data_4114074
loop_
_publ_author_name
'Dmitri V. Konarev'
'Salavat S. Khasanov'
'Gunzi Saito'
'Akihiro Otsuka'
'Yukihiro Yoshida'
'Rimma N. Lyubovskaya'

_publ_contact_author_address
;
Devision of chemistry, Graduate School of Science,
Kyoto University, Sakyo-ku, Kyoto 606-8502, Japan
;
_publ_contact_author_email saito@kuchem.kyoto-u.ac.jp
_publ_contact_author_name 'Prof. Gunzi Saito'
_publ_section_title
;
 Formation of Single-Bonded (C60-)2 and (C70-)2 Dimers in Crystalline
 Ionic Complexes of Fullerenes
;
_journal_name_full 'Journal of the American Chemical Society'
_journal_page_first 10074
_journal_page_last 10083
_journal_paper_doi 10.1021/ja035546a
_journal_volume 125
_journal_year 2003
_chemical_formula_moiety '2(C120 2-), 4(C20 H30 Cr1 1+), 8(C6 H4 Cl2)'
_chemical_formula_sum 'C368 H152 Cl16 Cr4'
_chemical_formula_weight 5348.10
_chemical_name_systematic
;
 ?
;
_space_group_IT_number 4
_symmetry_cell_setting monoclinic
_symmetry_space_group_name_Hall 'P 2yb'
_symmetry_space_group_name_H-M 'P 1 21 1'
_atom_sites_solution_hydrogens geom
_atom_sites_solution_primary direct
_atom_sites_solution_secondary difmap
_audit_creation_method SHELXL-97
_cell_angle_alpha 90.00
_cell_angle_beta 106.387(3)
_cell_angle_gamma 90.00
_cell_formula_units_Z 2
_cell_length_a 22.793(1)
_cell_length_b 20.785(1)
_cell_length_c 24.747(1)
_cell_measurement_reflns_used 34678
_cell_measurement_temperature 100(2)
_cell_measurement_theta_max 27.55
_cell_measurement_theta_min 2.06
_cell_volume 11247.7(9)
_computing_cell_refinement MAC-DENZO
_computing_data_collection MAC-DENZO
_computing_data_reduction MAC-DENZO
_computing_molecular_graphics ORTEP-3
_computing_structure_refinement 'SHELXL-97 (Sheldrick, 1997)'
_computing_structure_solution 'SHELXS-97 (Sheldrick, 1990)'
_diffrn_ambient_temperature 100(2)
_diffrn_detector_area_resol_mean 0.08
_diffrn_measured_fraction_theta_full 0.865
_diffrn_measured_fraction_theta_max 0.865
_diffrn_measurement_device_type 'MAC-Science Image Plate'
_diffrn_measurement_method 'Image plate oscillation pattern reflections integration'
_diffrn_radiation_monochromator graphite
_diffrn_radiation_source 'fine-focus sealed tube'
_diffrn_radiation_type MoK\a
_diffrn_radiation_wavelength 0.71073
_diffrn_reflns_av_R_equivalents 0.0390
_diffrn_reflns_av_sigmaI/netI 0.0380
_diffrn_reflns_limit_h_max 29
_diffrn_reflns_limit_h_min 0
_diffrn_reflns_limit_k_max 26
_diffrn_reflns_limit_k_min 0
_diffrn_reflns_limit_l_max 30
_diffrn_reflns_limit_l_min -31
_diffrn_reflns_number 60455
_diffrn_reflns_theta_full 27.55
_diffrn_reflns_theta_max 27.55
_diffrn_reflns_theta_min 2.06
_exptl_absorpt_coefficient_mu 0.453
_exptl_absorpt_correction_T_max 0.8051
_exptl_absorpt_correction_T_min 0.8051
_exptl_absorpt_correction_type none
_exptl_crystal_colour black
_exptl_crystal_density_diffrn 1.579
_exptl_crystal_description parallelepiped
_exptl_crystal_F_000 5456
_exptl_crystal_size_max 0.5
_exptl_crystal_size_mid 0.5
_exptl_crystal_size_min 0.5
_refine_diff_density_max 0.325
_refine_diff_density_min -0.606
_refine_diff_density_rms 0.058
_refine_ls_abs_structure_details 'Flack H D (1983), Acta Cryst. A39, 876-881'
_refine_ls_abs_structure_Flack 0.059(17)
_refine_ls_extinction_method none
_refine_ls_goodness_of_fit_ref 1.015
_refine_ls_hydrogen_treatment mixed
_refine_ls_matrix_type fullcycle
_refine_ls_number_parameters 4593
_refine_ls_number_reflns 23077
_refine_ls_number_restraints 1899
_refine_ls_restrained_S_all 0.974
_refine_ls_R_factor_all 0.0812
_refine_ls_R_factor_gt 0.0508
_refine_ls_shift/su_max 0.463
_refine_ls_shift/su_mean 0.020
_refine_ls_structure_factor_coef Fsqd
_refine_ls_weighting_details 'calc w=1/[\s^2^(Fo^2^)+(0.0715P)^2^+10.4268P] where P=(Fo^2^+2Fc^2^)/3'
_refine_ls_weighting_scheme calc
_refine_ls_wR_factor_gt 0.1239
_refine_ls_wR_factor_ref 0.1469
_reflns_number_gt 15377
_reflns_number_total 23077
_reflns_threshold_expression >2sigma(I)
_cod_data_source_file ja035546asi20030414_021956.cif
_cod_data_source_block s22p3
_cod_database_code 4114074

loop_
_symmetry_equiv_pos_as_xyz
'x, y, z'
'-x, y+1/2, -z'

loop_
_atom_site_label
_atom_site_type_symbol
_atom_site_fract_x
_atom_site_fract_y
_atom_site_fract_z
_atom_site_U_iso_or_equiv
_atom_site_adp_type
_atom_site_occupancy
_atom_site_symmetry_multiplicity
_atom_site_calc_flag
_atom_site_refinement_flags
_atom_site_disorder_assembly
_atom_site_disorder_group
C101 C -0.1450(2) 0.9663(2) 0.10439(19) 0.0166(11) Uani 0.75 1 d PD A 1
C102 C -0.1333(2) 0.9681(3) 0.0478(2) 0.0227(13) Uani 0.75 1 d PD A 1
C103 C -0.2137(2) 0.9582(3) 0.0974(2) 0.0211(12) Uani 0.75 1 d PD A 1
C104 C -0.1346(2) 1.0342(3) 0.1310(2) 0.0229(13) Uani 0.75 1 d PD A 1
C105 C -0.1007(3) 1.0184(3) 0.0314(2) 0.0244(13) Uani 0.75 1 d PD A 1
C106 C -0.1765(2) 0.9446(3) -0.0007(2) 0.0217(12) Uani 0.75 1 d PD A 1
C107 C -0.2346(2) 0.9240(3) -0.0006(2) 0.0303(15) Uani 0.75 1 d PD A 1
C108 C -0.2528(2) 0.9342(3) 0.0495(2) 0.0266(14) Uani 0.75 1 d PD A 1
C109 C -0.2332(2) 1.0063(3) 0.1305(2) 0.0244(13) Uani 0.75 1 d PD A 1
C110 C -0.1853(2) 1.0511(3) 0.1499(2) 0.0220(12) Uani 0.75 1 d PD A 1
C111 C -0.1015(2) 1.0813(2) 0.1144(2) 0.0201(12) Uani 0.75 1 d PD A 1
C112 C -0.0805(3) 1.0732(3) 0.0640(2) 0.0260(14) Uani 0.75 1 d PD A 1
C113 C -0.1203(3) 1.0230(3) -0.0308(2) 0.0300(15) Uani 0.75 1 d PD A 1
C114 C -0.1690(3) 0.9762(3) -0.0512(2) 0.0254(14) Uani 0.75 1 d PD A 1
C115 C -0.2176(3) 0.9903(3) -0.0956(2) 0.0289(15) Uani 0.75 1 d PD A 1
C116 C -0.2778(3) 0.9729(3) -0.0958(2) 0.0294(15) Uani 0.75 1 d PD A 1
C117 C -0.2855(3) 0.9408(3) -0.0484(2) 0.0343(16) Uani 0.75 1 d PD A 1
C118 C -0.3353(3) 0.9590(3) -0.0259(2) 0.0316(15) Uani 0.75 1 d PD A 1
C119 C -0.3151(2) 0.9561(3) 0.0333(2) 0.0250(14) Uani 0.75 1 d PD A 1
C120 C -0.3358(2) 0.9993(3) 0.0661(2) 0.0314(16) Uani 0.75 1 d PD A 1
C121 C -0.2932(2) 1.0254(3) 0.1161(2) 0.0229(13) Uani 0.75 1 d PD A 1
C122 C -0.1987(2) 1.1172(3) 0.1567(2) 0.0280(15) Uani 0.75 1 d PD A 1
C123 C -0.1646(2) 1.1663(3) 0.1389(3) 0.0292(15) Uani 0.75 1 d PD A 1
C124 C -0.1165(3) 1.1488(3) 0.1179(2) 0.0273(14) Uani 0.75 1 d PD A 1
C125 C -0.1069(3) 1.1826(3) 0.0699(2) 0.0266(14) Uani 0.75 1 d PD A 1
C126 C -0.0868(3) 1.1349(3) 0.0365(2) 0.0250(13) Uani 0.75 1 d PD A 1
C127 C -0.1048(2) 1.1398(3) -0.0227(2) 0.0260(14) Uani 0.75 1 d PD A 1
C128 C -0.1229(3) 1.0819(3) -0.0567(2) 0.0282(13) Uani 0.75 1 d PDU A 1
C129 C -0.1742(2) 1.0998(3) -0.1041(2) 0.0290(12) Uani 0.75 1 d PDU A 1
C130 C -0.2212(2) 1.0539(3) -0.1238(2) 0.0288(12) Uani 0.75 1 d PDU A 1
C131 C -0.2834(3) 1.0748(3) -0.1391(2) 0.0287(15) Uani 0.75 1 d PD A 1
C132 C -0.3191(3) 1.0243(3) -0.1219(2) 0.0301(15) Uani 0.75 1 d PD A 1
C133 C -0.3676(3) 1.0424(3) -0.1020(2) 0.0348(17) Uani 0.75 1 d PD A 1
C134 C -0.3750(3) 1.0081(3) -0.0526(2) 0.0264(14) Uani 0.75 1 d PD A 1
C135 C -0.3961(3) 1.0551(3) -0.0187(2) 0.0261(14) Uani 0.75 1 d PD A 1
C136 C -0.3770(3) 1.0515(3) 0.0402(2) 0.0283(14) Uani 0.75 1 d PD A 1
C137 C -0.3594(3) 1.1084(3) 0.0746(2) 0.0326(16) Uani 0.75 1 d PD A 1
C138 C -0.3089(2) 1.0926(3) 0.1209(2) 0.0249(14) Uani 0.75 1 d PD A 1
C139 C -0.2617(2) 1.1380(3) 0.1410(2) 0.0263(14) Uani 0.75 1 d PD A 1
C140 C -0.2671(2) 1.1999(3) 0.1134(2) 0.0279(14) Uani 0.75 1 d PD A 1
C141 C -0.2045(3) 1.2176(3) 0.1124(2) 0.0299(15) Uani 0.75 1 d PD A 1
C142 C -0.1972(3) 1.2488(3) 0.0663(2) 0.0359(17) Uani 0.75 1 d PD A 1
C143 C -0.1455(2) 1.2309(3) 0.0442(2) 0.0310(15) Uani 0.75 1 d PD A 1
C144 C -0.1661(3) 1.2369(3) -0.0149(2) 0.0273(14) Uani 0.75 1 d PD A 1
C145 C -0.1457(3) 1.1913(3) -0.0499(2) 0.0326(16) Uani 0.75 1 d PD A 1
C146 C -0.1886(2) 1.1654(3) -0.0997(2) 0.0296(13) Uani 0.75 1 d PDU A 1
C147 C -0.2496(2) 1.1860(3) -0.1150(2) 0.0266(15) Uani 0.75 1 d PD A 1
C148 C -0.2959(3) 1.1396(3) -0.1356(2) 0.0274(14) Uani 0.75 1 d PD A 1
C149 C -0.3815(3) 1.1087(3) -0.0969(2) 0.0269(14) Uani 0.75 1 d PD A 1
C150 C -0.4003(3) 1.1178(3) -0.0460(2) 0.0273(14) Uani 0.75 1 d PD A 1
C151 C -0.3635(3) 1.1679(3) 0.0483(2) 0.0320(16) Uani 0.75 1 d PD A 1
C152 C -0.3140(3) 1.2158(3) 0.0690(2) 0.0331(16) Uani 0.75 1 d PD A 1
C153 C -0.2480(3) 1.2661(3) 0.0181(2) 0.0333(16) Uani 0.75 1 d PD A 1
C154 C -0.2290(2) 1.2565(3) -0.0324(2) 0.0301(15) Uani 0.75 1 d PD A 1
C155 C -0.2706(2) 1.2321(3) -0.0806(2) 0.0271(14) Uani 0.75 1 d PD A 1
C156 C -0.3473(2) 1.1570(2) -0.1138(2) 0.0218(13) Uani 0.75 1 d PD A 1
C157 C -0.3839(3) 1.1723(3) -0.0130(2) 0.0260(14) Uani 0.75 1 d PD A 1
C158 C -0.3080(3) 1.2480(3) 0.0183(2) 0.0268(14) Uani 0.75 1 d PD A 1
C159 C -0.3311(3) 1.2142(3) -0.0799(2) 0.0260(14) Uani 0.75 1 d PD A 1
C160 C -0.3496(2) 1.2228(3) -0.0317(2) 0.0235(13) Uani 0.75 1 d PD A 1
C201 C -0.1058(2) 0.9139(3) 0.1469(2) 0.0280(14) Uani 0.75 1 d PD A 1
C202 C -0.1181(2) 0.9108(3) 0.2032(2) 0.0234(13) Uani 0.75 1 d PD A 1
C203 C -0.1130(2) 0.8458(2) 0.1200(2) 0.0230(13) Uani 0.75 1 d PD A 1
C204 C -0.0372(2) 0.9241(3) 0.1550(2) 0.0212(12) Uani 0.75 1 d PD A 1
C205 C -0.0770(2) 0.9353(3) 0.2537(2) 0.0257(14) Uani 0.75 1 d PD A 1
C206 C -0.1490(3) 0.8586(3) 0.2201(2) 0.0255(13) Uani 0.75 1 d PD A 1
C207 C -0.1650(2) 0.8041(3) 0.1872(2) 0.0292(15) Uani 0.75 1 d PD A 1
C208 C -0.1437(3) 0.7958(3) 0.1375(2) 0.0227(13) Uani 0.75 1 d PD A 1
C209 C -0.0601(2) 0.8299(3) 0.1018(2) 0.0249(13) Uani 0.75 1 d PD A 1
C210 C -0.0135(2) 0.8789(3) 0.1232(2) 0.0232(13) Uani 0.75 1 d PD A 1
C211 C 0.0019(2) 0.9497(3) 0.2035(2) 0.0247(13) Uani 0.75 1 d PD A 1
C212 C -0.0186(2) 0.9597(3) 0.2540(2) 0.0315(15) Uani 0.75 1 d PD A 1
C213 C -0.0834(2) 0.9014(3) 0.3024(2) 0.0315(16) Uani 0.75 1 d PD A 1
C214 C -0.1297(2) 0.8524(3) 0.2821(2) 0.0283(15) Uani 0.75 1 d PD A 1
C215 C -0.1256(3) 0.7928(3) 0.3076(2) 0.0314(15) Uani 0.75 1 d PD A 1
C216 C -0.1395(3) 0.7358(3) 0.2747(2) 0.0372(17) Uani 0.75 1 d PD A 1
C217 C -0.1580(3) 0.7416(3) 0.2156(2) 0.0287(15) Uani 0.75 1 d PD A 1
C218 C -0.1350(3) 0.6969(3) 0.1817(2) 0.0329(16) Uani 0.75 1 d PD A 1
C219 C -0.1251(3) 0.7299(3) 0.1333(2) 0.0318(16) Uani 0.75 1 d PD A 1
C220 C -0.0767(3) 0.7157(3) 0.1139(3) 0.0321(16) Uani 0.75 1 d PD A 1
C221 C -0.0447(3) 0.7652(3) 0.0973(3) 0.0328(16) Uani 0.75 1 d PD A 1
C222 C 0.0472(3) 0.8622(3) 0.1388(2) 0.0344(17) Uani 0.75 1 d PD A 1
C223 C 0.0881(2) 0.8901(3) 0.1894(2) 0.0282(14) Uani 0.75 1 d PD A 1
C224 C 0.0656(2) 0.9331(3) 0.2230(2) 0.0225(13) Uani 0.75 1 d PD A 1
C225 C 0.0848(3) 0.9278(3) 0.2822(2) 0.0303(15) Uani 0.75 1 d PD A 1
C226 C 0.0315(3) 0.9436(3) 0.3018(2) 0.0299(15) Uani 0.75 1 d PD A 1
C227 C 0.0247(3) 0.9109(3) 0.3492(2) 0.0293(15) Uani 0.75 1 d PD A 1
C228 C -0.0352(3) 0.8878(3) 0.3493(2) 0.0335(16) Uani 0.75 1 d PD A 1
C229 C -0.0311(3) 0.8266(3) 0.3752(2) 0.0326(16) Uani 0.75 1 d PD A 1
C230 C -0.0741(3) 0.7809(3) 0.3562(2) 0.0298(15) Uani 0.75 1 d PD A 1
C231 C -0.0560(2) 0.7143(3) 0.3519(2) 0.0308(15) Uani 0.75 1 d PD A 1
C232 C -0.0975(3) 0.6870(3) 0.3004(2) 0.0312(15) Uani 0.75 1 d PD A 1
C233 C -0.0743(3) 0.6412(3) 0.2677(2) 0.0280(14) Uani 0.75 1 d PD A 1
C234 C -0.0947(2) 0.6490(3) 0.2074(2) 0.0304(15) Uani 0.75 1 d PD A 1
C235 C -0.0426(3) 0.6338(3) 0.1857(2) 0.0321(15) Uani 0.75 1 d PD A 1
C236 C -0.0324(3) 0.6655(3) 0.1410(2) 0.0337(16) Uani 0.75 1 d PD A 1
C237 C 0.0270(3) 0.6884(3) 0.1400(2) 0.0341(16) Uani 0.75 1 d PD A 1
C238 C 0.0218(3) 0.7495(3) 0.1138(3) 0.0365(17) Uani 0.75 1 d PD A 1
C239 C 0.0655(2) 0.7962(3) 0.1346(2) 0.0279(15) Uani 0.75 1 d PD A 1
C240 C 0.1164(3) 0.7821(3) 0.1827(2) 0.0303(15) Uani 0.75 1 d PD A 1
C241 C 0.1306(3) 0.8410(3) 0.2157(2) 0.0311(16) Uani 0.75 1 d PD A 1
C242 C 0.1487(3) 0.8364(3) 0.2740(2) 0.0280(15) Uani 0.75 1 d PD A 1
C243 C 0.1261(3) 0.8809(3) 0.3078(2) 0.0323(16) Uani 0.75 1 d PD A 1
C244 C 0.1173(2) 0.8468(3) 0.3562(2) 0.0288(15) Uani 0.75 1 d PD A 1
C245 C 0.0676(2) 0.8619(3) 0.3756(2) 0.0320(16) Uani 0.75 1 d PD A 1
C246 C 0.0361(3) 0.8098(3) 0.3924(3) 0.0373(18) Uani 0.75 1 d PD A 1
C247 C 0.0518(3) 0.7474(3) 0.3893(3) 0.0334(17) Uani 0.75 1 d PD A 1
C248 C 0.0045(2) 0.6974(3) 0.3681(2) 0.0343(16) Uani 0.75 1 d PD A 1
C249 C -0.0109(2) 0.6252(3) 0.2850(2) 0.0296(15) Uani 0.75 1 d PD A 1
C250 C 0.0090(2) 0.6194(3) 0.2343(2) 0.0315(15) Uani 0.75 1 d PD A 1
C251 C 0.0767(2) 0.6741(3) 0.1872(2) 0.0274(14) Uani 0.75 1 d PD A 1
C252 C 0.1220(3) 0.7219(3) 0.2086(2) 0.0319(16) Uani 0.75 1 d PD A 1
C253 C 0.1550(3) 0.7735(3) 0.3013(2) 0.0314(15) Uani 0.75 1 d PD A 1
C254 C 0.1351(2) 0.7813(3) 0.3520(2) 0.0256(14) Uani 0.75 1 d PD A 1
C255 C 0.1027(3) 0.7309(3) 0.3690(2) 0.0274(14) Uani 0.75 1 d PD A 1
C256 C 0.0280(2) 0.6520(3) 0.3340(2) 0.0278(14) Uani 0.75 1 d PD A 1
C257 C 0.0674(3) 0.6390(3) 0.2356(2) 0.0351(16) Uani 0.75 1 d PD A 1
C258 C 0.1415(3) 0.7184(3) 0.2698(2) 0.0322(16) Uani 0.75 1 d PD A 1
C259 C 0.0882(3) 0.6729(3) 0.3346(3) 0.0422(19) Uani 0.75 1 d PD A 1
C260 C 0.1070(3) 0.6647(3) 0.2863(2) 0.0363(17) Uani 0.75 1 d PD A 1
C501 C -0.1027(4) 0.9189(4) 0.1462(3) 0.011(3) Uiso 0.25 1 d PD A 2
C502 C -0.0967(4) 0.8587(4) 0.1146(5) 0.017(3) Uiso 0.25 1 d PD A 2
C503 C -0.0391(4) 0.9432(6) 0.1792(4) 0.022(4) Uiso 0.25 1 d PD A 2
C504 C -0.1285(5) 0.9016(5) 0.1959(4) 0.027(4) Uiso 0.25 1 d PD A 2
C505 C -0.1280(5) 0.8016(4) 0.1195(5) 0.015(3) Uiso 0.25 1 d PD A 2
C506 C -0.0418(4) 0.8425(4) 0.1030(5) 0.016(3) Uiso 0.25 1 d PD A 2
C507 C 0.0122(4) 0.8774(5) 0.1247(5) 0.039(5) Uiso 0.25 1 d PD A 2
C508 C 0.0126(4) 0.9264(6) 0.1651(4) 0.013(3) Uiso 0.25 1 d PD A 2
C509 C -0.0376(4) 0.9551(9) 0.2366(4) 0.058(7) Uiso 0.25 1 d PD A 2
C510 C -0.0913(5) 0.9297(7) 0.2459(4) 0.028(4) Uiso 0.25 1 d PD A 2
C511 C -0.1578(6) 0.8454(4) 0.1994(4) 0.012(3) Uiso 0.25 1 d PD A 2
C512 C -0.1613(6) 0.7935(4) 0.1583(4) 0.017(3) Uiso 0.25 1 d PD A 2
C513 C -0.0931(5) 0.7465(4) 0.1057(5) 0.022(4) Uiso 0.25 1 d PD A 2
C514 C -0.0377(4) 0.7729(4) 0.0963(5) 0.009(3) Uiso 0.25 1 d PD A 2
C515 C 0.0163(4) 0.7414(5) 0.1141(5) 0.017(3) Uiso 0.25 1 d PD A 2
C516 C 0.0716(5) 0.7746(4) 0.1389(5) 0.027(4) Uiso 0.25 1 d PD A 2
C517 C 0.0688(5) 0.8416(5) 0.1442(5) 0.034(5) Uiso 0.25 1 d PD A 2
C518 C 0.1035(5) 0.8720(5) 0.1958(4) 0.028(4) Uiso 0.25 1 d PD A 2
C519 C 0.0696(4) 0.9234(5) 0.2088(3) 0.008(3) Uiso 0.25 1 d PD A 2
C520 C 0.0728(4) 0.9385(6) 0.2636(3) 0.015(3) Uiso 0.25 1 d PD A 2
C521 C 0.0170(4) 0.9541(7) 0.2781(4) 0.026(4) Uiso 0.25 1 d PD A 2
C522 C -0.0900(4) 0.9034(5) 0.2996(4) 0.013(3) Uiso 0.25 1 d PD A 2
C523 C -0.1209(6) 0.8446(5) 0.3026(4) 0.047(6) Uiso 0.25 1 d PD A 2
C524 C -0.1549(6) 0.8158(4) 0.2528(4) 0.019(3) Uiso 0.25 1 d PD A 2
C525 C -0.1528(6) 0.7466(4) 0.2472(4) 0.020(4) Uiso 0.25 1 d PD A 2
C526 C -0.1567(6) 0.7339(4) 0.1892(4) 0.022(4) Uiso 0.25 1 d PD A 2
C527 C -0.1243(5) 0.6806(5) 0.1759(4) 0.021(4) Uiso 0.25 1 d PD A 2
C528 C -0.0903(5) 0.6893(5) 0.1351(5) 0.029(4) Uiso 0.25 1 d PD A 2
C529 C -0.0339(4) 0.6538(5) 0.1549(4) 0.011(3) Uiso 0.25 1 d PD A 2
C530 C 0.0194(4) 0.6790(5) 0.1442(5) 0.017(3) Uiso 0.25 1 d PD A 2
C531 C 0.0759(5) 0.6769(6) 0.1878(4) 0.043(6) Uiso 0.25 1 d PD A 2
C532 C 0.1090(6) 0.7363(5) 0.1846(4) 0.044(6) Uiso 0.25 1 d PD A 2
C533 C 0.1437(6) 0.7641(4) 0.2345(3) 0.017(3) Uiso 0.25 1 d PD A 2
C534 C 0.1395(6) 0.8338(4) 0.2391(4) 0.017(3) Uiso 0.25 1 d PD A 2
C535 C 0.1428(6) 0.8479(4) 0.2971(4) 0.021(4) Uiso 0.25 1 d PD A 2
C536 C 0.1101(5) 0.8997(5) 0.3106(4) 0.020(4) Uiso 0.25 1 d PD A 2
C537 C 0.0773(5) 0.8938(6) 0.3522(5) 0.035(5) Uiso 0.25 1 d PD A 2
C538 C 0.0209(4) 0.9262(6) 0.3328(4) 0.020(3) Uiso 0.25 1 d PD A 2
C539 C -0.0324(4) 0.9010(5) 0.3433(4) 0.008(3) Uiso 0.25 1 d PD A 2
C540 C -0.0273(4) 0.8412(5) 0.3737(5) 0.017(3) Uiso 0.25 1 d PD A 2
C541 C -0.0847(5) 0.8057(4) 0.3479(5) 0.036(5) Uiso 0.25 1 d PD A 2
C542 C -0.0811(5) 0.7408(5) 0.3422(5) 0.037(5) Uiso 0.25 1 d PD A 2
C543 C -0.1184(5) 0.7096(5) 0.2901(4) 0.024(4) Uiso 0.25 1 d PD A 2
C544 C -0.0834(5) 0.6575(6) 0.2791(4) 0.019(3) Uiso 0.25 1 d PD A 2
C545 C -0.0864(5) 0.6417(7) 0.2218(4) 0.037(5) Uiso 0.25 1 d PD A 2
C546 C -0.0306(4) 0.6253(6) 0.2078(4) 0.013(3) Uiso 0.25 1 d PD A 2
C547 C 0.0246(4) 0.6233(6) 0.2504(4) 0.016(3) Uiso 0.25 1 d PD A 2
C548 C 0.0776(5) 0.6481(6) 0.2387(4) 0.022(4) Uiso 0.25 1 d PD A 2
C549 C 0.1459(6) 0.7363(4) 0.2876(4) 0.018(3) Uiso 0.25 1 d PD A 2
C550 C 0.1468(5) 0.7872(4) 0.3278(4) 0.009(3) Uiso 0.25 1 d PD A 2
C551 C 0.0810(5) 0.8355(4) 0.3814(5) 0.023(4) Uiso 0.25 1 d PD A 2
C552 C 0.0250(4) 0.8082(4) 0.3919(5) 0.014(3) Uiso 0.25 1 d PD A 2
C553 C -0.0243(4) 0.7044(5) 0.3611(5) 0.023(4) Uiso 0.25 1 d PD A 2
C554 C -0.0259(4) 0.6534(6) 0.3216(5) 0.030(4) Uiso 0.25 1 d PD A 2
C555 C 0.0286(4) 0.6366(6) 0.3085(4) 0.015(3) Uiso 0.25 1 d PD A 2
C556 C 0.1143(5) 0.6792(5) 0.2905(4) 0.016(3) Uiso 0.25 1 d PD A 2
C557 C 0.1154(4) 0.7819(4) 0.3678(4) 0.003(2) Uiso 0.25 1 d PD A 2
C558 C 0.0310(4) 0.7386(4) 0.3867(5) 0.008(3) Uiso 0.25 1 d PD A 2
C559 C 0.0833(4) 0.6723(5) 0.3334(4) 0.004(3) Uiso 0.25 1 d PD A 2
C560 C 0.0852(5) 0.7208(5) 0.3724(5) 0.033(5) Uiso 0.25 1 d PD A 2
C601 C -0.1429(4) 0.9738(4) 0.1078(3) 0.019(3) Uiso 0.25 1 d PD A 2
C602 C -0.1493(4) 1.0347(4) 0.1383(5) 0.015(3) Uiso 0.25 1 d PD A 2
C603 C -0.1180(5) 0.9907(5) 0.0571(3) 0.011(3) Uiso 0.25 1 d PD A 2
C604 C -0.2061(3) 0.9492(6) 0.0747(4) 0.010(3) Uiso 0.25 1 d PD A 2
C605 C -0.2039(4) 1.0531(4) 0.1511(5) 0.016(3) Uiso 0.25 1 d PD A 2
C606 C -0.1184(5) 1.0926(4) 0.1339(5) 0.011(3) Uiso 0.25 1 d PD A 2
C607 C -0.0861(5) 1.0985(4) 0.0941(4) 0.012(3) Uiso 0.25 1 d PD A 2
C608 C -0.0893(5) 1.0478(4) 0.0528(4) 0.010(3) Uiso 0.25 1 d PD A 2
C609 C -0.1548(5) 0.9611(6) 0.0061(3) 0.025(4) Uiso 0.25 1 d PD A 2
C610 C -0.2100(4) 0.9358(7) 0.0173(4) 0.026(4) Uiso 0.25 1 d PD A 2
C611 C -0.2595(4) 0.9673(6) 0.0875(4) 0.015(3) Uiso 0.25 1 d PD A 2
C612 C -0.2587(4) 1.0171(5) 0.1295(5) 0.021(4) Uiso 0.25 1 d PD A 2
C613 C -0.2076(4) 1.1219(4) 0.1560(5) 0.015(3) Uiso 0.25 1 d PD A 2
C614 C -0.1525(4) 1.1486(4) 0.1460(5) 0.015(3) Uiso 0.25 1 d PD A 2
C615 C -0.1542(4) 1.2059(5) 0.1170(4) 0.013(3) Uiso 0.25 1 d PD A 2
C616 C -0.1234(5) 1.2122(5) 0.0748(4) 0.023(4) Uiso 0.25 1 d PD A 2
C617 C -0.0922(5) 1.1587(4) 0.0626(4) 0.008(3) Uiso 0.25 1 d PD A 2
C618 C -0.0927(5) 1.1437(4) 0.0056(3) 0.013(3) Uiso 0.25 1 d PD A 2
C619 C -0.0907(6) 1.0747(4) -0.0013(3) 0.021(4) Uiso 0.25 1 d PD A 2
C620 C -0.1254(5) 1.0461(4) -0.0492(4) 0.012(3) Uiso 0.25 1 d PD A 2
C621 C -0.1565(4) 0.9898(4) -0.0456(3) 0.000(2) Uiso 0.25 1 d PD A 2
C622 C -0.2651(4) 0.9376(7) -0.0243(4) 0.028(4) Uiso 0.25 1 d PD A 2
C623 C -0.3208(5) 0.9544(7) -0.0101(4) 0.032(4) Uiso 0.25 1 d PD A 2
C624 C -0.3178(5) 0.9710(6) 0.0460(4) 0.024(4) Uiso 0.25 1 d PD A 2
C625 C -0.3515(5) 1.0236(5) 0.0572(4) 0.029(4) Uiso 0.25 1 d PD A 2
C626 C -0.3144(4) 1.0531(4) 0.1097(4) 0.014(3) Uiso 0.25 1 d PD A 2
C627 C -0.3171(5) 1.1201(4) 0.1141(5) 0.031(4) Uiso 0.25 1 d PD A 2
C628 C -0.2615(4) 1.1563(4) 0.1379(5) 0.016(3) Uiso 0.25 1 d PD A 2
C629 C -0.2627(4) 1.2148(5) 0.1085(4) 0.013(3) Uiso 0.25 1 d PD A 2
C630 C -0.2121(4) 1.2391(6) 0.0985(5) 0.028(4) Uiso 0.25 1 d PD A 2
C631 C -0.2155(4) 1.2669(7) 0.0436(4) 0.022(4) Uiso 0.25 1 d PD A 2
C632 C -0.1595(4) 1.2495(5) 0.0291(3) 0.010(3) Uiso 0.25 1 d PD A 2
C633 C -0.1614(4) 1.2363(5) -0.0284(3) 0.003(2) Uiso 0.25 1 d PD A 2
C634 C -0.1269(5) 1.1812(5) -0.0379(4) 0.014(3) Uiso 0.25 1 d PD A 2
C635 C -0.1630(5) 1.1499(5) -0.0900(5) 0.030(4) Uiso 0.25 1 d PD A 2
C636 C -0.1639(5) 1.0846(4) -0.0960(5) 0.024(4) Uiso 0.25 1 d PD A 2
C637 C -0.2188(4) 1.0482(5) -0.1195(5) 0.025(4) Uiso 0.25 1 d PD A 2
C638 C -0.2165(4) 0.9895(6) -0.0898(5) 0.029(4) Uiso 0.25 1 d PD A 2
C639 C -0.2685(4) 0.9658(6) -0.0786(5) 0.030(4) Uiso 0.25 1 d PD A 2
C640 C -0.3255(4) 0.9998(5) -0.0987(4) 0.014(3) Uiso 0.25 1 d PD A 2
C641 C -0.3579(6) 0.9921(6) -0.0560(5) 0.038(5) Uiso 0.25 1 d PD A 2
C642 C -0.3901(6) 1.0441(4) -0.0441(4) 0.014(3) Uiso 0.25 1 d PD A 2
C643 C -0.3867(6) 1.0595(4) 0.0131(4) 0.017(3) Uiso 0.25 1 d PD A 2
C644 C -0.3887(6) 1.1287(4) 0.0193(4) 0.022(4) Uiso 0.25 1 d PD A 2
C645 C -0.3543(5) 1.1573(5) 0.0690(4) 0.023(4) Uiso 0.25 1 d PD A 2
C646 C -0.3236(4) 1.2157(4) 0.0640(3) 0.000(2) Uiso 0.25 1 d PD A 2
C647 C -0.3259(5) 1.2431(7) 0.0137(4) 0.031(4) Uiso 0.25 1 d PD A 2
C648 C -0.2705(4) 1.2702(7) 0.0027(4) 0.026(4) Uiso 0.25 1 d PD A 2
C649 C -0.2195(4) 1.2376(6) -0.0702(4) 0.016(3) Uiso 0.25 1 d PD A 2
C650 C -0.2205(4) 1.1852(4) -0.1088(4) 0.004(2) Uiso 0.25 1 d PD A 2
C651 C -0.2742(4) 1.0827(4) -0.1387(6) 0.023(4) Uiso 0.25 1 d PD A 2
C652 C -0.3279(5) 1.0584(4) -0.1277(5) 0.019(3) Uiso 0.25 1 d PD A 2
C653 C -0.3934(6) 1.1050(4) -0.0750(4) 0.022(4) Uiso 0.25 1 d PD A 2
C654 C -0.3920(5) 1.1560(4) -0.0345(4) 0.012(3) Uiso 0.25 1 d PD A 2
C655 C -0.3609(5) 1.2139(5) -0.0376(4) 0.017(3) Uiso 0.25 1 d PD A 2
C656 C -0.2726(4) 1.2551(6) -0.0557(4) 0.017(3) Uiso 0.25 1 d PD A 2
C657 C -0.2750(4) 1.1532(5) -0.1337(6) 0.037(5) Uiso 0.25 1 d PD A 2
C658 C -0.3627(5) 1.1117(4) -0.1148(5) 0.026(4) Uiso 0.25 1 d PD A 2
C659 C -0.3282(5) 1.2202(6) -0.0802(4) 0.020(4) Uiso 0.25 1 d PD A 2
C660 C -0.3292(5) 1.1722(4) -0.1196(5) 0.017(3) Uiso 0.25 1 d PD A 2
C301 C 0.3979(2) 0.9148(3) 0.6463(2) 0.0272(14) Uani 0.75 1 d PD B 1
C302 C 0.4032(2) 0.8537(3) 0.6137(2) 0.0244(13) Uani 0.75 1 d PD B 1
C303 C 0.4600(2) 0.9397(3) 0.6785(2) 0.0249(13) Uani 0.75 1 d PD B 1
C304 C 0.3721(2) 0.8966(3) 0.6956(2) 0.0221(13) Uani 0.75 1 d PD B 1
C305 C 0.3724(2) 0.7953(3) 0.6197(2) 0.0268(14) Uani 0.75 1 d PD B 1
C306 C 0.4593(2) 0.8380(3) 0.6026(2) 0.0282(15) Uani 0.75 1 d PD B 1
C307 C 0.5124(2) 0.8720(3) 0.6247(2) 0.0263(14) Uani 0.75 1 d PD B 1
C308 C 0.5125(2) 0.9227(3) 0.6661(2) 0.0275(14) Uani 0.75 1 d PD B 1
C309 C 0.4616(2) 0.9515(3) 0.7357(2) 0.0284(15) Uani 0.75 1 d PD B 1
C310 C 0.4082(2) 0.9259(3) 0.7473(2) 0.0246(13) Uani 0.75 1 d PD B 1
C311 C 0.3417(3) 0.8398(2) 0.6995(2) 0.0228(13) Uani 0.75 1 d PD B 1
C312 C 0.3403(3) 0.7880(3) 0.6584(2) 0.0252(13) Uani 0.75 1 d PD B 1
C313 C 0.4077(3) 0.7409(3) 0.6074(2) 0.0305(15) Uani 0.75 1 d PD B 1
C314 C 0.4623(3) 0.7685(3) 0.5970(3) 0.0381(18) Uani 0.75 1 d PD B 1
C315 C 0.5164(3) 0.7351(3) 0.6146(2) 0.0333(17) Uani 0.75 1 d PD B 1
C316 C 0.5720(3) 0.7708(3) 0.6391(3) 0.0356(17) Uani 0.75 1 d PD B 1
C317 C 0.5688(3) 0.8373(3) 0.6446(2) 0.0320(16) Uani 0.75 1 d PD B 1
C318 C 0.6049(2) 0.8675(3) 0.6962(2) 0.0325(16) Uani 0.75 1 d PD B 1
C319 C 0.5705(2) 0.9210(3) 0.7095(2) 0.0244(13) Uani 0.75 1 d PD B 1
C320 C 0.5728(3) 0.9354(3) 0.7637(2) 0.0380(18) Uani 0.75 1 d PD B 1
C321 C 0.5173(3) 0.9514(3) 0.7790(2) 0.0386(18) Uani 0.75 1 d PD B 1
C322 C 0.4110(3) 0.8983(3) 0.7989(2) 0.0370(18) Uani 0.75 1 d PD B 1
C323 C 0.3787(3) 0.8418(3) 0.8025(2) 0.0313(16) Uani 0.75 1 d PD B 1
C324 C 0.3457(3) 0.8121(3) 0.7528(2) 0.0290(15) Uani 0.75 1 d PD B 1
C325 C 0.3465(3) 0.7414(3) 0.7465(2) 0.0361(17) Uani 0.75 1 d PD B 1
C326 C 0.3448(3) 0.7276(3) 0.6900(3) 0.0357(17) Uani 0.75 1 d PD B 1
C327 C 0.3778(3) 0.6754(3) 0.6770(3) 0.0359(18) Uani 0.75 1 d PD B 1
C328 C 0.4101(3) 0.6838(3) 0.6355(3) 0.0356(17) Uani 0.75 1 d PD B 1
C329 C 0.4677(3) 0.6498(3) 0.6555(2) 0.0315(15) Uani 0.75 1 d PD B 1
C330 C 0.5199(3) 0.6754(3) 0.6444(2) 0.0350(17) Uani 0.75 1 d PD B 1
C331 C 0.5761(3) 0.6734(3) 0.6886(2) 0.0328(16) Uani 0.75 1 d PD B 1
C332 C 0.6092(3) 0.7327(3) 0.6852(2) 0.0318(16) Uani 0.75 1 d PD B 1
C333 C 0.6429(3) 0.7608(3) 0.7336(2) 0.0344(17) Uani 0.75 1 d PD B 1
C334 C 0.6416(3) 0.8298(3) 0.7410(2) 0.0326(16) Uani 0.75 1 d PD B 1
C335 C 0.6446(2) 0.8457(3) 0.7978(2) 0.0258(14) Uani 0.75 1 d PD B 1
C336 C 0.6102(3) 0.8963(3) 0.8105(2) 0.0324(16) Uani 0.75 1 d PD B 1
C337 C 0.5789(3) 0.8876(3) 0.8530(3) 0.0326(16) Uani 0.75 1 d PD B 1
C338 C 0.5216(3) 0.9237(3) 0.8332(2) 0.0341(17) Uani 0.75 1 d PD B 1
C339 C 0.4706(2) 0.8978(3) 0.8447(2) 0.0345(18) Uani 0.75 1 d PD B 1
C340 C 0.4730(3) 0.8377(3) 0.8736(2) 0.0371(18) Uani 0.75 1 d PD B 1
C341 C 0.4171(3) 0.8030(3) 0.8489(2) 0.0362(18) Uani 0.75 1 d PD B 1
C342 C 0.4179(3) 0.7353(3) 0.8427(3) 0.044(2) Uani 0.75 1 d PD B 1
C343 C 0.3813(3) 0.7065(3) 0.7903(3) 0.0395(19) Uani 0.75 1 d PD B 1
C344 C 0.4156(3) 0.6525(3) 0.7799(3) 0.043(2) Uani 0.75 1 d PD B 1
C345 C 0.4157(3) 0.6379(3) 0.7230(3) 0.044(2) Uani 0.75 1 d PD B 1
C346 C 0.4721(3) 0.6203(3) 0.7090(2) 0.0354(17) Uani 0.75 1 d PD B 1
C347 C 0.5254(3) 0.6197(3) 0.7511(2) 0.042(2) Uani 0.75 1 d PD B 1
C348 C 0.5813(3) 0.6470(3) 0.7397(3) 0.044(2) Uani 0.75 1 d PD B 1
C349 C 0.6467(3) 0.7334(3) 0.7887(2) 0.0303(15) Uani 0.75 1 d PD B 1
C350 C 0.6471(2) 0.7843(3) 0.8286(2) 0.0266(14) Uani 0.75 1 d PD B 1
C351 C 0.5819(3) 0.8307(3) 0.8812(3) 0.0356(18) Uani 0.75 1 d PD B 1
C352 C 0.5268(3) 0.8042(3) 0.8926(3) 0.043(2) Uani 0.75 1 d PD B 1
C353 C 0.4749(2) 0.6999(3) 0.8615(2) 0.0321(16) Uani 0.75 1 d PD B 1
C354 C 0.4736(3) 0.6496(3) 0.8211(3) 0.0354(17) Uani 0.75 1 d PD B 1
C355 C 0.5278(2) 0.6336(3) 0.8080(2) 0.0329(16) Uani 0.75 1 d PD B 1
C356 C 0.6157(3) 0.6765(3) 0.7929(3) 0.045(2) Uani 0.75 1 d PD B 1
C357 C 0.6168(3) 0.7779(3) 0.8690(2) 0.0348(17) Uani 0.75 1 d PD B 1
C358 C 0.5285(3) 0.7350(3) 0.8855(3) 0.0399(19) Uani 0.75 1 d PD B 1
C359 C 0.5835(3) 0.6699(3) 0.8345(2) 0.0361(17) Uani 0.75 1 d PD B 1
C360 C 0.5838(3) 0.7180(3) 0.8731(2) 0.0327(16) Uani 0.75 1 d PD B 1
C401 C 0.3570(2) 0.9692(2) 0.60788(19) 0.0175(11) Uani 0.75 1 d PD B 1
C402 C 0.3505(2) 1.0300(2) 0.6394(2) 0.0214(12) Uani 0.75 1 d PD B 1
C403 C 0.3806(2) 0.9869(3) 0.5568(2) 0.0247(13) Uani 0.75 1 d PD B 1
C404 C 0.2929(2) 0.9444(3) 0.5756(2) 0.0232(13) Uani 0.75 1 d PD B 1
C405 C 0.2963(2) 1.0469(3) 0.6510(2) 0.0255(14) Uani 0.75 1 d PD B 1
C406 C 0.3822(2) 1.0868(3) 0.6331(2) 0.0231(13) Uani 0.75 1 d PD B 1
C407 C 0.4143(3) 1.0942(3) 0.5938(2) 0.0267(14) Uani 0.75 1 d PD B 1
C408 C 0.4109(3) 1.0407(3) 0.5529(2) 0.0267(14) Uani 0.75 1 d PD B 1
C409 C 0.3438(2) 0.9566(3) 0.5071(2) 0.0233(13) Uani 0.75 1 d PD B 1
C410 C 0.2892(2) 0.9321(3) 0.5186(2) 0.0281(14) Uani 0.75 1 d PD B 1
C411 C 0.2409(2) 0.9638(3) 0.5898(2) 0.0302(15) Uani 0.75 1 d PD B 1
C412 C 0.2420(2) 1.0136(3) 0.6297(2) 0.0259(14) Uani 0.75 1 d PD B 1
C413 C 0.2953(2) 1.1181(2) 0.6570(2) 0.0177(12) Uani 0.75 1 d PD B 1
C414 C 0.3480(3) 1.1420(3) 0.6446(3) 0.0339(17) Uani 0.75 1 d PD B 1
C415 C 0.3455(3) 1.1999(3) 0.6168(2) 0.0314(15) Uani 0.75 1 d PD B 1
C416 C 0.3787(2) 1.2060(3) 0.5741(2) 0.0297(15) Uani 0.75 1 d PD B 1
C417 C 0.4101(3) 1.1527(3) 0.5618(2) 0.0304(15) Uani 0.75 1 d PD B 1
C418 C 0.4069(3) 1.1387(3) 0.5044(2) 0.0305(15) Uani 0.75 1 d PD B 1
C419 C 0.4079(3) 1.0685(3) 0.4985(2) 0.0362(18) Uani 0.75 1 d PD B 1
C420 C 0.3742(3) 1.0404(3) 0.4504(2) 0.0354(17) Uani 0.75 1 d PD B 1
C421 C 0.3416(2) 0.9815(3) 0.4535(2) 0.0312(16) Uani 0.75 1 d PD B 1
C422 C 0.2340(2) 0.9322(3) 0.4776(2) 0.0304(16) Uani 0.75 1 d PD B 1
C423 C 0.1798(3) 0.9499(3) 0.4910(2) 0.0320(16) Uani 0.75 1 d PD B 1
C424 C 0.1828(2) 0.9668(3) 0.5468(2) 0.0319(16) Uani 0.75 1 d PD B 1
C425 C 0.1500(3) 1.0188(3) 0.5583(2) 0.0321(16) Uani 0.75 1 d PD B 1
C426 C 0.1871(3) 1.0488(3) 0.6105(2) 0.0321(16) Uani 0.75 1 d PD B 1
C427 C 0.1845(3) 1.1170(3) 0.6151(2) 0.0373(18) Uani 0.75 1 d PD B 1
C428 C 0.2426(3) 1.1520(3) 0.6384(2) 0.0360(17) Uani 0.75 1 d PD B 1
C429 C 0.2392(3) 1.2120(3) 0.6081(3) 0.0411(19) Uani 0.75 1 d PD B 1
C430 C 0.2898(3) 1.2357(3) 0.5965(2) 0.0301(15) Uani 0.75 1 d PD B 1
C431 C 0.2861(3) 1.2622(3) 0.5425(2) 0.0357(17) Uani 0.75 1 d PD B 1
C432 C 0.3423(2) 1.2448(3) 0.5293(2) 0.0292(15) Uani 0.75 1 d PD B 1
C433 C 0.3383(3) 1.2307(3) 0.4726(2) 0.0302(15) Uani 0.75 1 d PD B 1
C434 C 0.3724(3) 1.1761(3) 0.4601(2) 0.0356(18) Uani 0.75 1 d PD B 1
C435 C 0.3353(2) 1.1465(3) 0.4091(2) 0.0308(16) Uani 0.75 1 d PD B 1
C436 C 0.3365(3) 1.0793(3) 0.4037(2) 0.042(2) Uani 0.75 1 d PD B 1
C437 C 0.2804(3) 1.0428(3) 0.3795(2) 0.0349(17) Uani 0.75 1 d PD B 1
C438 C 0.2834(3) 0.9840(3) 0.4105(2) 0.0359(18) Uani 0.75 1 d PD B 1
C439 C 0.2302(3) 0.9593(3) 0.4210(2) 0.0330(16) Uani 0.75 1 d PD B 1
C440 C 0.1730(3) 0.9940(3) 0.4018(2) 0.0347(17) Uani 0.75 1 d PD B 1
C441 C 0.1415(3) 0.9886(3) 0.4450(2) 0.0327(16) Uani 0.75 1 d PD B 1
C442 C 0.1094(3) 1.0399(3) 0.4572(2) 0.0270(14) Uani 0.75 1 d PD B 1
C443 C 0.1133(3) 1.0550(3) 0.5153(2) 0.0328(16) Uani 0.75 1 d PD B 1
C444 C 0.1115(2) 1.1261(3) 0.5202(2) 0.0283(15) Uani 0.75 1 d PD B 1
C445 C 0.1468(2) 1.1547(3) 0.5694(2) 0.0286(15) Uani 0.75 1 d PD B 1
C446 C 0.1789(3) 1.2129(3) 0.5649(2) 0.0339(17) Uani 0.75 1 d PD B 1
C447 C 0.1753(2) 1.2397(3) 0.5131(2) 0.0239(13) Uani 0.75 1 d PD B 1
C448 C 0.2301(2) 1.2652(3) 0.5025(2) 0.0309(15) Uani 0.75 1 d PD B 1
C449 C 0.2802(2) 1.2319(3) 0.4294(2) 0.0306(15) Uani 0.75 1 d PD B 1
C450 C 0.2779(2) 1.1798(3) 0.3890(2) 0.0298(15) Uani 0.75 1 d PD B 1
C451 C 0.2249(3) 1.0767(3) 0.3610(2) 0.0311(16) Uani 0.75 1 d PD B 1
C452 C 0.1707(3) 1.0523(3) 0.3725(3) 0.0385(19) Uani 0.75 1 d PD B 1
C453 C 0.1055(3) 1.1014(3) 0.4268(2) 0.0278(14) Uani 0.75 1 d PD B 1
C454 C 0.1086(3) 1.1535(3) 0.4662(2) 0.0261(14) Uani 0.75 1 d PD B 1
C455 C 0.1408(2) 1.2098(3) 0.4623(2) 0.0220(13) Uani 0.75 1 d PD B 1
C456 C 0.2284(2) 1.2502(3) 0.4439(2) 0.0259(14) Uani 0.75 1 d PD B 1
C457 C 0.2247(2) 1.1477(3) 0.3667(2) 0.0269(14) Uani 0.75 1 d PD B 1
C458 C 0.1365(2) 1.1069(3) 0.3855(2) 0.0251(13) Uani 0.75 1 d PD B 1
C459 C 0.1734(3) 1.2152(3) 0.4187(2) 0.0284(14) Uani 0.75 1 d PD B 1
C460 C 0.1695(2) 1.1645(3) 0.3811(2) 0.0228(13) Uani 0.75 1 d PD B 1
C701 C 0.3542(4) 0.9698(4) 0.6040(4) 0.033(5) Uiso 0.25 1 d PD B 2
C702 C 0.3680(4) 0.9713(5) 0.5469(3) 0.008(3) Uiso 0.25 1 d PD B 2
C703 C 0.2869(4) 0.9634(5) 0.5974(4) 0.019(3) Uiso 0.25 1 d PD B 2
C704 C 0.3650(4) 1.0379(4) 0.6302(4) 0.005(3) Uiso 0.25 1 d PD B 2
C705 C 0.4002(6) 1.0233(5) 0.5300(4) 0.023(4) Uiso 0.25 1 d PD B 2
C706 C 0.3233(4) 0.9483(6) 0.4982(4) 0.018(3) Uiso 0.25 1 d PD B 2
C707 C 0.2659(4) 0.9294(6) 0.4984(4) 0.016(3) Uiso 0.25 1 d PD B 2
C708 C 0.2465(4) 0.9395(7) 0.5496(4) 0.023(4) Uiso 0.25 1 d PD B 2
C709 C 0.2673(4) 1.0101(5) 0.6299(5) 0.025(4) Uiso 0.25 1 d PD B 2
C710 C 0.3142(4) 1.0568(4) 0.6513(5) 0.017(3) Uiso 0.25 1 d PD B 2
C711 C 0.3964(5) 1.0866(4) 0.6127(4) 0.009(3) Uiso 0.25 1 d PD B 2
C712 C 0.4180(6) 1.0777(4) 0.5626(4) 0.014(3) Uiso 0.25 1 d PD B 2
C713 C 0.3792(5) 1.0301(5) 0.4689(4) 0.023(4) Uiso 0.25 1 d PD B 2
C714 C 0.3311(4) 0.9823(5) 0.4491(4) 0.015(3) Uiso 0.25 1 d PD B 2
C715 C 0.2826(4) 0.9975(5) 0.4037(5) 0.018(3) Uiso 0.25 1 d PD B 2
C716 C 0.2218(4) 0.9783(6) 0.4046(5) 0.035(5) Uiso 0.25 1 d PD B 2
C717 C 0.2146(4) 0.9460(7) 0.4516(4) 0.028(4) Uiso 0.25 1 d PD B 2
C718 C 0.1637(5) 0.9637(6) 0.4733(4) 0.021(4) Uiso 0.25 1 d PD B 2
C719 C 0.1832(5) 0.9594(6) 0.5342(4) 0.023(4) Uiso 0.25 1 d PD B 2
C720 C 0.1630(6) 1.0019(6) 0.5667(5) 0.047(6) Uiso 0.25 1 d PD B 2
C721 C 0.2054(4) 1.0296(5) 0.6169(5) 0.028(4) Uiso 0.25 1 d PD B 2
C722 C 0.3000(4) 1.1211(4) 0.6541(7) 0.046(6) Uiso 0.25 1 d PD B 2
C723 C 0.3350(4) 1.1700(5) 0.6396(5) 0.017(3) Uiso 0.25 1 d PD B 2
C724 C 0.3827(5) 1.1524(4) 0.6175(5) 0.019(3) Uiso 0.25 1 d PD B 2
C725 C 0.3928(5) 1.1868(5) 0.5688(4) 0.019(3) Uiso 0.25 1 d PD B 2
C726 C 0.4117(6) 1.1407(4) 0.5348(4) 0.019(3) Uiso 0.25 1 d PD B 2
C727 C 0.3934(5) 1.1464(5) 0.4762(4) 0.020(3) Uiso 0.25 1 d PD B 2
C728 C 0.3771(5) 1.0889(4) 0.4430(4) 0.016(3) Uiso 0.25 1 d PD B 2
C729 C 0.3240(5) 1.1052(4) 0.3965(5) 0.033(5) Uiso 0.25 1 d PD B 2
C730 C 0.2785(4) 1.0591(4) 0.3772(5) 0.018(3) Uiso 0.25 1 d PD B 2
C731 C 0.2163(4) 1.0803(4) 0.3624(6) 0.030(4) Uiso 0.25 1 d PD B 2
C732 C 0.1800(4) 1.0292(5) 0.3780(5) 0.019(3) Uiso 0.25 1 d PD B 2
C733 C 0.1320(6) 1.0458(5) 0.3982(5) 0.027(4) Uiso 0.25 1 d PD B 2
C734 C 0.1240(6) 1.0144(5) 0.4476(4) 0.021(4) Uiso 0.25 1 d PD B 2
C735 C 0.1022(6) 1.0581(5) 0.4815(4) 0.028(4) Uiso 0.25 1 d PD B 2
C736 C 0.1212(6) 1.0548(5) 0.5405(4) 0.026(4) Uiso 0.25 1 d PD B 2
C737 C 0.1379(5) 1.1125(4) 0.5727(4) 0.023(4) Uiso 0.25 1 d PD B 2
C738 C 0.1895(4) 1.0957(4) 0.6208(4) 0.014(3) Uiso 0.25 1 d PD B 2
C739 C 0.2342(4) 1.1420(4) 0.6397(4) 0.005(3) Uiso 0.25 1 d PD B 2
C740 C 0.2315(3) 1.2037(4) 0.6133(4) 0.000(2) Uiso 0.25 1 d PD B 2
C741 C 0.2920(4) 1.2213(5) 0.6126(4) 0.007(3) Uiso 0.25 1 d PD B 2
C742 C 0.3017(4) 1.2539(6) 0.5661(4) 0.013(3) Uiso 0.25 1 d PD B 2
C743 C 0.3532(5) 1.2349(6) 0.5454(4) 0.024(4) Uiso 0.25 1 d PD B 2
C744 C 0.3330(4) 1.2430(6) 0.4859(4) 0.018(3) Uiso 0.25 1 d PD B 2
C745 C 0.3518(5) 1.1972(5) 0.4504(4) 0.024(4) Uiso 0.25 1 d PD B 2
C746 C 0.3089(4) 1.1723(5) 0.3987(5) 0.022(4) Uiso 0.25 1 d PD B 2
C747 C 0.2494(4) 1.1918(5) 0.3863(5) 0.018(3) Uiso 0.25 1 d PD B 2
C748 C 0.2005(4) 1.1425(4) 0.3654(5) 0.018(3) Uiso 0.25 1 d PD B 2
C749 C 0.1168(5) 1.1132(4) 0.4035(4) 0.008(3) Uiso 0.25 1 d PD B 2
C750 C 0.0997(6) 1.1221(4) 0.4551(4) 0.019(3) Uiso 0.25 1 d PD B 2
C751 C 0.1341(6) 1.1718(5) 0.5476(4) 0.047(6) Uiso 0.25 1 d PD B 2
C752 C 0.1821(4) 1.2201(5) 0.5689(4) 0.016(3) Uiso 0.25 1 d PD B 2
C753 C 0.2505(4) 1.2705(7) 0.5183(4) 0.020(3) Uiso 0.25 1 d PD B 2
C754 C 0.2704(4) 1.2618(7) 0.4686(4) 0.024(4) Uiso 0.25 1 d PD B 2
C755 C 0.2285(4) 1.2364(6) 0.4202(4) 0.021(4) Uiso 0.25 1 d PD B 2
C756 C 0.1504(5) 1.1624(5) 0.3878(5) 0.024(4) Uiso 0.25 1 d PD B 2
C757 C 0.1155(5) 1.1761(5) 0.4875(4) 0.015(3) Uiso 0.25 1 d PD B 2
C758 C 0.1920(4) 1.2524(6) 0.5197(4) 0.015(3) Uiso 0.25 1 d PD B 2
C759 C 0.1670(4) 1.2189(5) 0.4217(4) 0.004(3) Uiso 0.25 1 d PD B 2
C760 C 0.1495(5) 1.2281(6) 0.4704(4) 0.030(4) Uiso 0.25 1 d PD B 2
C801 C 0.3936(3) 0.9179(4) 0.6468(3) 0.004(2) Uiso 0.25 1 d PD B 2
C802 C 0.3814(5) 0.9166(5) 0.7040(3) 0.014(3) Uiso 0.25 1 d PD B 2
C803 C 0.3881(5) 0.8493(4) 0.6221(5) 0.021(4) Uiso 0.25 1 d PD B 2
C804 C 0.4629(4) 0.9282(5) 0.6555(4) 0.018(3) Uiso 0.25 1 d PD B 2
C805 C 0.4227(4) 0.9406(6) 0.7524(4) 0.022(4) Uiso 0.25 1 d PD B 2
C806 C 0.3503(6) 0.8639(5) 0.7197(4) 0.019(3) Uiso 0.25 1 d PD B 2
C807 C 0.3345(6) 0.8088(4) 0.6878(4) 0.016(3) Uiso 0.25 1 d PD B 2
C808 C 0.3564(6) 0.8015(4) 0.6366(5) 0.020(4) Uiso 0.25 1 d PD B 2
C809 C 0.4397(4) 0.8347(4) 0.6024(5) 0.014(3) Uiso 0.25 1 d PD B 2
C810 C 0.4860(4) 0.8832(5) 0.6244(6) 0.028(4) Uiso 0.25 1 d PD B 2
C811 C 0.5004(4) 0.9534(6) 0.7049(3) 0.009(3) Uiso 0.25 1 d PD B 2
C812 C 0.4802(4) 0.9632(6) 0.7537(3) 0.007(3) Uiso 0.25 1 d PD B 2
C813 C 0.4134(4) 0.9062(5) 0.8021(4) 0.012(3) Uiso 0.25 1 d PD B 2
C814 C 0.3707(5) 0.8570(4) 0.7806(4) 0.013(3) Uiso 0.25 1 d PD B 2
C815 C 0.3743(5) 0.7986(4) 0.8076(4) 0.024(4) Uiso 0.25 1 d PD B 2
C816 C 0.3583(5) 0.7402(5) 0.7732(4) 0.017(3) Uiso 0.25 1 d PD B 2
C817 C 0.3415(6) 0.7461(5) 0.7142(4) 0.027(4) Uiso 0.25 1 d PD B 2
C818 C 0.3666(6) 0.7016(5) 0.6827(4) 0.024(4) Uiso 0.25 1 d PD B 2
C819 C 0.3740(5) 0.7352(5) 0.6329(5) 0.020(3) Uiso 0.25 1 d PD B 2
C820 C 0.4229(5) 0.7197(5) 0.6141(6) 0.033(5) Uiso 0.25 1 d PD B 2
C821 C 0.4566(4) 0.7704(4) 0.5963(5) 0.018(3) Uiso 0.25 1 d PD B 2
C822 C 0.5470(4) 0.8683(5) 0.6394(5) 0.026(4) Uiso 0.25 1 d PD B 2
C823 C 0.5872(5) 0.8941(5) 0.6891(4) 0.031(4) Uiso 0.25 1 d PD B 2
C824 C 0.5645(4) 0.9362(6) 0.7226(4) 0.019(3) Uiso 0.25 1 d PD B 2
C825 C 0.5829(4) 0.9315(6) 0.7809(4) 0.015(3) Uiso 0.25 1 d PD B 2
C826 C 0.5301(4) 0.9481(6) 0.8010(4) 0.020(3) Uiso 0.25 1 d PD B 2
C827 C 0.5230(4) 0.9143(6) 0.8485(5) 0.028(4) Uiso 0.25 1 d PD B 2
C828 C 0.4614(4) 0.8917(5) 0.8473(5) 0.021(4) Uiso 0.25 1 d PD B 2
C829 C 0.4674(4) 0.8296(4) 0.8748(5) 0.021(4) Uiso 0.25 1 d PD B 2
C830 C 0.4248(4) 0.7831(4) 0.8555(5) 0.018(3) Uiso 0.25 1 d PD B 2
C831 C 0.4427(4) 0.7176(5) 0.8511(5) 0.031(4) Uiso 0.25 1 d PD B 2
C832 C 0.4011(5) 0.6915(5) 0.8001(4) 0.017(3) Uiso 0.25 1 d PD B 2
C833 C 0.4252(4) 0.6468(5) 0.7691(3) 0.008(3) Uiso 0.25 1 d PD B 2
C834 C 0.4064(4) 0.6527(6) 0.7080(4) 0.017(3) Uiso 0.25 1 d PD B 2
C835 C 0.4583(4) 0.6358(6) 0.6883(4) 0.017(3) Uiso 0.25 1 d PD B 2
C836 C 0.4668(4) 0.6696(6) 0.6417(5) 0.026(4) Uiso 0.25 1 d PD B 2
C837 C 0.5272(4) 0.6918(5) 0.6408(5) 0.027(4) Uiso 0.25 1 d PD B 2
C838 C 0.5211(4) 0.7537(5) 0.6142(5) 0.026(4) Uiso 0.25 1 d PD B 2
C839 C 0.5662(5) 0.8006(5) 0.6348(5) 0.035(5) Uiso 0.25 1 d PD B 2
C840 C 0.6183(5) 0.7877(4) 0.6828(4) 0.014(3) Uiso 0.25 1 d PD B 2
C841 C 0.6314(6) 0.8453(5) 0.7170(4) 0.026(4) Uiso 0.25 1 d PD B 2
C842 C 0.6489(6) 0.8410(5) 0.7746(4) 0.029(4) Uiso 0.25 1 d PD B 2
C843 C 0.6247(6) 0.8858(5) 0.8076(4) 0.024(4) Uiso 0.25 1 d PD B 2
C844 C 0.6169(5) 0.8503(5) 0.8573(5) 0.022(4) Uiso 0.25 1 d PD B 2
C845 C 0.5667(4) 0.8659(5) 0.8763(5) 0.027(4) Uiso 0.25 1 d PD B 2
C846 C 0.5336(4) 0.8138(4) 0.8923(6) 0.022(4) Uiso 0.25 1 d PD B 2
C847 C 0.5507(5) 0.7507(5) 0.8896(6) 0.029(4) Uiso 0.25 1 d PD B 2
C848 C 0.5039(4) 0.7024(5) 0.8683(5) 0.023(4) Uiso 0.25 1 d PD B 2
C849 C 0.4894(4) 0.6294(7) 0.7854(4) 0.032(4) Uiso 0.25 1 d PD B 2
C850 C 0.5111(3) 0.6229(5) 0.7354(3) 0.004(2) Uiso 0.25 1 d PD B 2
C851 C 0.5776(5) 0.6788(6) 0.6875(4) 0.024(4) Uiso 0.25 1 d PD B 2
C852 C 0.6232(6) 0.7272(5) 0.7094(4) 0.026(4) Uiso 0.25 1 d PD B 2
C853 C 0.6551(6) 0.7786(4) 0.8037(4) 0.029(4) Uiso 0.25 1 d PD B 2
C854 C 0.6332(6) 0.7843(4) 0.8526(5) 0.020(3) Uiso 0.25 1 d PD B 2
C855 C 0.6011(5) 0.7339(5) 0.8689(5) 0.018(3) Uiso 0.25 1 d PD B 2
C856 C 0.5272(4) 0.6554(6) 0.8348(5) 0.029(4) Uiso 0.25 1 d PD B 2
C857 C 0.5678(4) 0.6432(5) 0.7363(3) 0.000(2) Uiso 0.25 1 d PD B 2
C858 C 0.6420(5) 0.7228(5) 0.7705(4) 0.016(3) Uiso 0.25 1 d PD B 2
C859 C 0.5866(5) 0.6756(5) 0.8333(4) 0.014(3) Uiso 0.25 1 d PD B 2
C860 C 0.6085(4) 0.6713(5) 0.7864(3) 0.005(3) Uiso 0.25 1 d PD B 2
Cr1 Cr 0.13119(3) 0.18990(4) 0.12956(3) 0.01620(14) Uani 1 1 d . . .
C1 C 0.2248(2) 0.1742(3) 0.1809(2) 0.0254(11) Uani 1 1 d . . .
C2 C 0.2238(2) 0.1751(3) 0.1230(2) 0.0248(11) Uani 1 1 d . . .
C3 C 0.2036(2) 0.2372(3) 0.1011(2) 0.0238(11) Uani 1 1 d . . .
C4 C 0.1927(2) 0.2744(2) 0.1448(2) 0.0205(10) Uani 1 1 d . . .
C5 C 0.2051(2) 0.2357(2) 0.1947(2) 0.0211(10) Uani 1 1 d . . .
C6 C 0.06048(19) 0.1400(2) 0.15799(19) 0.0188(9) Uani 1 1 d . . .
C7 C 0.0695(2) 0.1070(2) 0.1098(2) 0.0201(9) Uani 1 1 d . . .
C8 C 0.0551(2) 0.1502(3) 0.06320(19) 0.0210(10) Uani 1 1 d . . .
C9 C 0.03672(19) 0.2096(2) 0.0821(2) 0.0222(10) Uani 1 1 d . . .
C10 C 0.04013(19) 0.2031(3) 0.1410(2) 0.0224(10) Uani 1 1 d . . .
C11 C 0.2440(2) 0.1188(3) 0.2215(2) 0.0326(12) Uani 1 1 d . . .
H11A H 0.2881 0.1213 0.2397 0.046 Uiso 1 1 calc R . .
H11B H 0.2344 0.0781 0.2010 0.046 Uiso 1 1 calc R . .
H11C H 0.2220 0.1212 0.2502 0.046 Uiso 1 1 calc R . .
C12 C 0.2432(3) 0.1213(3) 0.0916(3) 0.0400(14) Uani 1 1 d . . .
H12A H 0.2182 0.1220 0.0522 0.056 Uiso 1 1 calc R . .
H12B H 0.2376 0.0802 0.1088 0.056 Uiso 1 1 calc R . .
H12C H 0.2864 0.1267 0.0932 0.056 Uiso 1 1 calc R . .
C13 C 0.1970(3) 0.2613(3) 0.0418(2) 0.0421(15) Uani 1 1 d . . .
H13A H 0.1598 0.2874 0.0292 0.059 Uiso 1 1 calc R . .
H13B H 0.1942 0.2246 0.0164 0.059 Uiso 1 1 calc R . .
H13C H 0.2326 0.2876 0.0416 0.059 Uiso 1 1 calc R . .
C14 C 0.1722(2) 0.3436(3) 0.1409(2) 0.0312(12) Uani 1 1 d . . .
H14A H 0.2073 0.3713 0.1579 0.044 Uiso 1 1 calc R . .
H14B H 0.1411 0.3491 0.1609 0.044 Uiso 1 1 calc R . .
H14C H 0.1549 0.3554 0.1012 0.044 Uiso 1 1 calc R . .
C15 C 0.2000(2) 0.2574(3) 0.2508(2) 0.0285(11) Uani 1 1 d . . .
H15A H 0.2396 0.2741 0.2733 0.040 Uiso 1 1 calc R . .
H15B H 0.1880 0.2209 0.2705 0.040 Uiso 1 1 calc R . .
H15C H 0.1691 0.2913 0.2455 0.040 Uiso 1 1 calc R . .
C16 C 0.0693(2) 0.1110(3) 0.2149(2) 0.0300(11) Uani 1 1 d . . .
H16A H 0.0821 0.1444 0.2438 0.042 Uiso 1 1 calc R . .
H16B H 0.1008 0.0775 0.2212 0.042 Uiso 1 1 calc R . .
H16C H 0.0307 0.0919 0.2172 0.042 Uiso 1 1 calc R . .
C17 C 0.0886(2) 0.0382(3) 0.1076(2) 0.0271(11) Uani 1 1 d . . .
H17A H 0.0522 0.0107 0.0970 0.038 Uiso 1 1 calc R . .
H17B H 0.1146 0.0253 0.1447 0.038 Uiso 1 1 calc R . .
H17C H 0.1114 0.0338 0.0797 0.038 Uiso 1 1 calc R . .
C18 C 0.0580(2) 0.1348(3) 0.0050(2) 0.0294(12) Uani 1 1 d . . .
H18A H 0.0900 0.1026 0.0070 0.041 Uiso 1 1 calc R . .
H18B H 0.0675 0.1740 -0.0129 0.041 Uiso 1 1 calc R . .
H18C H 0.0185 0.1177 -0.0171 0.041 Uiso 1 1 calc R . .
C19 C 0.0166(2) 0.2691(3) 0.0471(2) 0.0298(11) Uani 1 1 d . . .
H19A H -0.0281 0.2692 0.0324 0.042 Uiso 1 1 calc R . .
H19B H 0.0348 0.2694 0.0157 0.042 Uiso 1 1 calc R . .
H19C H 0.0299 0.3073 0.0705 0.042 Uiso 1 1 calc R . .
C20 C 0.0242(2) 0.2538(3) 0.1774(2) 0.0295(11) Uani 1 1 d . . .
H20A H -0.0190 0.2497 0.1761 0.041 Uiso 1 1 calc R . .
H20B H 0.0314 0.2964 0.1636 0.041 Uiso 1 1 calc R . .
H20C H 0.0497 0.2484 0.2162 0.041 Uiso 1 1 calc R . .
Cr2 Cr 0.11757(3) 0.69698(4) 0.61959(3) 0.01734(15) Uani 1 1 d . . .
C21 C 0.0579(2) 0.6120(3) 0.6080(2) 0.0231(10) Uani 1 1 d . . .
C22 C 0.0447(2) 0.6474(3) 0.55708(19) 0.0213(10) Uani 1 1 d . . .
C23 C 0.0236(2) 0.7103(3) 0.56597(19) 0.0217(10) Uani 1 1 d . . .
C24 C 0.0236(2) 0.7139(3) 0.6237(2) 0.0261(11) Uani 1 1 d . . .
C25 C 0.0453(2) 0.6535(3) 0.6501(2) 0.0252(11) Uani 1 1 d . . .
C26 C 0.21218(19) 0.6794(2) 0.6670(2) 0.0223(10) Uani 1 1 d . . .
C27 C 0.20929(19) 0.6852(2) 0.60927(19) 0.0207(10) Uani 1 1 d . . .
C28 C 0.1880(2) 0.7495(2) 0.5915(2) 0.0223(10) Uani 1 1 d . . .
C29 C 0.17848(19) 0.7820(2) 0.63912(18) 0.0189(9) Uani 1 1 d . . .
C30 C 0.19341(19) 0.7387(2) 0.6857(2) 0.0210(10) Uani 1 1 d . . .
C31 C 0.0782(3) 0.5444(3) 0.6168(3) 0.0382(13) Uani 1 1 d . . .
H31A H 0.0425 0.5159 0.6061 0.053 Uiso 1 1 calc R . .
H31B H 0.1002 0.5376 0.6565 0.053 Uiso 1 1 calc R . .
H31C H 0.1055 0.5347 0.5935 0.053 Uiso 1 1 calc R . .
C32 C 0.0513(3) 0.6226(3) 0.5020(2) 0.0348(13) Uani 1 1 d . . .
H32A H 0.0849 0.5915 0.5093 0.049 Uiso 1 1 calc R . .
H32B H 0.0600 0.6586 0.4799 0.049 Uiso 1 1 calc R . .
H32C H 0.0132 0.6016 0.4811 0.049 Uiso 1 1 calc R . .
C33 C 0.0037(2) 0.7618(3) 0.5224(2) 0.0349(13) Uani 1 1 d . . .
H33A H -0.0339 0.7484 0.4943 0.049 Uiso 1 1 calc R . .
H33B H 0.0359 0.7690 0.5039 0.049 Uiso 1 1 calc R . .
H33C H -0.0038 0.8017 0.5405 0.049 Uiso 1 1 calc R . .
C34 C 0.0044(3) 0.7708(3) 0.6515(3) 0.0428(15) Uani 1 1 d . . .
H34A H 0.0131 0.8104 0.6338 0.060 Uiso 1 1 calc R . .
H34B H 0.0269 0.7711 0.6916 0.060 Uiso 1 1 calc R . .
H34C H -0.0396 0.7682 0.6475 0.060 Uiso 1 1 calc R . .
C35 C 0.0510(3) 0.6356(4) 0.7099(2) 0.0470(16) Uani 1 1 d . . .
H35A H 0.0160 0.6089 0.7114 0.066 Uiso 1 1 calc R . .
H35B H 0.0517 0.6747 0.7322 0.066 Uiso 1 1 calc R . .
H35C H 0.0890 0.6115 0.7254 0.066 Uiso 1 1 calc R . .
C36 C 0.2324(2) 0.6204(3) 0.7032(2) 0.0321(12) Uani 1 1 d . . .
H36A H 0.2291 0.5825 0.6791 0.045 Uiso 1 1 calc R . .
H36B H 0.2062 0.6148 0.7282 0.045 Uiso 1 1 calc R . .
H36C H 0.2749 0.6258 0.7259 0.045 Uiso 1 1 calc R . .
C37 C 0.2279(3) 0.6347(3) 0.5735(2) 0.0337(12) Uani 1 1 d . . .
H37A H 0.2720 0.6377 0.5783 0.047 Uiso 1 1 calc R . .
H37B H 0.2057 0.6417 0.5338 0.047 Uiso 1 1 calc R . .
H37C H 0.2180 0.5919 0.5851 0.047 Uiso 1 1 calc R . .
C38 C 0.1801(2) 0.7779(3) 0.53454(19) 0.0297(12) Uani 1 1 d . . .
H38A H 0.1434 0.8050 0.5245 0.042 Uiso 1 1 calc R . .
H38B H 0.1758 0.7433 0.5068 0.042 Uiso 1 1 calc R . .
H38C H 0.2160 0.8041 0.5349 0.042 Uiso 1 1 calc R . .
C39 C 0.1573(2) 0.8505(2) 0.6404(2) 0.0275(11) Uani 1 1 d . . .
H39A H 0.1926 0.8782 0.6568 0.038 Uiso 1 1 calc R . .
H39B H 0.1285 0.8531 0.6632 0.038 Uiso 1 1 calc R . .
H39C H 0.1370 0.8648 0.6019 0.038 Uiso 1 1 calc R . .
C40 C 0.1910(2) 0.7553(3) 0.7444(2) 0.0283(11) Uani 1 1 d . . .
H40A H 0.2309 0.7716 0.7664 0.040 Uiso 1 1 calc R . .
H40B H 0.1807 0.7167 0.7626 0.040 Uiso 1 1 calc R . .
H40C H 0.1598 0.7884 0.7423 0.040 Uiso 1 1 calc R . .
Cr3 Cr 0.38180(3) 0.19672(4) 0.87941(3) 0.01761(15) Uani 1 1 d . . .
C41 C 0.4425(2) 0.1131(2) 0.89151(19) 0.0225(10) Uani 1 1 d . . .
C42 C 0.4556(2) 0.1492(2) 0.94219(19) 0.0200(9) Uani 1 1 d . . .
C43 C 0.47542(19) 0.2108(3) 0.9316(2) 0.0224(10) Uani 1 1 d . . .
C44 C 0.4744(2) 0.2143(3) 0.8736(2) 0.0280(12) Uani 1 1 d . . .
C45 C 0.4538(2) 0.1528(3) 0.8487(2) 0.0265(11) Uani 1 1 d . . .
C46 C 0.2904(2) 0.1841(3) 0.8903(2) 0.0273(11) Uani 1 1 d . . .
C47 C 0.3116(2) 0.2472(3) 0.9088(2) 0.0226(10) Uani 1 1 d . . .
C48 C 0.3198(2) 0.2815(2) 0.86175(19) 0.0205(10) Uani 1 1 d . . .
C49 C 0.3045(2) 0.2388(2) 0.81369(19) 0.0211(10) Uani 1 1 d . . .
C50 C 0.2869(2) 0.1783(2) 0.8315(2) 0.0226(10) Uani 1 1 d . . .
C51 C 0.4220(3) 0.0448(3) 0.8836(3) 0.0393(14) Uani 1 1 d . . .
H51A H 0.4576 0.0163 0.8947 0.055 Uiso 1 1 calc R . .
H51B H 0.4001 0.0374 0.8439 0.055 Uiso 1 1 calc R . .
H51C H 0.3946 0.0357 0.9069 0.055 Uiso 1 1 calc R . .
C52 C 0.4512(2) 0.1241(3) 0.9979(2) 0.0295(11) Uani 1 1 d . . .
H52A H 0.4187 0.0918 0.9916 0.041 Uiso 1 1 calc R . .
H52B H 0.4418 0.1597 1.0201 0.041 Uiso 1 1 calc R . .
H52C H 0.4902 0.1045 1.0184 0.041 Uiso 1 1 calc R . .
C53 C 0.4948(2) 0.2641(3) 0.9742(2) 0.0336(12) Uani 1 1 d . . .
H53A H 0.5034 0.3030 0.9553 0.047 Uiso 1 1 calc R . .
H53B H 0.5317 0.2511 1.0034 0.047 Uiso 1 1 calc R . .
H53C H 0.4619 0.2730 0.9914 0.047 Uiso 1 1 calc R . .
C54 C 0.4939(3) 0.2710(3) 0.8455(3) 0.0451(16) Uani 1 1 d . . .
H54A H 0.4809 0.3108 0.8600 0.063 Uiso 1 1 calc R . .
H54B H 0.4750 0.2685 0.8047 0.063 Uiso 1 1 calc R . .
H54C H 0.5385 0.2709 0.8533 0.063 Uiso 1 1 calc R . .
C55 C 0.4478(3) 0.1335(4) 0.7891(2) 0.0463(16) Uani 1 1 d . . .
H55A H 0.4835 0.1080 0.7877 0.065 Uiso 1 1 calc R . .
H55B H 0.4453 0.1722 0.7659 0.065 Uiso 1 1 calc R . .
H55C H 0.4106 0.1078 0.7747 0.065 Uiso 1 1 calc R . .
C56 C 0.2733(3) 0.1329(3) 0.9260(2) 0.0370(13) Uani 1 1 d . . .
H56A H 0.2960 0.1397 0.9656 0.052 Uiso 1 1 calc R . .
H56B H 0.2834 0.0905 0.9138 0.052 Uiso 1 1 calc R . .
H56C H 0.2293 0.1351 0.9219 0.052 Uiso 1 1 calc R . .
C57 C 0.3202(2) 0.2752(3) 0.9668(2) 0.0338(13) Uani 1 1 d . . .
H57A H 0.3553 0.3044 0.9758 0.047 Uiso 1 1 calc R . .
H57B H 0.3274 0.2404 0.9946 0.047 Uiso 1 1 calc R . .
H57C H 0.2833 0.2990 0.9677 0.047 Uiso 1 1 calc R . .
C58 C 0.3399(2) 0.3497(3) 0.8605(2) 0.0264(11) Uani 1 1 d . . .
H58A H 0.3040 0.3773 0.8464 0.037 Uiso 1 1 calc R . .
H58B H 0.3665 0.3533 0.8356 0.037 Uiso 1 1 calc R . .
H58C H 0.3625 0.3632 0.8986 0.037 Uiso 1 1 calc R . .
C59 C 0.3072(2) 0.2568(3) 0.75561(19) 0.0268(11) Uani 1 1 d . . .
H59A H 0.2677 0.2747 0.7341 0.038 Uiso 1 1 calc R . .
H59B H 0.3164 0.2185 0.7364 0.038 Uiso 1 1 calc R . .
H59C H 0.3393 0.2890 0.7584 0.038 Uiso 1 1 calc R . .
C60 C 0.2673(2) 0.1201(3) 0.7953(2) 0.0319(12) Uani 1 1 d . . .
H60A H 0.2739 0.0815 0.8190 0.045 Uiso 1 1 calc R . .
H60B H 0.2914 0.1169 0.7682 0.045 Uiso 1 1 calc R . .
H60C H 0.2238 0.1237 0.7749 0.045 Uiso 1 1 calc R . .
Cr4 Cr 0.36838(3) 0.68941(4) 0.37097(3) 0.01659(14) Uani 1 1 d . . .
C61 C 0.3067(2) 0.7739(2) 0.3545(2) 0.0192(9) Uani 1 1 d . . .
C62 C 0.2941(2) 0.7343(3) 0.3050(2) 0.0225(10) Uani 1 1 d . . .
C63 C 0.2755(2) 0.6727(2) 0.3201(2) 0.0235(10) Uani 1 1 d . . .
C64 C 0.2756(2) 0.6748(3) 0.3775(2) 0.0255(11) Uani 1 1 d . . .
C65 C 0.2953(2) 0.7370(3) 0.3992(2) 0.0248(11) Uani 1 1 d . . .
C66 C 0.4394(2) 0.6387(2) 0.34394(19) 0.0209(10) Uani 1 1 d . . .
C67 C 0.4296(2) 0.6067(2) 0.39161(19) 0.0186(9) Uani 1 1 d . . .
C68 C 0.44443(19) 0.6507(2) 0.43783(18) 0.0165(9) Uani 1 1 d . . .
C69 C 0.46224(19) 0.7096(2) 0.4186(2) 0.0212(10) Uani 1 1 d . . .
C70 C 0.45929(18) 0.7026(3) 0.36065(19) 0.0211(10) Uani 1 1 d . . .
C71 C 0.3276(2) 0.8428(3) 0.3577(2) 0.0283(11) Uani 1 1 d . . .
H71A H 0.2920 0.8712 0.3461 0.040 Uiso 1 1 calc R . .
H71B H 0.3536 0.8491 0.3326 0.040 Uiso 1 1 calc R . .
H71C H 0.3510 0.8529 0.3965 0.040 Uiso 1 1 calc R . .
C72 C 0.3000(2) 0.7545(3) 0.2488(2) 0.0329(13) Uani 1 1 d . . .
H72A H 0.2609 0.7722 0.2261 0.046 Uiso 1 1 calc R . .
H72B H 0.3111 0.7172 0.2296 0.046 Uiso 1 1 calc R . .
H72C H 0.3319 0.7875 0.2540 0.046 Uiso 1 1 calc R . .
C73 C 0.2571(2) 0.6166(3) 0.2796(3) 0.0378(14) Uani 1 1 d . . .
H73A H 0.2153 0.6233 0.2554 0.053 Uiso 1 1 calc R . .
H73B H 0.2587 0.5766 0.3010 0.053 Uiso 1 1 calc R . .
H73C H 0.2852 0.6136 0.2562 0.053 Uiso 1 1 calc R . .
C74 C 0.2579(3) 0.6214(3) 0.4104(3) 0.0406(14) Uani 1 1 d . . .
H74A H 0.2816 0.6248 0.4501 0.057 Uiso 1 1 calc R . .
H74B H 0.2664 0.5799 0.3953 0.057 Uiso 1 1 calc R . .
H74C H 0.2142 0.6245 0.4074 0.057 Uiso 1 1 calc R . .
C75 C 0.3026(3) 0.7615(3) 0.4579(2) 0.0363(14) Uani 1 1 d . . .
H75A H 0.3391 0.7889 0.4694 0.051 Uiso 1 1 calc R . .
H75B H 0.3072 0.7251 0.4838 0.051 Uiso 1 1 calc R . .
H75C H 0.2665 0.7866 0.4586 0.051 Uiso 1 1 calc R . .
C76 C 0.4314(3) 0.6084(3) 0.2870(2) 0.0336(12) Uani 1 1 d . . .
H76A H 0.4200 0.6417 0.2578 0.047 Uiso 1 1 calc R . .
H76B H 0.3991 0.5758 0.2803 0.047 Uiso 1 1 calc R . .
H76C H 0.4698 0.5882 0.2858 0.047 Uiso 1 1 calc R . .
C77 C 0.4103(2) 0.5386(3) 0.3936(2) 0.0302(12) Uani 1 1 d . . .
H77A H 0.3850 0.5255 0.3563 0.042 Uiso 1 1 calc R . .
H77B H 0.3867 0.5343 0.4210 0.042 Uiso 1 1 calc R . .
H77C H 0.4466 0.5110 0.4050 0.042 Uiso 1 1 calc R . .
C78 C 0.4398(2) 0.6354(3) 0.4957(2) 0.0284(11) Uani 1 1 d . . .
H78A H 0.4043 0.6076 0.4928 0.040 Uiso 1 1 calc R . .
H78B H 0.4350 0.6754 0.5150 0.040 Uiso 1 1 calc R . .
H78C H 0.4770 0.6132 0.5171 0.040 Uiso 1 1 calc R . .
C79 C 0.4820(2) 0.7689(3) 0.4529(2) 0.0288(11) Uani 1 1 d . . .
H79A H 0.5267 0.7710 0.4651 0.040 Uiso 1 1 calc R . .
H79B H 0.4664 0.7678 0.4860 0.040 Uiso 1 1 calc R . .
H79C H 0.4657 0.8069 0.4300 0.040 Uiso 1 1 calc R . .
C80 C 0.4758(2) 0.7526(3) 0.3230(2) 0.0313(12) Uani 1 1 d . . .
H80A H 0.5178 0.7454 0.3215 0.044 Uiso 1 1 calc R . .
H80B H 0.4727 0.7956 0.3382 0.044 Uiso 1 1 calc R . .
H80C H 0.4477 0.7493 0.2850 0.044 Uiso 1 1 calc R . .
Cl1 Cl 0.14852(7) 0.35630(8) 0.34715(6) 0.0327(3) Uani 0.926 1 d PD C 1
Cl2 Cl 0.25251(6) 0.43089(9) 0.31092(7) 0.0378(3) Uani 0.926 1 d PD C 1
C11S C 0.13129(14) 0.40795(16) 0.28938(12) 0.0246(11) Uani 0.926 1 d PGD C 1
C12S C 0.17717(11) 0.44048(17) 0.27364(13) 0.0227(10) Uani 0.926 1 d PGD C 1
C13S C 0.16230(14) 0.48078(17) 0.22693(14) 0.0317(12) Uani 0.926 1 d PGD C 1
H13S H 0.1937 0.5030 0.2162 0.044 Uiso 0.926 1 calc PR C 1
C14S C 0.10155(16) 0.48856(18) 0.19595(13) 0.0290(12) Uani 0.926 1 d PGD C 1
H14S H 0.0914 0.5161 0.1640 0.041 Uiso 0.926 1 calc PR C 1
C15S C 0.05567(12) 0.4560(2) 0.21169(15) 0.0325(15) Uani 0.926 1 d PGD C 1
H15S H 0.0142 0.4613 0.1905 0.045 Uiso 0.926 1 calc PR C 1
C16S C 0.07054(12) 0.41573(18) 0.25840(16) 0.0286(11) Uani 0.926 1 d PGD C 1
H16S H 0.0392 0.3935 0.2692 0.040 Uiso 0.926 1 calc PR C 1
Cl17 Cl 0.1012(9) 0.3766(11) 0.3403(8) 0.045(5) Uani 0.074 1 d PDU C 2
Cl18 Cl 0.0786(8) 0.4551(11) 0.2247(10) 0.041(6) Uani 0.074 1 d PDU C 2
C11P C 0.1622(10) 0.4054(11) 0.3174(10) 0.036(2) Uiso 0.074 1 d PGD C 2
C12P C 0.1515(9) 0.4394(12) 0.2671(10) 0.036(2) Uiso 0.074 1 d PGD C 2
C13P C 0.2003(12) 0.4620(17) 0.2493(12) 0.036(2) Uiso 0.074 1 d PGD C 2
H13P H 0.1930 0.4852 0.2150 0.051 Uiso 0.074 1 calc PR C 2
C14P C 0.2600(10) 0.451(2) 0.2818(16) 0.036(2) Uiso 0.074 1 d PGD C 2
H14P H 0.2934 0.4661 0.2696 0.051 Uiso 0.074 1 calc PR C 2
C15P C 0.2707(9) 0.417(2) 0.3320(16) 0.036(2) Uiso 0.074 1 d PGD C 2
H15P H 0.3115 0.4089 0.3542 0.051 Uiso 0.074 1 calc PR C 2
C16P C 0.2219(11) 0.3941(17) 0.3498(11) 0.036(2) Uiso 0.074 1 d PGD C 2
H16P H 0.2292 0.3709 0.3842 0.051 Uiso 0.074 1 calc PRD C 2
Cl3 Cl 0.35114(7) -0.14424(8) 0.15312(6) 0.0330(3) Uani 0.926 1 d P D 1
Cl4 Cl 0.24811(6) -0.06797(8) 0.18953(7) 0.0372(3) Uani 0.926 1 d P D 1
C21S C 0.36900(15) -0.09231(16) 0.21067(13) 0.0248(11) Uani 0.926 1 d PG D 1
C22S C 0.32361(11) -0.05899(17) 0.22650(13) 0.0227(10) Uani 0.926 1 d PG D 1
C23S C 0.33911(14) -0.01856(16) 0.27313(14) 0.0262(11) Uani 0.926 1 d PG D 1
H23S H 0.3081 0.0042 0.2839 0.037 Uiso 0.926 1 calc PR D 1
C24S C 0.40000(16) -0.01146(17) 0.30392(13) 0.0282(11) Uani 0.926 1 d PG D 1
H24S H 0.4106 0.0162 0.3358 0.039 Uiso 0.926 1 calc PR D 1
C25S C 0.44539(11) -0.0448(2) 0.28810(16) 0.0359(17) Uani 0.926 1 d PG D 1
H25S H 0.4870 -0.0399 0.3091 0.050 Uiso 0.926 1 calc PR D 1
C26S C 0.42989(13) -0.08520(18) 0.24147(16) 0.0301(12) Uani 0.926 1 d PG D 1
H26S H 0.4609 -0.1080 0.2307 0.042 Uiso 0.926 1 calc PR D 1
Cl19 Cl 0.3996(9) -0.1242(10) 0.1593(8) 0.044(5) Uani 0.074 1 d PDU D 2
Cl20 Cl 0.4219(10) -0.0492(14) 0.2788(11) 0.049(6) Uani 0.074 1 d PDU D 2
C21P C 0.3394(10) -0.0924(11) 0.1818(10) 0.036(2) Uiso 0.074 1 d PGD D 2
C22P C 0.3499(10) -0.0606(12) 0.2331(10) 0.036(2) Uiso 0.074 1 d PGD D 2
C23P C 0.3010(13) -0.0360(17) 0.2498(12) 0.036(2) Uiso 0.074 1 d PGD D 2
H23P H 0.3082 -0.0143 0.2849 0.051 Uiso 0.074 1 calc PR D 2
C24P C 0.2416(11) -0.043(2) 0.2152(16) 0.036(2) Uiso 0.074 1 d PGD D 2
H24P H 0.2082 -0.0262 0.2266 0.051 Uiso 0.074 1 calc PR D 2
C25P C 0.2311(9) -0.075(2) 0.1639(15) 0.036(2) Uiso 0.074 1 d PGD D 2
H25P H 0.1906 -0.0796 0.1402 0.051 Uiso 0.074 1 calc PR D 2
C26P C 0.2800(12) -0.0994(17) 0.1472(11) 0.036(2) Uiso 0.074 1 d PGD D 2
H26P H 0.2728 -0.1211 0.1121 0.051 Uiso 0.074 1 calc PRD D 2
Cl5 Cl 0.49450(7) 0.45616(10) 0.56186(7) 0.0466(4) Uani 0.926 1 d P E 1
Cl6 Cl 0.38710(10) 0.52812(9) 0.59545(7) 0.0458(4) Uani 0.926 1 d P E 1
C31S C 0.41990(12) 0.44333(18) 0.52517(14) 0.0247(11) Uani 0.926 1 d PG E 1
C32S C 0.37289(16) 0.47522(17) 0.53964(14) 0.0308(12) Uani 0.926 1 d PG E 1
C33S C 0.31252(14) 0.4651(2) 0.50857(18) 0.0344(13) Uani 0.926 1 d PG E 1
H33S H 0.2804 0.4869 0.5185 0.048 Uiso 0.926 1 calc PR E 1
C34S C 0.29915(12) 0.4231(2) 0.46302(17) 0.0358(18) Uani 0.926 1 d PG E 1
H34S H 0.2579 0.4162 0.4418 0.050 Uiso 0.926 1 calc PR E 1
C35S C 0.34616(16) 0.39119(18) 0.44855(14) 0.0309(12) Uani 0.926 1 d PG E 1
H35S H 0.3370 0.3625 0.4174 0.043 Uiso 0.926 1 calc PR E 1
C36S C 0.40653(14) 0.40131(17) 0.47963(14) 0.0267(11) Uani 0.926 1 d PG E 1
H36S H 0.4387 0.3795 0.4697 0.037 Uiso 0.926 1 calc PR E 1
Cl21 Cl 0.3456(9) 0.5137(9) 0.5912(8) 0.037(4) Uani 0.074 1 d PDU E 2
Cl22 Cl 0.3196(8) 0.4282(11) 0.4776(10) 0.032(5) Uani 0.074 1 d PDU E 2
C31P C 0.4053(9) 0.4820(11) 0.5676(10) 0.036(2) Uiso 0.074 1 d PGD E 2
C32P C 0.3929(9) 0.4456(11) 0.5186(10) 0.036(2) Uiso 0.074 1 d PGD E 2
C33P C 0.4408(12) 0.4208(16) 0.5004(12) 0.036(2) Uiso 0.074 1 d PGD E 2
H33P H 0.4323 0.3959 0.4669 0.051 Uiso 0.074 1 calc PR E 2
C34P C 0.5009(10) 0.433(2) 0.5313(16) 0.036(2) Uiso 0.074 1 d PGD E 2
H34P H 0.5336 0.4156 0.5189 0.051 Uiso 0.074 1 calc PR E 2
C35P C 0.5133(8) 0.469(2) 0.5803(16) 0.036(2) Uiso 0.074 1 d PGD E 2
H35P H 0.5544 0.4769 0.6014 0.051 Uiso 0.074 1 calc PR E 2
C36P C 0.4654(11) 0.4937(16) 0.5985(12) 0.036(2) Uiso 0.074 1 d PGD E 2
H36P H 0.4739 0.5186 0.6320 0.051 Uiso 0.074 1 calc PRD E 2
Cl7 Cl 0.39860(7) 0.36971(8) 0.65744(7) 0.0353(3) Uani 0.926 1 d P F 1
Cl8 Cl 0.42634(6) 0.45766(10) 0.76622(7) 0.0443(4) Uani 0.926 1 d P F 1
C41S C 0.35350(11) 0.44147(18) 0.72832(13) 0.0275(11) Uani 0.926 1 d PG F 1
C42S C 0.34130(13) 0.40496(17) 0.67934(14) 0.0248(11) Uani 0.926 1 d PG F 1
C43S C 0.28118(15) 0.39323(17) 0.64838(13) 0.0272(11) Uani 0.926 1 d PG F 1
H43S H 0.2728 0.3683 0.6149 0.038 Uiso 0.926 1 calc PR F 1
C44S C 0.23325(11) 0.4180(2) 0.66639(15) 0.0312(14) Uani 0.926 1 d PG F 1
H44S H 0.1922 0.4100 0.6452 0.044 Uiso 0.926 1 calc PR F 1
C45S C 0.24545(13) 0.4545(2) 0.71537(16) 0.0306(12) Uani 0.926 1 d PG F 1
H45S H 0.2127 0.4715 0.7277 0.043 Uiso 0.926 1 calc PR F 1
C46S C 0.30558(15) 0.46626(18) 0.74633(12) 0.0292(12) Uani 0.926 1 d PG F 1
H46S H 0.3139 0.4912 0.7798 0.041 Uiso 0.926 1 calc PR F 1
Cl23 Cl 0.3616(13) 0.3591(10) 0.6531(9) 0.053(6) Uani 0.074 1 d PDU F 2
Cl24 Cl 0.2534(8) 0.4304(10) 0.6884(10) 0.037(5) Uani 0.074 1 d PDU F 2
C41P C 0.3765(11) 0.4105(10) 0.7120(9) 0.036(2) Uiso 0.074 1 d PGD F 2
C42P C 0.3289(9) 0.4412(11) 0.7264(9) 0.036(2) Uiso 0.074 1 d PGD F 2
C43P C 0.3413(13) 0.4818(16) 0.7729(12) 0.036(2) Uiso 0.074 1 d PGD F 2
H43P H 0.3087 0.5028 0.7827 0.051 Uiso 0.074 1 calc PR F 2
C44P C 0.4013(15) 0.492(2) 0.8050(13) 0.036(2) Uiso 0.074 1 d PGD F 2
H44P H 0.4098 0.5194 0.8368 0.051 Uiso 0.074 1 calc PR F 2
C45P C 0.4490(11) 0.461(2) 0.7906(14) 0.036(2) Uiso 0.074 1 d PGD F 2
H45P H 0.4900 0.4678 0.8125 0.051 Uiso 0.074 1 calc PR F 2
C46P C 0.4366(10) 0.4204(16) 0.7441(13) 0.036(2) Uiso 0.074 1 d PGD F 2
H46P H 0.4691 0.3995 0.7342 0.051 Uiso 0.074 1 calc PRD F 2
Cl9 Cl 0.35364(7) 0.01170(9) 0.08996(7) 0.0395(4) Uani 0.926 1 d P G 1
Cl10 Cl 0.33210(7) -0.06700(10) -0.02377(7) 0.0509(5) Uani 0.926 1 d P G 1
C51S C 0.40385(12) -0.05240(18) 0.01899(14) 0.0278(11) Uani 0.926 1 d PG G 1
C52S C 0.41316(12) -0.02006(17) 0.06988(14) 0.0256(11) Uani 0.926 1 d PG G 1
C53S C 0.47226(15) -0.00883(18) 0.10363(12) 0.0273(11) Uani 0.926 1 d PG G 1
H53S H 0.4786 0.0133 0.1384 0.038 Uiso 0.926 1 calc PR G 1
C54S C 0.52205(11) -0.0299(2) 0.08650(15) 0.0295(13) Uani 0.926 1 d PG G 1
H54S H 0.5624 -0.0223 0.1096 0.041 Uiso 0.926 1 calc PR G 1
C55S C 0.51275(13) -0.0623(2) 0.03561(16) 0.0315(13) Uani 0.926 1 d PG G 1
H55S H 0.5468 -0.0767 0.0239 0.044 Uiso 0.926 1 calc PR G 1
C56S C 0.45365(16) -0.07352(18) 0.00185(13) 0.0296(12) Uani 0.926 1 d PG G 1
H56S H 0.4473 -0.0956 -0.0329 0.042 Uiso 0.926 1 calc PR G 1
Cl25 Cl 0.5050(7) -0.0445(11) 0.0609(9) 0.034(5) Uani 0.074 1 d PDU G 2
Cl26 Cl 0.4014(7) 0.0304(7) 0.0975(6) 0.021(3) Uani 0.074 1 d PDU G 2
C51P C 0.4274(9) -0.0559(11) 0.0240(9) 0.036(2) Uiso 0.074 1 d PGD G 2
C52P C 0.3834(11) -0.0221(10) 0.0414(8) 0.036(2) Uiso 0.074 1 d PGD G 2
C53P C 0.3218(10) -0.0300(15) 0.0132(12) 0.036(2) Uiso 0.074 1 d PGD G 2
H53P H 0.2917 -0.0069 0.0251 0.051 Uiso 0.074 1 calc PR G 2
C54P C 0.3043(10) -0.072(2) -0.0325(15) 0.036(2) Uiso 0.074 1 d PGD G 2
H54P H 0.2622 -0.0771 -0.0518 0.051 Uiso 0.074 1 calc PR G 2
C55P C 0.3483(14) -0.1055(19) -0.0499(14) 0.036(2) Uiso 0.074 1 d PGD G 2
H55P H 0.3363 -0.1340 -0.0811 0.051 Uiso 0.074 1 calc PR G 2
C56P C 0.4099(12) -0.0976(15) -0.0217(12) 0.036(2) Uiso 0.074 1 d PGD G 2
H56P H 0.4400 -0.1207 -0.0336 0.051 Uiso 0.074 1 calc PRD G 2
Cl11 Cl 0.00549(7) 0.95683(10) 0.93796(7) 0.0442(4) Uani 0.926 1 d P H 1
Cl12 Cl 0.11268(10) 1.02959(8) 0.90558(7) 0.0433(4) Uani 0.926 1 d P H 1
C61S C 0.07992(12) 0.94445(18) 0.97500(13) 0.0255(11) Uani 0.926 1 d PG H 1
C62S C 0.12733(16) 0.97648(16) 0.96131(13) 0.0277(11) Uani 0.926 1 d PG H 1
C63S C 0.18747(13) 0.96614(18) 0.99290(17) 0.0330(12) Uani 0.926 1 d PG H 1
H63S H 0.2199 0.9880 0.9835 0.046 Uiso 0.926 1 calc PR H 1
C64S C 0.20022(12) 0.92377(19) 1.03818(16) 0.0317(14) Uani 0.926 1 d PG H 1
H64S H 0.2413 0.9167 1.0598 0.044 Uiso 0.926 1 calc PR H 1
C65S C 0.15282(16) 0.89173(17) 1.05187(13) 0.0292(12) Uani 0.926 1 d PG H 1
H65S H 0.1615 0.8628 1.0828 0.041 Uiso 0.926 1 calc PR H 1
C66S C 0.09267(13) 0.90207(17) 1.02028(14) 0.0255(11) Uani 0.926 1 d PG H 1
H66S H 0.0603 0.8802 1.0296 0.036 Uiso 0.926 1 calc PR H 1
Cl27 Cl 0.1516(9) 1.0152(10) 0.9101(9) 0.039(5) Uani 0.074 1 d PDU H 2
Cl28 Cl 0.1773(10) 0.9269(14) 1.0215(12) 0.054(7) Uani 0.074 1 d PDU H 2
C61P C 0.0919(10) 0.9831(11) 0.9332(10) 0.036(2) Uiso 0.074 1 d PGD H 2
C62P C 0.1039(10) 0.9452(12) 0.9814(10) 0.036(2) Uiso 0.074 1 d PGD H 2
C63P C 0.0559(13) 0.9202(17) 0.9991(13) 0.036(2) Uiso 0.074 1 d PGD H 2
H63P H 0.0642 0.8944 1.0321 0.051 Uiso 0.074 1 calc PR H 2
C64P C -0.0042(11) 0.933(2) 0.9687(17) 0.036(2) Uiso 0.074 1 d PGD H 2
H64P H -0.0370 0.9160 0.9808 0.051 Uiso 0.074 1 calc PR H 2
C65P C -0.0162(9) 0.971(2) 0.9205(17) 0.036(2) Uiso 0.074 1 d PGD H 2
H65P H -0.0573 0.9796 0.8996 0.051 Uiso 0.074 1 calc PR H 2
C66P C 0.0318(11) 0.9959(17) 0.9027(12) 0.036(2) Uiso 0.074 1 d PGD H 2
H66P H 0.0236 1.0217 0.8698 0.051 Uiso 0.074 1 calc PRD H 2
Cl13 Cl 0.14580(7) 0.51180(8) 0.40997(7) 0.0378(4) Uani 0.926 1 d P I 1
Cl14 Cl 0.16749(7) 0.43241(11) 0.52334(8) 0.0514(5) Uani 0.926 1 d P I 1
C71S C 0.08609(12) 0.48010(18) 0.43012(14) 0.0263(11) Uani 0.926 1 d PG I 1
C72S C 0.09550(11) 0.44745(18) 0.48088(13) 0.0268(11) Uani 0.926 1 d PG I 1
C73S C 0.04577(15) 0.42591(18) 0.49790(12) 0.0291(11) Uani 0.926 1 d PG I 1
H73S H 0.0522 0.4036 0.5326 0.041 Uiso 0.926 1 calc PR I 1
C74S C -0.01337(13) 0.4370(2) 0.46417(16) 0.0281(13) Uani 0.926 1 d PG I 1
H74S H -0.0474 0.4223 0.4758 0.039 Uiso 0.926 1 calc PR I 1
C75S C -0.02278(11) 0.4697(2) 0.41342(15) 0.0302(13) Uani 0.926 1 d PG I 1
H75S H -0.0632 0.4773 0.3904 0.042 Uiso 0.926 1 calc PR I 1
C76S C 0.02695(15) 0.49121(17) 0.39639(12) 0.0261(11) Uani 0.926 1 d PG I 1
H76S H 0.0205 0.5135 0.3617 0.037 Uiso 0.926 1 calc PR I 1
Cl29 Cl -0.0041(7) 0.4545(9) 0.4389(9) 0.032(4) Uani 0.074 1 d PDU I 2
Cl30 Cl 0.0995(7) 0.5291(7) 0.4011(6) 0.022(3) Uani 0.074 1 d PDU I 2
C71P C 0.0736(9) 0.4433(11) 0.4755(9) 0.036(2) Uiso 0.074 1 d PGD I 2
C72P C 0.1174(11) 0.4769(10) 0.4576(8) 0.036(2) Uiso 0.074 1 d PGD I 2
C73P C 0.1791(10) 0.4691(15) 0.4855(12) 0.036(2) Uiso 0.074 1 d PGD I 2
H73P H 0.2090 0.4921 0.4733 0.051 Uiso 0.074 1 calc PR I 2
C74P C 0.1969(10) 0.428(2) 0.5314(14) 0.036(2) Uiso 0.074 1 d PGD I 2
H74P H 0.2391 0.4224 0.5505 0.051 Uiso 0.074 1 calc PR I 2
C75P C 0.1531(14) 0.3941(19) 0.5493(13) 0.036(2) Uiso 0.074 1 d PGD I 2
H75P H 0.1653 0.3659 0.5806 0.051 Uiso 0.074 1 calc PR I 2
C76P C 0.0914(12) 0.4019(15) 0.5213(12) 0.036(2) Uiso 0.074 1 d PGD I 2
H76P H 0.0614 0.3789 0.5336 0.051 Uiso 0.074 1 calc PRD I 2
Cl15 Cl 0.07380(6) 0.95964(9) 0.73465(7) 0.0426(4) Uani 0.926 1 d P J 1
Cl16 Cl 0.10005(7) 0.87082(8) 0.84285(6) 0.0343(3) Uani 0.926 1 d P J 1
C81S C 0.14665(11) 0.94243(18) 0.77275(13) 0.0245(11) Uani 0.926 1 d PG J 1
C82S C 0.15821(13) 0.90516(17) 0.82126(14) 0.0247(11) Uani 0.926 1 d PG J 1
C83S C 0.21811(15) 0.89158(19) 0.85176(13) 0.0316(12) Uani 0.926 1 d PG J 1
H83S H 0.2260 0.8661 0.8849 0.044 Uiso 0.926 1 calc PR J 1
C84S C 0.26645(11) 0.9153(2) 0.83376(15) 0.0327(14) Uani 0.926 1 d PG J 1
H84S H 0.3074 0.9060 0.8546 0.046 Uiso 0.926 1 calc PR J 1
C85S C 0.25489(13) 0.9525(2) 0.78526(16) 0.0303(12) Uani 0.926 1 d PG J 1
H85S H 0.2879 0.9687 0.7730 0.042 Uiso 0.926 1 calc PR J 1
C86S C 0.19499(15) 0.96613(18) 0.75475(13) 0.0304(12) Uani 0.926 1 d PG J 1
H86S H 0.1871 0.9916 0.7216 0.042 Uiso 0.926 1 calc PR J 1
Cl31 Cl 0.1414(16) 0.8548(16) 0.8440(12) 0.087(10) Uani 0.074 1 d PDU J 2
Cl32 Cl 0.2483(7) 0.9318(9) 0.8127(9) 0.028(4) Uani 0.074 1 d PDU J 2
C81P C 0.1260(11) 0.9079(13) 0.7864(10) 0.036(2) Uiso 0.074 1 d PGD J 2
C82P C 0.1734(9) 0.9410(12) 0.7736(10) 0.036(2) Uiso 0.074 1 d PGD J 2
C83P C 0.1607(12) 0.9829(16) 0.7279(13) 0.036(2) Uiso 0.074 1 d PGD J 2
H83P H 0.1931 1.0055 0.7191 0.051 Uiso 0.074 1 calc PR J 2
C84P C 0.1008(14) 0.992(2) 0.6951(14) 0.036(2) Uiso 0.074 1 d PGD J 2
H84P H 0.0922 1.0202 0.6639 0.051 Uiso 0.074 1 calc PR J 2
C85P C 0.0535(11) 0.958(2) 0.7080(15) 0.036(2) Uiso 0.074 1 d PGD J 2
H85P H 0.0125 0.9644 0.6856 0.051 Uiso 0.074 1 calc PR J 2
C86P C 0.0661(10) 0.9166(18) 0.7536(14) 0.036(2) Uiso 0.074 1 d PGD J 2
H86P H 0.0338 0.8940 0.7624 0.051 Uiso 0.074 1 calc PRD J 2

loop_
_atom_site_aniso_label
_atom_site_aniso_U_11
_atom_site_aniso_U_22
_atom_site_aniso_U_33
_atom_site_aniso_U_23
_atom_site_aniso_U_13
_atom_site_aniso_U_12
C101 0.014(2) 0.020(3) 0.015(3) 0.005(2) 0.003(2) 0.000(2)
C102 0.016(3) 0.024(3) 0.030(3) 0.004(2) 0.010(2) 0.004(2)
C103 0.020(3) 0.018(3) 0.030(3) 0.006(2) 0.014(3) 0.001(2)
C104 0.017(3) 0.030(4) 0.020(3) 0.004(2) 0.003(2) -0.001(2)
C105 0.021(3) 0.019(3) 0.033(3) 0.003(2) 0.007(3) 0.004(2)
C106 0.028(3) 0.012(3) 0.022(3) 0.000(2) 0.001(2) 0.004(2)
C107 0.029(3) 0.021(4) 0.038(4) 0.002(3) 0.004(3) 0.004(3)
C108 0.028(3) 0.020(3) 0.028(3) 0.005(2) 0.002(3) 0.001(3)
C109 0.020(3) 0.032(4) 0.024(3) 0.009(3) 0.012(3) 0.002(3)
C110 0.019(3) 0.027(3) 0.021(3) 0.002(2) 0.008(2) 0.004(2)
C111 0.013(3) 0.022(3) 0.023(3) 0.000(2) 0.001(2) -0.004(2)
C112 0.013(3) 0.029(4) 0.034(4) 0.002(3) 0.003(3) -0.004(2)
C113 0.032(3) 0.027(4) 0.041(4) 0.013(3) 0.026(3) 0.013(3)
C114 0.035(3) 0.010(3) 0.032(3) -0.013(2) 0.010(3) 0.003(2)
C115 0.047(4) 0.022(3) 0.013(3) -0.001(2) 0.001(3) 0.019(3)
C116 0.041(4) 0.016(3) 0.027(3) -0.009(2) 0.003(3) 0.007(3)
C117 0.033(4) 0.010(3) 0.057(5) -0.009(3) 0.006(3) -0.001(3)
C118 0.033(3) 0.012(3) 0.046(4) -0.001(3) 0.004(3) -0.006(3)
C119 0.012(3) 0.018(3) 0.041(4) 0.014(3) 0.003(3) 0.001(2)
C120 0.015(3) 0.043(4) 0.043(4) 0.019(3) 0.018(3) -0.001(3)
C121 0.015(3) 0.035(4) 0.025(3) 0.011(3) 0.015(2) 0.012(2)
C122 0.030(3) 0.041(4) 0.012(3) -0.007(2) 0.004(3) 0.008(3)
C123 0.029(3) 0.028(4) 0.026(3) -0.004(3) -0.001(3) 0.003(3)
C124 0.023(3) 0.029(4) 0.026(3) -0.001(3) 0.000(3) -0.008(3)
C125 0.026(3) 0.022(3) 0.026(3) -0.003(2) -0.001(3) -0.013(3)
C126 0.019(3) 0.029(4) 0.030(3) 0.000(3) 0.012(3) -0.006(2)
C127 0.015(3) 0.039(4) 0.028(3) 0.013(3) 0.013(3) 0.003(3)
C128 0.021(3) 0.038(4) 0.034(3) 0.004(3) 0.0210(19) 0.005(2)
C129 0.031(3) 0.045(3) 0.021(2) 0.006(2) 0.024(2) 0.009(2)
C130 0.036(3) 0.041(3) 0.013(3) -0.003(2) 0.013(2) 0.012(2)
C131 0.038(4) 0.036(4) 0.007(3) 0.005(2) -0.001(3) 0.015(3)
C132 0.037(4) 0.027(4) 0.018(3) -0.002(2) -0.004(3) -0.008(3)
C133 0.030(3) 0.037(4) 0.028(4) 0.002(3) -0.008(3) -0.001(3)
C134 0.021(3) 0.016(3) 0.040(4) 0.004(3) 0.005(3) -0.005(2)
C135 0.012(3) 0.030(4) 0.035(4) 0.003(3) 0.005(3) 0.000(2)
C136 0.020(3) 0.037(4) 0.033(4) 0.008(3) 0.016(3) 0.005(3)
C137 0.023(3) 0.041(4) 0.037(4) 0.012(3) 0.014(3) 0.016(3)
C138 0.021(3) 0.038(4) 0.022(3) 0.000(3) 0.016(3) -0.001(3)
C139 0.033(3) 0.032(4) 0.019(3) -0.001(2) 0.014(3) 0.011(3)
C140 0.041(4) 0.023(4) 0.020(3) -0.006(2) 0.010(3) 0.006(3)
C141 0.040(4) 0.022(4) 0.027(3) -0.013(3) 0.008(3) -0.001(3)
C142 0.042(4) 0.024(4) 0.036(4) -0.008(3) 0.002(3) -0.009(3)
C143 0.019(3) 0.026(4) 0.041(4) 0.010(3) -0.002(3) -0.010(3)
C144 0.038(4) 0.021(3) 0.033(3) 0.008(3) 0.027(3) -0.001(3)
C145 0.022(3) 0.044(5) 0.029(3) 0.019(3) 0.002(3) -0.009(3)
C146 0.027(3) 0.041(3) 0.026(3) 0.011(2) 0.016(3) 0.005(2)
C147 0.012(3) 0.051(5) 0.018(3) 0.021(3) 0.007(2) 0.015(3)
C148 0.036(4) 0.028(4) 0.015(3) 0.008(2) 0.002(3) 0.005(3)
C149 0.020(3) 0.032(4) 0.021(3) 0.003(3) -0.008(3) 0.002(3)
C150 0.012(3) 0.040(4) 0.028(3) 0.006(3) 0.002(3) 0.010(3)
C151 0.027(3) 0.038(4) 0.040(4) 0.013(3) 0.024(3) 0.021(3)
C152 0.038(4) 0.027(4) 0.036(4) -0.006(3) 0.012(3) 0.012(3)
C153 0.049(4) 0.007(3) 0.046(4) -0.005(3) 0.015(3) 0.000(3)
C154 0.035(4) 0.017(3) 0.043(4) 0.013(3) 0.018(3) 0.002(3)
C155 0.034(3) 0.012(3) 0.034(3) 0.011(2) 0.007(3) -0.004(3)
C156 0.023(3) 0.018(3) 0.022(3) 0.007(2) 0.004(3) -0.002(2)
C157 0.021(3) 0.026(4) 0.030(3) 0.003(3) 0.006(3) 0.010(2)
C158 0.043(4) 0.013(3) 0.026(3) 0.000(2) 0.013(3) 0.017(3)
C159 0.035(3) 0.022(3) 0.020(3) 0.008(2) 0.005(3) 0.004(3)
C160 0.016(3) 0.026(4) 0.028(3) 0.006(2) 0.006(2) 0.008(2)
C201 0.023(3) 0.029(4) 0.035(4) 0.001(3) 0.012(3) 0.000(3)
C202 0.025(3) 0.022(3) 0.027(3) 0.006(2) 0.014(3) 0.008(2)
C203 0.015(3) 0.030(4) 0.019(3) 0.000(2) -0.003(2) 0.002(2)
C204 0.020(3) 0.022(3) 0.021(3) 0.010(2) 0.004(2) 0.001(2)
C205 0.027(3) 0.018(3) 0.036(3) -0.004(3) 0.014(3) 0.015(2)
C206 0.022(3) 0.031(4) 0.026(3) -0.006(3) 0.011(3) 0.003(3)
C207 0.006(2) 0.042(4) 0.035(4) 0.005(3) -0.001(2) -0.006(2)
C208 0.022(3) 0.031(4) 0.012(3) -0.002(2) 0.000(2) -0.001(2)
C209 0.023(3) 0.035(4) 0.017(3) 0.002(2) 0.005(3) -0.006(3)
C210 0.024(3) 0.028(4) 0.024(3) 0.009(2) 0.017(3) 0.002(3)
C211 0.020(3) 0.015(3) 0.037(4) 0.004(3) 0.006(3) -0.002(2)
C212 0.040(4) 0.007(3) 0.054(4) 0.003(3) 0.023(3) 0.007(3)
C213 0.024(3) 0.038(4) 0.034(4) -0.015(3) 0.011(3) 0.019(3)
C214 0.014(3) 0.046(4) 0.031(3) 0.005(3) 0.015(3) 0.018(3)
C215 0.029(3) 0.040(4) 0.034(4) 0.003(3) 0.024(3) 0.001(3)
C216 0.030(4) 0.046(5) 0.040(4) 0.006(3) 0.016(3) -0.010(3)
C217 0.022(3) 0.040(4) 0.024(3) -0.003(3) 0.008(3) -0.013(3)
C218 0.023(3) 0.033(4) 0.038(4) -0.010(3) 0.002(3) -0.022(3)
C219 0.040(4) 0.026(4) 0.019(3) -0.008(3) -0.009(3) -0.012(3)
C220 0.038(4) 0.026(4) 0.027(3) -0.007(3) -0.001(3) 0.003(3)
C221 0.045(4) 0.028(4) 0.021(3) -0.008(3) 0.003(3) 0.004(3)
C222 0.036(4) 0.038(4) 0.037(4) 0.015(3) 0.025(3) 0.006(3)
C223 0.021(3) 0.028(4) 0.039(4) 0.009(3) 0.013(3) -0.004(3)
C224 0.016(3) 0.020(3) 0.035(3) 0.001(3) 0.012(3) -0.002(2)
C225 0.036(4) 0.018(3) 0.035(4) -0.003(3) 0.007(3) -0.018(3)
C226 0.041(4) 0.015(3) 0.030(3) -0.007(2) 0.005(3) -0.009(3)
C227 0.042(4) 0.022(4) 0.019(3) -0.012(2) 0.000(3) -0.003(3)
C228 0.049(4) 0.032(4) 0.019(3) -0.004(3) 0.009(3) 0.013(3)
C229 0.051(4) 0.038(4) 0.014(3) 0.003(3) 0.019(3) 0.007(3)
C230 0.034(3) 0.034(4) 0.031(3) 0.005(3) 0.024(3) -0.001(3)
C231 0.029(3) 0.038(4) 0.031(3) 0.015(3) 0.018(3) 0.004(3)
C232 0.037(4) 0.028(4) 0.038(4) 0.001(3) 0.026(3) -0.014(3)
C233 0.040(4) 0.005(3) 0.040(4) -0.003(2) 0.012(3) -0.012(2)
C234 0.026(3) 0.014(3) 0.045(4) 0.002(3) -0.001(3) -0.008(2)
C235 0.041(4) 0.022(4) 0.025(3) -0.007(3) -0.004(3) 0.001(3)
C236 0.056(5) 0.023(4) 0.022(3) -0.003(3) 0.011(3) -0.004(3)
C237 0.043(4) 0.036(4) 0.027(3) -0.009(3) 0.017(3) 0.004(3)
C238 0.045(4) 0.040(5) 0.031(4) -0.003(3) 0.022(3) 0.009(3)
C239 0.031(3) 0.028(4) 0.036(4) 0.008(3) 0.027(3) 0.015(3)
C240 0.017(3) 0.040(4) 0.038(4) 0.012(3) 0.014(3) 0.008(3)
C241 0.021(3) 0.042(4) 0.038(4) 0.009(3) 0.019(3) -0.003(3)
C242 0.012(3) 0.037(4) 0.037(4) 0.006(3) 0.011(3) -0.004(3)
C243 0.018(3) 0.036(4) 0.037(4) -0.010(3) -0.002(3) -0.008(3)
C244 0.022(3) 0.032(4) 0.020(3) -0.002(3) -0.014(3) -0.008(3)
C245 0.030(3) 0.032(4) 0.023(3) -0.014(3) -0.011(3) 0.004(3)
C246 0.053(5) 0.041(5) 0.014(3) 0.003(3) 0.003(3) 0.022(4)
C247 0.031(4) 0.045(5) 0.021(3) 0.015(3) 0.002(3) -0.012(3)
C248 0.036(4) 0.042(5) 0.027(3) 0.013(3) 0.012(3) 0.007(3)
C249 0.029(3) 0.017(3) 0.037(4) 0.008(3) -0.001(3) -0.004(3)
C250 0.028(3) 0.009(3) 0.048(4) -0.001(3) -0.004(3) 0.001(2)
C251 0.025(3) 0.027(4) 0.030(3) 0.000(3) 0.008(3) 0.016(3)
C252 0.029(3) 0.039(4) 0.035(4) 0.006(3) 0.020(3) 0.022(3)
C253 0.018(3) 0.038(4) 0.036(4) 0.006(3) 0.003(3) -0.005(3)
C254 0.014(3) 0.037(4) 0.028(3) 0.009(3) 0.010(2) 0.011(3)
C255 0.030(3) 0.022(3) 0.022(3) 0.003(2) -0.006(3) 0.007(3)
C256 0.034(3) 0.012(3) 0.039(4) 0.010(3) 0.012(3) 0.008(3)
C257 0.045(4) 0.013(3) 0.046(4) -0.004(3) 0.010(3) 0.011(3)
C258 0.014(3) 0.038(4) 0.045(4) 0.006(3) 0.008(3) 0.015(3)
C259 0.040(4) 0.030(4) 0.050(5) 0.012(3) 0.002(4) 0.009(3)
C260 0.036(4) 0.034(4) 0.039(4) 0.006(3) 0.011(3) 0.023(3)
C301 0.028(3) 0.020(3) 0.033(3) 0.007(3) 0.007(3) 0.004(3)
C302 0.023(3) 0.033(4) 0.017(3) 0.000(2) 0.004(2) -0.010(3)
C303 0.022(3) 0.018(3) 0.035(3) 0.003(3) 0.008(3) -0.004(2)
C304 0.019(3) 0.021(3) 0.026(3) 0.007(2) 0.007(2) 0.005(2)
C305 0.022(3) 0.022(3) 0.028(3) -0.011(3) -0.006(3) 0.003(2)
C306 0.024(3) 0.043(4) 0.021(3) 0.004(3) 0.012(3) 0.004(3)
C307 0.026(3) 0.037(4) 0.020(3) 0.007(3) 0.012(3) -0.001(3)
C308 0.021(3) 0.023(4) 0.042(4) 0.016(3) 0.014(3) -0.002(2)
C309 0.027(3) 0.011(3) 0.039(4) -0.005(3) -0.004(3) 0.002(2)
C310 0.024(3) 0.020(3) 0.031(3) -0.001(2) 0.009(3) 0.004(2)
C311 0.022(3) 0.009(3) 0.038(4) -0.003(2) 0.010(3) -0.001(2)
C312 0.015(3) 0.024(3) 0.033(3) -0.001(3) 0.001(3) -0.008(2)
C313 0.030(3) 0.033(4) 0.016(3) -0.012(3) -0.012(3) -0.001(3)
C314 0.050(4) 0.047(5) 0.015(3) -0.007(3) 0.005(3) 0.008(4)
C315 0.038(4) 0.043(5) 0.022(3) -0.008(3) 0.014(3) 0.016(3)
C316 0.026(3) 0.055(5) 0.036(4) 0.001(3) 0.024(3) 0.012(3)
C317 0.025(3) 0.046(5) 0.033(4) 0.009(3) 0.024(3) 0.011(3)
C318 0.020(3) 0.036(4) 0.045(4) 0.014(3) 0.014(3) -0.008(3)
C319 0.015(3) 0.026(4) 0.031(3) 0.006(3) 0.005(3) -0.006(2)
C320 0.025(3) 0.016(3) 0.064(5) 0.002(3) -0.001(3) -0.005(3)
C321 0.050(4) 0.013(4) 0.043(4) -0.009(3) -0.003(4) -0.005(3)
C322 0.048(4) 0.040(5) 0.025(3) -0.005(3) 0.013(3) 0.021(4)
C323 0.032(3) 0.041(4) 0.029(3) 0.011(3) 0.022(3) 0.012(3)
C324 0.019(3) 0.035(4) 0.040(4) 0.010(3) 0.020(3) 0.009(3)
C325 0.023(3) 0.043(5) 0.046(4) 0.018(3) 0.016(3) -0.002(3)
C326 0.020(3) 0.023(4) 0.062(5) -0.003(3) 0.009(3) -0.007(3)
C327 0.025(3) 0.012(3) 0.060(5) -0.011(3) -0.005(3) -0.009(2)
C328 0.033(4) 0.016(3) 0.051(4) -0.009(3) 0.000(3) 0.001(3)
C329 0.037(4) 0.017(3) 0.038(4) -0.011(3) 0.007(3) 0.003(3)
C330 0.047(4) 0.032(4) 0.027(3) -0.008(3) 0.013(3) 0.011(3)
C331 0.029(3) 0.035(4) 0.038(4) -0.009(3) 0.014(3) 0.015(3)
C332 0.023(3) 0.047(5) 0.030(4) 0.001(3) 0.015(3) 0.015(3)
C333 0.011(3) 0.049(5) 0.048(4) 0.003(3) 0.016(3) 0.005(3)
C334 0.020(3) 0.038(4) 0.043(4) 0.006(3) 0.016(3) -0.005(3)
C335 0.008(2) 0.026(4) 0.040(4) 0.000(3) 0.001(2) -0.011(2)
C336 0.030(3) 0.010(3) 0.046(4) -0.010(3) -0.007(3) -0.001(2)
C337 0.033(4) 0.022(4) 0.040(4) -0.013(3) 0.006(3) 0.000(3)
C338 0.047(4) 0.019(4) 0.030(4) -0.012(3) 0.001(3) 0.013(3)
C339 0.032(4) 0.045(5) 0.025(3) -0.012(3) 0.005(3) 0.026(3)
C340 0.048(4) 0.048(5) 0.016(3) -0.001(3) 0.010(3) 0.020(4)
C341 0.046(4) 0.039(4) 0.032(4) 0.019(3) 0.026(3) 0.024(3)
C342 0.041(4) 0.063(6) 0.039(4) 0.031(4) 0.031(4) 0.007(4)
C343 0.025(3) 0.038(4) 0.060(5) 0.030(4) 0.020(3) 0.006(3)
C344 0.033(4) 0.031(4) 0.070(6) 0.026(4) 0.024(4) 0.000(3)
C345 0.028(4) 0.020(4) 0.080(6) 0.016(4) 0.009(4) -0.003(3)
C346 0.043(4) 0.016(4) 0.040(4) -0.003(3) 0.000(3) 0.000(3)
C347 0.049(5) 0.014(4) 0.047(5) 0.001(3) -0.014(4) 0.002(3)
C348 0.013(3) 0.031(4) 0.083(6) -0.007(4) 0.006(3) 0.004(3)
C349 0.024(3) 0.023(4) 0.041(4) -0.007(3) 0.005(3) 0.009(3)
C350 0.013(3) 0.025(4) 0.040(4) 0.002(3) 0.004(3) 0.007(2)
C351 0.036(4) 0.037(4) 0.022(3) -0.007(3) -0.012(3) 0.017(3)
C352 0.053(5) 0.058(6) 0.016(3) -0.002(3) 0.009(3) 0.015(4)
C353 0.023(3) 0.047(5) 0.028(3) 0.016(3) 0.010(3) 0.000(3)
C354 0.034(4) 0.032(4) 0.041(4) 0.022(3) 0.013(3) -0.002(3)
C355 0.033(4) 0.015(3) 0.045(4) 0.015(3) 0.001(3) 0.007(3)
C356 0.033(4) 0.034(5) 0.063(5) -0.004(4) 0.004(4) 0.020(3)
C357 0.034(4) 0.050(5) 0.013(3) 0.001(3) -0.005(3) 0.010(3)
C358 0.054(5) 0.044(5) 0.025(3) 0.014(3) 0.017(3) 0.019(4)
C359 0.038(4) 0.018(4) 0.045(4) 0.018(3) 0.000(3) 0.016(3)
C360 0.026(3) 0.039(4) 0.028(4) 0.020(3) -0.001(3) 0.009(3)
C401 0.014(3) 0.020(3) 0.017(3) -0.003(2) 0.002(2) 0.005(2)
C402 0.029(3) 0.014(3) 0.023(3) -0.003(2) 0.010(3) 0.002(2)
C403 0.018(3) 0.027(4) 0.026(3) -0.007(3) 0.001(3) -0.003(2)
C404 0.023(3) 0.009(3) 0.038(4) 0.007(2) 0.008(3) -0.003(2)
C405 0.031(3) 0.036(4) 0.012(3) 0.006(2) 0.010(3) 0.007(3)
C406 0.025(3) 0.020(3) 0.020(3) 0.005(2) 0.001(3) 0.004(2)
C407 0.016(3) 0.028(4) 0.031(3) 0.005(3) -0.001(3) -0.002(2)
C408 0.026(3) 0.025(4) 0.035(4) 0.005(3) 0.019(3) 0.006(3)
C409 0.021(3) 0.021(3) 0.027(3) 0.003(2) 0.006(3) 0.008(2)
C410 0.032(3) 0.010(3) 0.034(4) 0.001(2) -0.004(3) 0.002(2)
C411 0.029(3) 0.032(4) 0.032(4) 0.015(3) 0.012(3) 0.008(3)
C412 0.021(3) 0.033(4) 0.028(3) 0.013(3) 0.014(3) 0.002(3)
C413 0.021(3) 0.027(3) 0.002(2) -0.002(2) -0.003(2) 0.015(2)
C414 0.043(4) 0.017(3) 0.035(4) -0.005(3) -0.002(3) 0.015(3)
C415 0.037(4) 0.024(4) 0.024(3) -0.004(3) -0.008(3) -0.002(3)
C416 0.020(3) 0.024(4) 0.041(4) -0.006(3) 0.002(3) -0.010(3)
C417 0.017(3) 0.024(4) 0.044(4) 0.007(3) -0.003(3) -0.004(2)
C418 0.014(3) 0.037(4) 0.043(4) 0.012(3) 0.012(3) -0.004(3)
C419 0.018(3) 0.051(5) 0.048(4) 0.019(4) 0.023(3) 0.015(3)
C420 0.041(4) 0.046(5) 0.030(4) 0.007(3) 0.027(3) 0.011(3)
C421 0.023(3) 0.043(4) 0.027(3) -0.009(3) 0.007(3) 0.018(3)
C422 0.027(3) 0.004(3) 0.050(4) -0.006(3) -0.005(3) -0.001(2)
C423 0.038(4) 0.008(3) 0.042(4) 0.004(3) -0.002(3) -0.007(3)
C424 0.023(3) 0.033(4) 0.037(4) 0.015(3) 0.002(3) -0.011(3)
C425 0.027(3) 0.035(4) 0.045(4) 0.009(3) 0.027(3) -0.008(3)
C426 0.034(4) 0.037(4) 0.037(4) 0.014(3) 0.029(3) 0.003(3)
C427 0.057(5) 0.034(4) 0.031(4) 0.013(3) 0.030(4) 0.024(4)
C428 0.047(4) 0.042(5) 0.022(3) -0.008(3) 0.014(3) 0.005(3)
C429 0.061(5) 0.030(4) 0.032(4) -0.004(3) 0.012(4) 0.008(4)
C430 0.044(4) 0.021(3) 0.023(3) -0.006(2) 0.005(3) 0.000(3)
C431 0.044(4) 0.012(3) 0.039(4) -0.002(3) -0.009(3) -0.002(3)
C432 0.022(3) 0.020(3) 0.040(4) 0.003(3) -0.001(3) -0.012(2)
C433 0.028(3) 0.017(3) 0.043(4) 0.014(3) 0.006(3) -0.008(3)
C434 0.025(3) 0.039(4) 0.051(4) 0.029(3) 0.025(3) 0.004(3)
C435 0.026(3) 0.045(5) 0.029(3) 0.014(3) 0.019(3) 0.001(3)
C436 0.053(5) 0.057(5) 0.033(4) 0.013(3) 0.039(4) 0.024(4)
C437 0.046(4) 0.044(5) 0.019(3) 0.003(3) 0.016(3) 0.012(3)
C438 0.061(5) 0.027(4) 0.023(3) -0.001(3) 0.018(3) 0.017(3)
C439 0.045(4) 0.021(4) 0.029(3) -0.013(3) 0.003(3) 0.009(3)
C440 0.041(4) 0.031(4) 0.021(3) -0.006(3) -0.010(3) 0.004(3)
C441 0.031(4) 0.019(4) 0.041(4) -0.005(3) -0.002(3) -0.005(3)
C442 0.012(3) 0.033(4) 0.031(3) 0.000(3) -0.001(3) 0.000(2)
C443 0.016(3) 0.035(4) 0.050(4) 0.013(3) 0.015(3) 0.003(3)
C444 0.009(3) 0.043(4) 0.037(4) 0.006(3) 0.012(3) 0.010(3)
C445 0.025(3) 0.037(4) 0.033(4) -0.004(3) 0.023(3) 0.011(3)
C446 0.046(4) 0.029(4) 0.031(4) -0.003(3) 0.018(3) 0.028(3)
C447 0.028(3) 0.016(3) 0.026(3) -0.006(2) 0.005(3) 0.005(2)
C448 0.029(3) 0.017(3) 0.040(4) -0.001(3) 0.000(3) 0.005(3)
C449 0.030(3) 0.025(4) 0.038(4) 0.015(3) 0.012(3) -0.007(3)
C450 0.025(3) 0.039(4) 0.033(4) 0.016(3) 0.019(3) 0.005(3)
C451 0.041(4) 0.038(4) 0.013(3) -0.001(3) 0.005(3) 0.017(3)
C452 0.052(4) 0.028(4) 0.020(3) -0.005(3) -0.016(3) 0.014(3)
C453 0.018(3) 0.034(4) 0.026(3) 0.005(3) -0.003(3) -0.001(3)
C454 0.015(3) 0.033(4) 0.029(3) -0.002(3) 0.003(3) 0.007(3)
C455 0.014(3) 0.021(3) 0.029(3) -0.002(2) 0.003(2) 0.008(2)
C456 0.024(3) 0.018(3) 0.033(4) 0.006(2) 0.003(3) 0.000(2)
C457 0.036(3) 0.034(4) 0.010(3) 0.011(2) 0.007(3) 0.005(3)
C458 0.018(3) 0.031(4) 0.023(3) -0.004(3) 0.000(2) -0.002(2)
C459 0.026(3) 0.029(4) 0.030(3) 0.009(3) 0.007(3) 0.009(3)
C460 0.025(3) 0.023(3) 0.019(3) 0.006(2) 0.005(3) 0.008(2)
Cr1 0.0141(3) 0.0151(4) 0.0209(3) -0.0004(3) 0.0074(3) -0.0015(3)
C1 0.013(2) 0.025(3) 0.041(3) 0.008(2) 0.011(2) 0.0033(18)
C2 0.018(2) 0.026(3) 0.033(3) -0.005(2) 0.012(2) -0.0048(19)
C3 0.015(2) 0.033(3) 0.028(2) 0.000(2) 0.0136(19) -0.0101(19)
C4 0.016(2) 0.013(2) 0.031(3) 0.0023(18) 0.0050(19) -0.0110(17)
C5 0.015(2) 0.019(3) 0.028(2) -0.0013(19) 0.0035(18) -0.0060(17)
C6 0.015(2) 0.020(2) 0.025(2) -0.0048(18) 0.0119(18) -0.0032(17)
C7 0.019(2) 0.018(3) 0.025(2) -0.0050(18) 0.0091(19) -0.0061(18)
C8 0.017(2) 0.025(3) 0.020(2) -0.0006(18) 0.0048(18) 0.0001(18)
C9 0.013(2) 0.024(3) 0.029(2) -0.0023(19) 0.0046(18) -0.0033(17)
C10 0.0118(19) 0.027(3) 0.031(2) -0.002(2) 0.0096(18) -0.0007(18)
C11 0.028(3) 0.022(3) 0.050(3) 0.009(2) 0.014(2) 0.002(2)
C12 0.031(3) 0.039(4) 0.054(4) -0.022(3) 0.018(3) 0.003(2)
C13 0.043(3) 0.059(4) 0.031(3) 0.003(3) 0.021(3) -0.016(3)
C14 0.034(3) 0.016(3) 0.042(3) 0.006(2) 0.007(2) -0.002(2)
C15 0.034(3) 0.029(3) 0.022(2) -0.004(2) 0.007(2) -0.007(2)
C16 0.035(3) 0.031(3) 0.027(3) 0.000(2) 0.013(2) -0.003(2)
C17 0.030(3) 0.019(3) 0.035(3) -0.001(2) 0.013(2) -0.001(2)
C18 0.028(3) 0.037(3) 0.022(2) -0.001(2) 0.007(2) 0.007(2)
C19 0.023(2) 0.025(3) 0.038(3) 0.009(2) 0.003(2) 0.003(2)
C20 0.027(2) 0.024(3) 0.041(3) -0.006(2) 0.015(2) 0.002(2)
Cr2 0.0142(3) 0.0201(4) 0.0191(3) -0.0006(3) 0.0068(3) -0.0044(3)
C21 0.021(2) 0.023(3) 0.024(2) -0.0001(19) 0.0045(19) -0.0082(19)
C22 0.020(2) 0.025(3) 0.020(2) 0.0003(18) 0.0078(19) -0.0039(19)
C23 0.014(2) 0.030(3) 0.022(2) 0.0027(18) 0.0064(18) -0.0060(18)
C24 0.0094(19) 0.032(3) 0.039(3) -0.007(2) 0.010(2) -0.0046(18)
C25 0.020(2) 0.035(3) 0.023(2) 0.003(2) 0.0100(19) -0.008(2)
C26 0.0109(19) 0.027(3) 0.027(2) 0.0043(19) 0.0027(18) -0.0027(17)
C27 0.0120(19) 0.026(3) 0.027(2) -0.0015(19) 0.0106(18) -0.0023(17)
C28 0.016(2) 0.026(3) 0.026(2) 0.0055(19) 0.0080(19) -0.0075(18)
C29 0.015(2) 0.020(3) 0.019(2) 0.0003(17) 0.0002(17) -0.0116(17)
C30 0.011(2) 0.024(3) 0.026(2) -0.0013(19) 0.0018(18) -0.0060(17)
C31 0.041(3) 0.026(3) 0.043(3) 0.004(2) 0.006(3) -0.006(2)
C32 0.036(3) 0.046(4) 0.022(3) -0.007(2) 0.007(2) -0.005(2)
C33 0.022(2) 0.034(3) 0.048(3) 0.016(3) 0.008(2) 0.007(2)
C34 0.034(3) 0.057(4) 0.046(3) -0.013(3) 0.026(3) -0.008(3)
C35 0.048(4) 0.066(5) 0.032(3) 0.008(3) 0.019(3) -0.015(3)
C36 0.024(2) 0.028(3) 0.042(3) 0.004(2) 0.004(2) 0.002(2)
C37 0.034(3) 0.032(3) 0.040(3) -0.011(2) 0.018(2) -0.003(2)
C38 0.030(3) 0.042(3) 0.020(2) 0.000(2) 0.013(2) -0.011(2)
C39 0.035(3) 0.014(2) 0.035(3) 0.0030(19) 0.012(2) 0.002(2)
C40 0.034(3) 0.028(3) 0.021(2) 0.0009(19) 0.004(2) -0.002(2)
Cr3 0.0145(3) 0.0206(4) 0.0191(3) 0.0026(3) 0.0067(3) 0.0061(3)
C41 0.021(2) 0.022(3) 0.022(2) -0.0072(18) 0.0029(19) 0.0082(19)
C42 0.020(2) 0.019(2) 0.017(2) 0.0010(17) -0.0006(18) 0.0101(18)
C43 0.0077(18) 0.031(3) 0.026(2) -0.0041(19) -0.0002(18) 0.0031(17)
C44 0.011(2) 0.035(3) 0.040(3) 0.010(2) 0.010(2) 0.0045(19)
C45 0.019(2) 0.040(3) 0.023(2) 0.001(2) 0.012(2) 0.013(2)
C46 0.016(2) 0.035(3) 0.034(3) 0.010(2) 0.012(2) 0.006(2)
C47 0.014(2) 0.029(3) 0.025(2) -0.0002(19) 0.0059(19) 0.0072(18)
C48 0.016(2) 0.021(3) 0.024(2) -0.0021(18) 0.0032(18) 0.0107(18)
C49 0.016(2) 0.024(3) 0.023(2) 0.0007(19) 0.0051(19) 0.0053(18)
C50 0.020(2) 0.020(3) 0.029(2) 0.0008(19) 0.009(2) 0.0021(18)
C51 0.044(3) 0.024(3) 0.045(3) -0.005(2) 0.004(3) 0.012(2)
C52 0.032(3) 0.033(3) 0.024(2) 0.002(2) 0.008(2) 0.002(2)
C53 0.029(3) 0.026(3) 0.044(3) -0.011(2) 0.007(2) 0.000(2)
C54 0.033(3) 0.048(4) 0.062(4) 0.021(3) 0.024(3) 0.005(3)
C55 0.048(4) 0.063(5) 0.031(3) -0.003(3) 0.017(3) 0.020(3)
C56 0.029(3) 0.045(4) 0.043(3) 0.011(3) 0.021(3) 0.002(2)
C57 0.033(3) 0.047(4) 0.025(3) -0.004(2) 0.014(2) 0.016(3)
C58 0.030(3) 0.021(3) 0.029(3) -0.0063(19) 0.009(2) 0.002(2)
C59 0.036(3) 0.027(3) 0.017(2) -0.0006(18) 0.005(2) 0.007(2)
C60 0.028(3) 0.024(3) 0.042(3) -0.006(2) 0.006(2) -0.002(2)
Cr4 0.0134(3) 0.0176(4) 0.0196(3) -0.0003(3) 0.0059(3) 0.0029(3)
C61 0.016(2) 0.016(2) 0.026(2) -0.0017(18) 0.0062(18) 0.0060(17)
C62 0.014(2) 0.029(3) 0.023(2) -0.0031(19) 0.0023(18) 0.0054(18)
C63 0.016(2) 0.017(2) 0.037(3) -0.0006(19) 0.007(2) -0.0004(17)
C64 0.019(2) 0.029(3) 0.032(3) 0.005(2) 0.013(2) 0.0022(19)
C65 0.020(2) 0.030(3) 0.025(2) -0.003(2) 0.0077(19) 0.011(2)
C66 0.016(2) 0.024(3) 0.023(2) 0.0000(18) 0.0056(18) 0.0060(18)
C67 0.018(2) 0.016(2) 0.026(2) -0.0011(18) 0.0106(18) 0.0081(17)
C68 0.018(2) 0.014(2) 0.016(2) -0.0039(16) 0.0021(17) 0.0014(16)
C69 0.0097(19) 0.025(3) 0.026(2) -0.0042(18) 0.0008(18) 0.0027(17)
C70 0.0084(18) 0.029(3) 0.027(2) 0.0038(19) 0.0070(17) 0.0053(18)
C71 0.034(3) 0.019(3) 0.033(3) -0.001(2) 0.012(2) 0.004(2)
C72 0.031(3) 0.046(4) 0.019(2) 0.004(2) 0.005(2) 0.009(2)
C73 0.027(3) 0.031(3) 0.053(4) -0.015(3) 0.008(3) -0.001(2)
C74 0.032(3) 0.039(4) 0.057(4) 0.019(3) 0.022(3) 0.001(2)
C75 0.038(3) 0.051(4) 0.026(3) 0.001(2) 0.018(2) 0.016(3)
C76 0.039(3) 0.038(3) 0.028(3) -0.002(2) 0.016(2) 0.002(2)
C77 0.027(3) 0.026(3) 0.038(3) -0.004(2) 0.009(2) 0.003(2)
C78 0.028(3) 0.035(3) 0.023(2) 0.002(2) 0.009(2) 0.006(2)
C79 0.021(2) 0.028(3) 0.035(3) -0.008(2) 0.004(2) -0.005(2)
C80 0.014(2) 0.044(3) 0.037(3) 0.015(2) 0.010(2) 0.001(2)
Cl1 0.0389(8) 0.0298(8) 0.0315(7) 0.0072(5) 0.0135(6) 0.0014(6)
Cl2 0.0227(6) 0.0430(9) 0.0452(9) 0.0061(7) 0.0054(6) 0.0010(6)
C11S 0.028(3) 0.018(3) 0.029(3) 0.000(2) 0.009(2) -0.002(2)
C12S 0.023(2) 0.022(3) 0.024(2) -0.0035(19) 0.009(2) 0.000(2)
C13S 0.047(3) 0.021(3) 0.033(3) -0.006(2) 0.020(3) -0.006(2)
C14S 0.033(3) 0.026(3) 0.028(3) 0.002(2) 0.009(2) 0.000(2)
C15S 0.022(3) 0.038(4) 0.034(4) -0.003(3) 0.001(3) 0.001(3)
C16S 0.025(2) 0.028(3) 0.036(3) 0.005(2) 0.014(2) 0.001(2)
Cl3 0.0372(7) 0.0316(8) 0.0318(7) -0.0105(6) 0.0124(6) -0.0032(6)
Cl4 0.0222(6) 0.0414(9) 0.0451(8) -0.0077(7) 0.0047(6) -0.0015(6)
C21S 0.030(3) 0.018(3) 0.028(3) -0.0009(19) 0.011(2) -0.002(2)
C22S 0.019(2) 0.019(3) 0.032(3) 0.000(2) 0.010(2) -0.0026(19)
C23S 0.033(3) 0.024(3) 0.024(3) 0.004(2) 0.013(2) 0.003(2)
C24S 0.040(3) 0.017(3) 0.027(3) 0.001(2) 0.008(2) -0.004(2)
C25S 0.027(4) 0.036(4) 0.043(4) -0.001(3) 0.008(3) -0.008(3)
C26S 0.030(3) 0.025(3) 0.038(3) -0.001(2) 0.014(2) 0.005(2)
Cl5 0.0307(7) 0.0587(12) 0.0446(9) -0.0010(8) 0.0011(7) -0.0092(7)
Cl6 0.0710(12) 0.0349(9) 0.0372(8) -0.0142(6) 0.0244(8) -0.0117(8)
C31S 0.022(2) 0.024(3) 0.028(3) 0.001(2) 0.006(2) -0.002(2)
C32S 0.038(3) 0.027(3) 0.031(3) -0.005(2) 0.016(2) -0.006(2)
C33S 0.031(3) 0.029(3) 0.047(3) 0.002(3) 0.016(3) 0.000(2)
C34S 0.021(4) 0.039(4) 0.044(4) -0.002(3) 0.002(3) -0.009(3)
C35S 0.040(3) 0.028(3) 0.022(3) -0.003(2) 0.006(2) -0.005(2)
C36S 0.031(3) 0.027(3) 0.025(3) 0.001(2) 0.013(2) -0.003(2)
Cl7 0.0307(7) 0.0344(9) 0.0462(9) -0.0059(6) 0.0194(7) 0.0061(6)
Cl8 0.0250(7) 0.0665(12) 0.0373(8) -0.0138(7) 0.0020(6) 0.0011(7)
C41S 0.027(3) 0.027(3) 0.030(3) 0.002(2) 0.009(2) 0.005(2)
C42S 0.024(2) 0.017(3) 0.034(3) 0.003(2) 0.010(2) 0.0037(19)
C43S 0.029(3) 0.022(3) 0.032(3) -0.003(2) 0.010(2) -0.007(2)
C44S 0.022(3) 0.034(4) 0.032(3) 0.003(3) 0.000(3) -0.011(2)
C45S 0.026(3) 0.032(3) 0.038(3) 0.006(3) 0.017(2) 0.005(2)
C46S 0.038(3) 0.027(3) 0.027(3) 0.003(2) 0.016(2) 0.003(2)
Cl9 0.0349(8) 0.0400(9) 0.0494(9) -0.0023(7) 0.0213(7) 0.0101(6)
Cl10 0.0270(7) 0.0685(13) 0.0502(10) -0.0181(8) -0.0007(7) -0.0009(7)
C51S 0.026(3) 0.022(3) 0.036(3) -0.002(2) 0.010(2) 0.002(2)
C52S 0.030(3) 0.015(3) 0.036(3) 0.000(2) 0.016(2) 0.002(2)
C53S 0.028(3) 0.025(3) 0.029(3) 0.001(2) 0.008(2) -0.002(2)
C54S 0.026(3) 0.026(3) 0.038(4) 0.003(3) 0.010(3) 0.000(2)
C55S 0.032(3) 0.025(3) 0.042(3) 0.004(3) 0.018(3) 0.004(2)
C56S 0.029(3) 0.025(3) 0.035(3) -0.005(2) 0.010(2) -0.004(2)
Cl11 0.0279(7) 0.0579(11) 0.0423(9) 0.0013(7) 0.0024(6) 0.0083(7)
Cl12 0.0677(12) 0.0283(8) 0.0394(8) 0.0122(6) 0.0241(8) 0.0116(8)
C61S 0.024(2) 0.025(3) 0.026(3) -0.003(2) 0.005(2) 0.003(2)
C62S 0.034(3) 0.024(3) 0.030(3) 0.005(2) 0.018(2) 0.010(2)
C63S 0.036(3) 0.024(3) 0.044(3) 0.003(2) 0.019(3) 0.003(2)
C64S 0.023(3) 0.031(3) 0.039(4) 0.000(3) 0.006(3) 0.005(3)
C65S 0.047(3) 0.016(3) 0.026(3) 0.000(2) 0.012(2) 0.006(2)
C66S 0.030(3) 0.027(3) 0.022(2) -0.004(2) 0.012(2) -0.004(2)
Cl13 0.0319(8) 0.0364(9) 0.0510(9) 0.0007(7) 0.0212(7) -0.0077(6)
Cl14 0.0277(7) 0.0701(13) 0.0502(10) 0.0172(9) 0.0009(7) 0.0017(8)
C71S 0.032(3) 0.021(3) 0.030(3) -0.004(2) 0.014(2) -0.003(2)
C72S 0.020(2) 0.029(3) 0.029(3) -0.003(2) 0.003(2) -0.002(2)
C73S 0.037(3) 0.023(3) 0.030(3) 0.001(2) 0.016(2) -0.002(2)
C74S 0.024(3) 0.030(3) 0.037(3) 0.000(2) 0.019(2) 0.001(2)
C75S 0.022(3) 0.036(4) 0.032(3) 0.000(3) 0.007(3) 0.006(2)
C76S 0.028(3) 0.019(3) 0.032(3) -0.001(2) 0.010(2) 0.001(2)
Cl15 0.0251(7) 0.0592(11) 0.0393(8) 0.0143(7) 0.0020(6) 0.0000(7)
Cl16 0.0290(7) 0.0345(8) 0.0444(8) 0.0080(6) 0.0185(6) -0.0031(6)
C81S 0.023(2) 0.027(3) 0.022(2) -0.003(2) 0.004(2) -0.002(2)
C82S 0.024(2) 0.027(3) 0.026(3) -0.001(2) 0.011(2) 0.001(2)
C83S 0.036(3) 0.032(3) 0.030(3) 0.003(2) 0.014(2) 0.007(2)
C84S 0.024(3) 0.042(4) 0.032(3) -0.002(3) 0.007(3) 0.010(3)
C85S 0.025(3) 0.042(4) 0.032(3) -0.003(3) 0.020(2) 0.000(2)
C86S 0.037(3) 0.029(3) 0.031(3) 0.005(2) 0.020(2) -0.008(2)
Cl17 0.047(9) 0.043(9) 0.045(9) -0.007(7) 0.010(7) -0.003(8)
Cl18 0.030(9) 0.029(8) 0.052(10) 0.012(7) -0.010(8) -0.011(7)
Cl19 0.050(9) 0.032(9) 0.048(9) -0.003(7) 0.010(7) 0.001(7)
Cl20 0.048(11) 0.045(10) 0.051(10) -0.015(8) 0.012(8) 0.002(9)
Cl21 0.036(8) 0.024(8) 0.057(9) -0.002(7) 0.023(7) 0.023(7)
Cl22 0.012(8) 0.032(9) 0.050(10) 0.001(7) 0.006(7) 0.002(6)
Cl23 0.081(11) 0.023(8) 0.051(9) -0.032(7) 0.013(9) -0.002(8)
Cl24 0.028(8) 0.022(8) 0.056(10) -0.005(8) 0.003(8) -0.001(7)
Cl25 0.018(7) 0.032(9) 0.045(10) -0.007(7) 0.000(7) -0.008(6)
Cl26 0.030(6) 0.013(5) 0.019(5) -0.014(4) 0.007(5) -0.007(4)
Cl27 0.033(8) 0.025(8) 0.061(10) 0.004(7) 0.016(7) 0.002(7)
Cl28 0.043(11) 0.046(11) 0.063(12) 0.002(9) -0.002(9) 0.010(9)
Cl29 0.018(7) 0.016(8) 0.050(10) -0.014(7) -0.011(7) -0.004(6)
Cl30 0.033(6) 0.007(5) 0.022(5) 0.008(4) -0.001(5) 0.002(4)
Cl31 0.096(14) 0.072(14) 0.090(13) -0.002(10) 0.022(10) 0.003(11)
Cl32 0.026(6) 0.014(6) 0.041(7) 0.001(5) 0.003(5) 0.015(5)

loop_
_atom_type_symbol
_atom_type_description
_atom_type_scat_dispersion_real
_atom_type_scat_dispersion_imag
_atom_type_scat_source
C C 0.0033 0.0016 'International Tables Vol C Tables 4.2.6.8 and 6.1.1.4'
Cr Cr 0.3209 0.6236 'International Tables Vol C Tables 4.2.6.8 and 6.1.1.4'
Cl Cl 0.1484 0.1585 'International Tables Vol C Tables 4.2.6.8 and 6.1.1.4'
H H 0.0000 0.0000 'International Tables Vol C Tables 4.2.6.8 and 6.1.1.4'

loop_
_geom_angle_atom_site_label_1
_geom_angle_atom_site_label_2
_geom_angle_atom_site_label_3
_geom_angle
C102 C101 C103 110.0(4)
C102 C101 C104 109.2(4)
C103 C101 C104 100.1(4)
C102 C101 C201 114.7(4)
C103 C101 C201 111.3(4)
C104 C101 C201 110.5(4)
C105 C102 C106 108.0(4)
C105 C102 C101 122.4(5)
C106 C102 C101 121.5(4)
C108 C103 C109 121.2(5)
C108 C103 C101 122.4(4)
C109 C103 C101 109.2(4)
C111 C104 C110 119.6(5)
C111 C104 C101 123.8(4)
C110 C104 C101 109.2(4)
C112 C105 C102 123.7(5)
C112 C105 C113 120.1(5)
C102 C105 C113 108.6(4)
C107 C106 C102 122.8(5)
C107 C106 C114 118.7(5)
C102 C106 C114 110.6(4)
C106 C107 C108 117.7(5)
C106 C107 C117 117.9(5)
C108 C107 C117 108.1(5)
C103 C108 C107 122.0(5)
C103 C108 C119 118.7(5)
C107 C108 C119 108.1(4)
C121 C109 C110 121.0(5)
C121 C109 C103 119.9(5)
C110 C109 C103 108.6(4)
C104 C110 C109 110.4(4)
C104 C110 C122 120.2(5)
C109 C110 C122 120.3(5)
C104 C111 C124 121.0(5)
C104 C111 C112 120.8(5)
C124 C111 C112 107.5(4)
C105 C112 C126 118.7(5)
C105 C112 C111 116.8(5)
C126 C112 C111 106.6(4)
C128 C113 C114 120.3(5)
C128 C113 C105 120.2(5)
C114 C113 C105 107.2(4)
C115 C114 C113 120.4(5)
C115 C114 C106 121.6(5)
C113 C114 C106 105.3(4)
C114 C115 C116 121.1(5)
C114 C115 C130 119.9(5)
C116 C115 C130 107.5(4)
C117 C116 C115 117.9(5)
C117 C116 C132 120.3(5)
C115 C116 C132 108.6(5)
C116 C117 C107 122.5(5)
C116 C117 C118 119.6(5)
C107 C117 C118 106.4(5)
C134 C118 C119 120.0(5)
C134 C118 C117 118.8(5)
C119 C118 C117 109.1(5)
C120 C119 C118 121.3(5)
C120 C119 C108 121.1(5)
C118 C119 C108 108.1(5)
C119 C120 C121 119.3(5)
C119 C120 C136 120.7(5)
C121 C120 C136 106.8(5)
C109 C121 C120 119.5(5)
C109 C121 C138 120.5(5)
C120 C121 C138 108.0(4)
C123 C122 C110 119.9(5)
C123 C122 C139 106.9(4)
C110 C122 C139 119.1(5)
C124 C123 C122 119.1(5)
C124 C123 C141 119.3(5)
C122 C123 C141 110.0(5)
C123 C124 C125 119.9(5)
C123 C124 C111 119.9(5)
C125 C124 C111 109.1(4)
C143 C125 C126 120.2(5)
C143 C125 C124 120.7(5)
C126 C125 C124 106.4(4)
C127 C126 C112 121.1(5)
C127 C126 C125 120.0(5)
C112 C126 C125 110.2(4)
C126 C127 C145 119.6(5)
C126 C127 C128 119.5(5)
C145 C127 C128 107.5(4)
C113 C128 C129 121.5(5)
C113 C128 C127 119.8(5)
C129 C128 C127 106.8(4)
C130 C129 C146 120.4(5)
C130 C129 C128 117.8(5)
C146 C129 C128 109.6(5)
C129 C130 C131 119.1(5)
C129 C130 C115 120.1(5)
C131 C130 C115 108.2(5)
C148 C131 C130 119.0(5)
C148 C131 C132 122.5(5)
C130 C131 C132 107.4(4)
C133 C132 C116 121.7(5)
C133 C132 C131 118.3(5)
C116 C132 C131 108.3(4)
C132 C133 C149 120.9(5)
C132 C133 C134 117.1(5)
C149 C133 C134 108.5(5)
C118 C134 C135 119.5(5)
C118 C134 C133 122.5(5)
C135 C134 C133 106.7(4)
C136 C135 C134 120.5(5)
C136 C135 C150 119.3(5)
C134 C135 C150 108.8(4)
C135 C136 C137 121.5(5)
C135 C136 C120 117.9(5)
C137 C136 C120 108.2(5)
C151 C137 C138 121.2(5)
C151 C137 C136 118.7(5)
C138 C137 C136 108.4(5)
C139 C138 C137 119.7(5)
C139 C138 C121 119.3(5)
C137 C138 C121 108.6(4)
C138 C139 C122 119.8(5)
C138 C139 C140 118.3(5)
C122 C139 C140 109.8(5)
C152 C140 C139 123.3(5)
C152 C140 C141 118.4(5)
C139 C140 C141 106.0(4)
C142 C141 C123 121.6(5)
C142 C141 C140 118.6(5)
C123 C141 C140 107.3(5)
C141 C142 C153 123.2(5)
C141 C142 C143 119.3(5)
C153 C142 C143 107.0(5)
C125 C143 C144 122.0(5)
C125 C143 C142 119.1(5)
C144 C143 C142 107.1(4)
C143 C144 C154 110.6(4)
C143 C144 C145 119.6(5)
C154 C144 C145 117.9(5)
C146 C145 C144 120.0(5)
C146 C145 C127 108.1(5)
C144 C145 C127 118.6(5)
C147 C146 C129 120.6(5)
C147 C146 C145 119.8(5)
C129 C146 C145 108.1(5)
C146 C147 C148 118.1(5)
C146 C147 C155 120.7(5)
C148 C147 C155 109.1(4)
C131 C148 C147 122.7(5)
C131 C148 C156 117.6(5)
C147 C148 C156 106.9(4)
C156 C149 C133 120.6(5)
C156 C149 C150 119.3(5)
C133 C149 C150 109.1(5)
C157 C150 C149 121.3(5)
C157 C150 C135 119.2(5)
C149 C150 C135 106.8(4)
C137 C151 C157 120.3(5)
C137 C151 C152 119.4(5)
C157 C151 C152 107.8(4)
C140 C152 C158 124.7(5)
C140 C152 C151 118.1(5)
C158 C152 C151 104.8(4)
C158 C153 C154 119.2(5)
C158 C153 C142 118.5(5)
C154 C153 C142 108.2(5)
C155 C154 C144 122.3(5)
C155 C154 C153 119.6(5)
C144 C154 C153 107.1(5)
C154 C155 C159 120.4(5)
C154 C155 C147 119.1(5)
C159 C155 C147 108.3(4)
C149 C156 C159 119.3(5)
C149 C156 C148 120.0(5)
C159 C156 C148 108.5(4)
C150 C157 C160 118.9(5)
C150 C157 C151 120.9(5)
C160 C157 C151 109.4(4)
C153 C158 C160 120.0(5)
C153 C158 C152 116.5(5)
C160 C158 C152 112.0(5)
C160 C159 C155 120.4(5)
C160 C159 C156 121.2(5)
C155 C159 C156 107.2(4)
C159 C160 C158 120.3(5)
C159 C160 C157 120.0(5)
C158 C160 C157 105.9(4)
C202 C201 C204 109.6(4)
C202 C201 C203 109.5(4)
C204 C201 C203 99.4(4)
C202 C201 C101 115.1(4)
C204 C201 C101 110.6(4)
C203 C201 C101 111.5(4)
C206 C202 C205 105.8(4)
C206 C202 C201 123.1(5)
C205 C202 C201 123.3(5)
C208 C203 C209 117.9(5)
C208 C203 C201 123.3(4)
C209 C203 C201 110.3(4)
C211 C204 C210 118.8(4)
C211 C204 C201 123.4(5)
C210 C204 C201 111.5(4)
C212 C205 C202 120.9(5)
C212 C205 C213 119.1(5)
C202 C205 C213 111.2(5)
C207 C206 C202 121.6(5)
C207 C206 C214 119.3(5)
C202 C206 C214 110.2(4)
C206 C207 C208 120.0(5)
C206 C207 C217 118.1(5)
C208 C207 C217 106.5(5)
C203 C208 C219 120.1(5)
C203 C208 C207 119.5(5)
C219 C208 C207 110.3(4)
C221 C209 C203 119.6(5)
C221 C209 C210 121.7(5)
C203 C209 C210 108.3(4)
C222 C210 C204 121.3(5)
C222 C210 C209 119.9(5)
C204 C210 C209 108.1(4)
C204 C211 C224 122.7(5)
C204 C211 C212 120.8(5)
C224 C211 C212 106.5(4)
C205 C212 C226 116.6(5)
C205 C212 C211 117.9(5)
C226 C212 C211 107.4(4)
C228 C213 C205 123.9(5)
C228 C213 C214 118.5(5)
C205 C213 C214 106.8(4)
C215 C214 C213 121.5(5)
C215 C214 C206 121.0(5)
C213 C214 C206 105.9(4)
C214 C215 C216 120.7(5)
C214 C215 C230 117.9(5)
C216 C215 C230 109.3(5)
C217 C216 C232 119.5(5)
C217 C216 C215 118.4(5)
C232 C216 C215 109.1(5)
C216 C217 C218 119.8(5)
C216 C217 C207 122.2(5)
C218 C217 C207 107.5(4)
C234 C218 C217 120.0(5)
C234 C218 C219 118.8(5)
C217 C218 C219 110.0(5)
C220 C219 C208 121.2(5)
C220 C219 C218 121.4(5)
C208 C219 C218 105.7(4)
C219 C220 C221 119.4(5)
C219 C220 C236 121.0(5)
C221 C220 C236 108.0(5)
C220 C221 C209 121.6(5)
C220 C221 C238 109.5(5)
C209 C221 C238 116.5(5)
C210 C222 C239 120.5(5)
C210 C222 C223 119.5(5)
C239 C222 C223 108.1(5)
C224 C223 C241 119.7(5)
C224 C223 C222 120.6(5)
C241 C223 C222 107.2(5)
C225 C224 C223 120.3(5)
C225 C224 C211 110.8(4)
C223 C224 C211 117.1(5)
C243 C225 C224 120.3(5)
C243 C225 C226 121.9(5)
C224 C225 C226 106.4(4)
C227 C226 C212 123.5(5)
C227 C226 C225 117.7(5)
C212 C226 C225 108.7(4)
C226 C227 C245 120.2(5)
C226 C227 C228 119.3(5)
C245 C227 C228 106.6(5)
C213 C228 C229 119.9(5)
C213 C228 C227 117.3(5)
C229 C228 C227 110.8(5)
C230 C229 C228 121.6(5)
C230 C229 C246 121.0(5)
C228 C229 C246 105.5(5)
C229 C230 C215 120.6(5)
C229 C230 C231 120.0(5)
C215 C230 C231 106.3(5)
C248 C231 C230 120.3(5)
C248 C231 C232 120.3(5)
C230 C231 C232 107.7(4)
C216 C232 C233 122.0(5)
C216 C232 C231 107.5(5)
C233 C232 C231 119.5(5)
C249 C233 C234 109.9(5)
C249 C233 C232 119.1(5)
C234 C233 C232 116.4(5)
C218 C234 C233 122.4(5)
C218 C234 C235 119.3(5)
C233 C234 C235 107.2(4)
C236 C235 C250 119.1(5)
C236 C235 C234 122.2(5)
C250 C235 C234 107.0(4)
C235 C236 C237 123.3(5)
C235 C236 C220 117.3(5)
C237 C236 C220 106.5(5)
C251 C237 C238 120.7(5)
C251 C237 C236 117.2(5)
C238 C237 C236 110.3(5)
C239 C238 C237 120.1(5)
C239 C238 C221 121.2(5)
C237 C238 C221 105.6(5)
C238 C239 C240 119.6(5)
C238 C239 C222 120.1(5)
C240 C239 C222 108.4(5)
C252 C240 C239 120.7(5)
C252 C240 C241 121.3(5)
C239 C240 C241 107.0(4)
C242 C241 C223 119.1(5)
C242 C241 C240 118.6(5)
C223 C241 C240 109.2(5)
C241 C242 C243 120.8(5)
C241 C242 C253 120.3(5)
C243 C242 C253 108.1(5)
C225 C243 C242 119.8(5)
C225 C243 C244 119.3(5)
C242 C243 C244 108.7(5)
C245 C244 C254 121.1(5)
C245 C244 C243 119.4(5)
C254 C244 C243 107.3(5)
C244 C245 C246 117.2(5)
C244 C245 C227 121.5(5)
C246 C245 C227 109.7(5)
C247 C246 C245 123.4(5)
C247 C246 C229 117.9(5)
C245 C246 C229 107.3(4)
C246 C247 C255 120.2(5)
C246 C247 C248 120.9(5)
C255 C247 C248 106.8(5)
C231 C248 C256 119.8(5)
C231 C248 C247 119.8(5)
C256 C248 C247 107.9(5)
C256 C249 C233 120.5(5)
C256 C249 C250 120.3(5)
C233 C249 C250 107.3(4)
C257 C250 C249 119.2(5)
C257 C250 C235 120.4(5)
C249 C250 C235 108.5(5)
C237 C251 C252 119.4(5)
C237 C251 C257 120.8(5)
C252 C251 C257 107.5(4)
C240 C252 C251 119.5(5)
C240 C252 C258 119.0(5)
C251 C252 C258 109.2(5)
C258 C253 C254 120.5(5)
C258 C253 C242 120.6(5)
C254 C253 C242 106.6(5)
C255 C254 C244 120.1(5)
C255 C254 C253 119.3(5)
C244 C254 C253 109.3(4)
C254 C255 C247 118.1(5)
C254 C255 C259 119.4(5)
C247 C255 C259 109.3(5)
C249 C256 C259 119.9(5)
C249 C256 C248 120.7(5)
C259 C256 C248 107.6(5)
C250 C257 C260 119.7(5)
C250 C257 C251 119.2(5)
C260 C257 C251 109.2(5)
C253 C258 C252 120.2(5)
C253 C258 C260 121.5(5)
C252 C258 C260 107.0(5)
C260 C259 C256 118.6(6)
C260 C259 C255 122.0(6)
C256 C259 C255 108.3(5)
C259 C260 C257 122.1(6)
C259 C260 C258 117.3(5)
C257 C260 C258 107.0(5)
C303 C301 C302 111.3(4)
C303 C301 C304 100.1(4)
C302 C301 C304 108.6(4)
C303 C301 C401 112.1(4)
C302 C301 C401 113.2(4)
C304 C301 C401 110.8(4)
C306 C302 C305 108.7(5)
C306 C302 C301 120.1(5)
C305 C302 C301 122.4(4)
C308 C303 C309 119.3(5)
C308 C303 C301 123.0(5)
C309 C303 C301 110.1(4)
C311 C304 C310 118.0(4)
C311 C304 C301 124.9(5)
C310 C304 C301 110.3(4)
C312 C305 C302 122.8(5)
C312 C305 C313 119.6(5)
C302 C305 C313 108.5(4)
C307 C306 C302 123.1(5)
C307 C306 C314 119.2(5)
C302 C306 C314 108.4(5)
C306 C307 C317 118.8(5)
C306 C307 C308 118.3(5)
C317 C307 C308 107.3(4)
C303 C308 C319 120.9(5)
C303 C308 C307 120.9(5)
C319 C308 C307 108.8(4)
C321 C309 C303 121.3(5)
C321 C309 C310 118.8(5)
C303 C309 C310 110.4(4)
C322 C310 C309 121.3(5)
C322 C310 C304 120.6(5)
C309 C310 C304 106.5(4)
C304 C311 C324 120.6(5)
C304 C311 C312 119.2(5)
C324 C311 C312 109.1(4)
C305 C312 C326 119.8(5)
C305 C312 C311 119.4(5)
C326 C312 C311 105.9(4)
C328 C313 C314 121.2(5)
C328 C313 C305 120.5(5)
C314 C313 C305 106.2(5)
C315 C314 C306 122.3(5)
C315 C314 C313 118.6(5)
C306 C314 C313 107.9(5)
C314 C315 C330 121.0(5)
C314 C315 C316 118.3(5)
C330 C315 C316 108.3(5)
C317 C316 C315 119.1(5)
C317 C316 C332 120.1(5)
C315 C316 C332 107.4(5)
C316 C317 C307 122.2(5)
C316 C317 C318 118.8(5)
C307 C317 C318 108.3(5)
C334 C318 C319 118.9(5)
C334 C318 C317 120.6(5)
C319 C318 C317 108.8(4)
C320 C319 C308 119.9(5)
C320 C319 C318 121.3(5)
C308 C319 C318 106.8(4)
C319 C320 C321 120.8(5)
C319 C320 C336 120.3(5)
C321 C320 C336 106.0(5)
C309 C321 C338 121.2(5)
C309 C321 C320 117.7(5)
C338 C321 C320 108.4(5)
C310 C322 C323 121.1(5)
C310 C322 C339 119.6(5)
C323 C322 C339 108.9(5)
C324 C323 C322 118.6(5)
C324 C323 C341 119.9(5)
C322 C323 C341 107.6(5)
C323 C324 C311 121.1(5)
C323 C324 C325 121.0(5)
C311 C324 C325 107.8(4)
C343 C325 C326 121.8(6)
C343 C325 C324 117.9(6)
C326 C325 C324 108.0(5)
C327 C326 C325 120.8(5)
C327 C326 C312 120.0(5)
C325 C326 C312 109.3(5)
C326 C327 C328 119.0(5)
C326 C327 C345 118.4(5)
C328 C327 C345 108.4(5)
C313 C328 C327 120.9(5)
C313 C328 C329 119.8(5)
C327 C328 C329 107.3(5)
C330 C329 C346 120.0(5)
C330 C329 C328 119.2(5)
C346 C329 C328 110.0(5)
C329 C330 C331 117.9(5)
C329 C330 C315 120.2(5)
C331 C330 C315 109.0(5)
C348 C331 C330 123.3(5)
C348 C331 C332 119.0(5)
C330 C331 C332 107.3(5)
C333 C332 C316 121.3(5)
C333 C332 C331 119.0(5)
C316 C332 C331 108.0(5)
C332 C333 C334 120.6(5)
C332 C333 C349 121.8(5)
C334 C333 C349 105.6(5)
C318 C334 C335 119.6(5)
C318 C334 C333 118.6(5)
C335 C334 C333 110.8(5)
C336 C335 C334 121.4(5)
C336 C335 C350 118.4(5)
C334 C335 C350 107.0(5)
C335 C336 C337 119.6(5)
C335 C336 C320 118.4(5)
C337 C336 C320 110.3(5)
C351 C337 C336 121.2(5)
C351 C337 C338 121.7(5)
C336 C337 C338 105.7(5)
C339 C338 C321 120.6(5)
C339 C338 C337 117.0(5)
C321 C338 C337 109.7(5)
C338 C339 C340 121.8(5)
C338 C339 C322 118.4(5)
C340 C339 C322 106.4(5)
C352 C340 C339 121.1(6)
C352 C340 C341 119.3(6)
C339 C340 C341 108.6(5)
C342 C341 C340 120.4(5)
C342 C341 C323 119.0(5)
C340 C341 C323 108.5(5)
C341 C342 C353 120.4(6)
C341 C342 C343 118.8(5)
C353 C342 C343 108.2(5)
C325 C343 C344 120.0(6)
C325 C343 C342 123.3(6)
C344 C343 C342 106.1(5)
C354 C344 C343 110.4(5)
C354 C344 C345 115.7(5)
C343 C344 C345 119.5(5)
C344 C345 C327 119.3(5)
C344 C345 C346 121.6(5)
C327 C345 C346 108.5(5)
C347 C346 C329 121.6(6)
C347 C346 C345 118.3(5)
C329 C346 C345 105.8(5)
C346 C347 C355 122.2(6)
C346 C347 C348 118.6(5)
C355 C347 C348 108.2(5)
C331 C348 C356 123.7(6)
C331 C348 C347 118.4(5)
C356 C348 C347 105.0(5)
C356 C349 C350 118.4(5)
C356 C349 C333 120.2(5)
C350 C349 C333 109.8(5)
C357 C350 C349 121.1(5)
C357 C350 C335 120.4(5)
C349 C350 C335 106.7(5)
C337 C351 C357 120.4(5)
C337 C351 C352 120.0(5)
C357 C351 C352 107.8(5)
C340 C352 C358 120.8(6)
C340 C352 C351 118.3(5)
C358 C352 C351 107.2(5)
C358 C353 C354 121.1(5)
C358 C353 C342 117.7(5)
C354 C353 C342 107.7(5)
C355 C354 C344 123.0(5)
C355 C354 C353 119.0(5)
C344 C354 C353 107.4(5)
C354 C355 C347 119.1(5)
C354 C355 C359 119.1(5)
C347 C355 C359 109.4(5)
C349 C356 C359 120.6(5)
C349 C356 C348 116.2(6)
C359 C356 C348 110.7(5)
C350 C357 C351 120.0(5)
C350 C357 C360 120.3(5)
C351 C357 C360 107.9(5)
C353 C358 C360 119.8(5)
C353 C358 C352 121.2(5)
C360 C358 C352 109.1(5)
C360 C359 C356 121.7(5)
C360 C359 C355 120.9(5)
C356 C359 C355 106.6(5)
C359 C360 C358 119.9(5)
C359 C360 C357 117.7(5)
C358 C360 C357 107.8(5)
C402 C401 C404 109.2(4)
C402 C401 C403 109.2(4)
C404 C401 C403 98.8(4)
C402 C401 C301 114.2(4)
C404 C401 C301 112.3(4)
C403 C401 C301 112.0(4)
C405 C402 C406 108.8(4)
C405 C402 C401 122.7(5)
C406 C402 C401 120.7(4)
C408 C403 C409 120.0(5)
C408 C403 C401 124.4(5)
C409 C403 C401 110.1(4)
C411 C404 C410 119.4(5)
C411 C404 C401 121.6(5)
C410 C404 C401 110.9(4)
C412 C405 C402 123.1(5)
C412 C405 C413 119.8(5)
C402 C405 C413 108.2(4)
C407 C406 C402 124.0(5)
C407 C406 C414 118.0(5)
C402 C406 C414 108.4(4)
C406 C407 C417 121.0(5)
C406 C407 C408 117.4(5)
C417 C407 C408 105.9(4)
C403 C408 C419 120.8(5)
C403 C408 C407 120.3(5)
C419 C408 C407 108.3(4)
C421 C409 C403 120.3(5)
C421 C409 C410 120.7(5)
C403 C409 C410 108.4(4)
C422 C410 C404 121.4(5)
C422 C410 C409 120.8(5)
C404 C410 C409 108.7(4)
C404 C411 C412 122.5(5)
C404 C411 C424 119.8(5)
C412 C411 C424 108.1(5)
C405 C412 C426 118.8(5)
C405 C412 C411 117.6(5)
C426 C412 C411 107.6(5)
C428 C413 C414 118.0(5)
C428 C413 C405 121.3(5)
C414 C413 C405 106.9(4)
C415 C414 C413 119.9(5)
C415 C414 C406 122.5(5)
C413 C414 C406 107.4(4)
C414 C415 C430 122.3(5)
C414 C415 C416 118.5(5)
C430 C415 C416 106.8(4)
C417 C416 C432 119.8(5)
C417 C416 C415 119.3(5)
C432 C416 C415 107.5(4)
C416 C417 C418 119.6(5)
C416 C417 C407 120.5(5)
C418 C417 C407 110.5(5)
C434 C418 C417 121.8(5)
C434 C418 C419 119.9(5)
C417 C418 C419 107.7(4)
C420 C419 C408 120.8(5)
C420 C419 C418 119.6(5)
C408 C419 C418 107.6(5)
C419 C420 C421 119.4(5)
C419 C420 C436 121.0(6)
C421 C420 C436 108.2(5)
C409 C421 C420 118.5(5)
C409 C421 C438 119.1(5)
C420 C421 C438 108.0(5)
C410 C422 C423 120.3(5)
C410 C422 C439 119.6(5)
C423 C422 C439 107.4(4)
C424 C423 C422 119.3(5)
C424 C423 C441 118.6(5)
C422 C423 C441 109.2(5)
C425 C424 C423 120.9(5)
C425 C424 C411 108.5(5)
C423 C424 C411 119.5(5)
C443 C425 C424 120.9(5)
C443 C425 C426 121.4(5)
C424 C425 C426 107.5(5)
C412 C426 C427 122.7(5)
C412 C426 C425 108.2(5)
C427 C426 C425 117.8(5)
C426 C427 C445 120.4(5)
C426 C427 C428 117.9(5)
C445 C427 C428 108.1(5)
C413 C428 C429 122.4(5)
C413 C428 C427 119.2(5)
C429 C428 C427 108.1(5)
C430 C429 C428 119.8(6)
C430 C429 C446 120.9(5)
C428 C429 C446 106.7(5)
C429 C430 C431 120.6(5)
C429 C430 C415 117.4(5)
C431 C430 C415 110.0(5)
C448 C431 C430 119.3(5)
C448 C431 C432 123.1(5)
C430 C431 C432 106.9(5)
C433 C432 C416 120.9(5)
C433 C432 C431 117.5(5)
C416 C432 C431 108.8(5)
C432 C433 C449 121.2(5)
C432 C433 C434 119.0(5)
C449 C433 C434 106.8(5)
C418 C434 C435 120.8(5)
C418 C434 C433 118.9(5)
C435 C434 C433 107.5(4)
C436 C435 C450 119.0(5)
C436 C435 C434 119.1(5)
C450 C435 C434 110.4(5)
C435 C436 C437 121.1(5)
C435 C436 C420 119.6(5)
C437 C436 C420 106.6(5)
C451 C437 C438 120.1(5)
C451 C437 C436 118.5(5)
C438 C437 C436 108.6(5)
C439 C438 C437 119.8(5)
C439 C438 C421 120.7(5)
C437 C438 C421 108.6(5)
C438 C439 C440 120.0(5)
C438 C439 C422 119.1(5)
C440 C439 C422 107.8(5)
C452 C440 C439 120.0(6)
C452 C440 C441 119.5(5)
C439 C440 C441 107.9(5)
C442 C441 C440 120.4(5)
C442 C441 C423 119.6(5)
C440 C441 C423 107.7(5)
C441 C442 C443 119.8(5)
C441 C442 C453 121.4(5)
C443 C442 C453 107.3(5)
C425 C443 C442 120.1(5)
C425 C443 C444 120.4(5)
C442 C443 C444 107.5(4)
C445 C444 C454 120.7(5)
C445 C444 C443 118.3(5)
C454 C444 C443 108.3(5)
C444 C445 C446 118.2(5)
C444 C445 C427 121.7(5)
C446 C445 C427 108.3(5)
C447 C446 C445 121.1(5)
C447 C446 C429 118.3(5)
C445 C446 C429 108.8(5)
C446 C447 C455 121.1(5)
C446 C447 C448 119.3(5)
C455 C447 C448 106.9(4)
C431 C448 C447 121.6(5)
C431 C448 C456 117.4(5)
C447 C448 C456 108.4(4)
C456 C449 C433 118.9(5)
C456 C449 C450 120.8(5)
C433 C449 C450 109.9(5)
C457 C450 C435 121.6(5)
C457 C450 C449 119.8(5)
C435 C450 C449 105.4(5)
C437 C451 C452 120.3(5)
C437 C451 C457 119.5(5)
C452 C451 C457 107.9(4)
C440 C452 C451 119.8(5)
C440 C452 C458 120.1(5)
C451 C452 C458 108.2(5)
C458 C453 C454 119.5(5)
C458 C453 C442 118.2(5)
C454 C453 C442 108.8(4)
C455 C454 C444 120.6(5)
C455 C454 C453 120.4(5)
C444 C454 C453 108.1(5)
C454 C455 C447 118.3(5)
C454 C455 C459 119.8(5)
C447 C455 C459 110.2(4)
C449 C456 C459 117.0(5)
C449 C456 C448 121.8(5)
C459 C456 C448 108.4(4)
C450 C457 C460 121.5(5)
C450 C457 C451 120.2(5)
C460 C457 C451 106.8(4)
C453 C458 C460 120.4(5)
C453 C458 C452 120.4(5)
C460 C458 C452 107.9(4)
C460 C459 C456 124.0(5)
C460 C459 C455 118.6(5)
C456 C459 C455 106.2(4)
C459 C460 C458 121.2(5)
C459 C460 C457 116.8(5)
C458 C460 C457 109.3(4)
C502 C501 C503 109.9(7)
C502 C501 C504 109.3(7)
C503 C501 C504 99.6(6)
C502 C501 C601 114.0(7)
C503 C501 C601 112.2(7)
C504 C501 C601 110.9(7)
C506 C502 C505 108.5(7)
C506 C502 C501 121.6(7)
C505 C502 C501 122.4(7)
C508 C503 C509 121.1(8)
C508 C503 C501 122.2(7)
C509 C503 C501 109.9(6)
C511 C504 C510 118.9(8)
C511 C504 C501 123.5(8)
C510 C504 C501 109.3(6)
C512 C505 C502 123.3(8)
C512 C505 C513 119.8(8)
C502 C505 C513 108.3(6)
C507 C506 C502 122.5(8)
C507 C506 C514 118.6(8)
C502 C506 C514 110.5(7)
C506 C507 C508 118.0(9)
C506 C507 C517 117.8(9)
C508 C507 C517 107.7(7)
C503 C508 C507 121.9(8)
C503 C508 C519 118.8(8)
C507 C508 C519 108.8(7)
C521 C509 C510 121.1(9)
C521 C509 C503 120.2(9)
C510 C509 C503 108.5(8)
C509 C510 C504 110.2(7)
C509 C510 C522 120.3(8)
C504 C510 C522 120.3(8)
C504 C511 C524 121.8(8)
C504 C511 C512 121.2(8)
C524 C511 C512 107.6(6)
C505 C512 C526 119.7(8)
C505 C512 C511 117.1(8)
C526 C512 C511 106.3(7)
C528 C513 C514 119.7(8)
C528 C513 C505 119.2(8)
C514 C513 C505 106.9(7)
C515 C514 C513 121.0(8)
C515 C514 C506 121.6(8)
C513 C514 C506 105.6(6)
C514 C515 C516 121.5(8)
C514 C515 C530 119.8(8)
C516 C515 C530 107.3(7)
C517 C516 C515 117.8(8)
C517 C516 C532 120.3(9)
C515 C516 C532 109.0(7)
C516 C517 C518 119.3(8)
C516 C517 C507 122.6(9)
C518 C517 C507 106.5(7)
C534 C518 C519 119.8(8)
C534 C518 C517 119.1(8)
C519 C518 C517 109.5(7)
C520 C519 C518 121.3(8)
C520 C519 C508 121.1(8)
C518 C519 C508 107.4(7)
C519 C520 C521 119.3(8)
C519 C520 C536 120.8(8)
C521 C520 C536 106.2(7)
C509 C521 C520 119.4(8)
C509 C521 C538 120.5(9)
C520 C521 C538 108.3(7)
C523 C522 C510 119.8(8)
C523 C522 C539 106.7(7)
C510 C522 C539 118.9(8)
C524 C523 C522 118.9(8)
C524 C523 C541 120.0(9)
C522 C523 C541 110.0(7)
C523 C524 C511 119.8(8)
C523 C524 C525 119.1(8)
C511 C524 C525 109.3(7)
C543 C525 C526 122.2(8)
C543 C525 C524 120.9(8)
C526 C525 C524 106.5(7)
C527 C526 C525 119.1(8)
C527 C526 C512 120.6(8)
C525 C526 C512 110.3(7)
C526 C527 C528 118.8(8)
C526 C527 C545 118.8(8)
C528 C527 C545 107.2(7)
C513 C528 C529 121.5(8)
C513 C528 C527 121.2(8)
C529 C528 C527 107.4(7)
C530 C529 C546 120.1(8)
C530 C529 C528 118.4(8)
C546 C529 C528 109.8(7)
C529 C530 C531 119.1(8)
C529 C530 C515 119.5(8)
C531 C530 C515 108.1(7)
C548 C531 C530 119.3(8)
C548 C531 C532 122.2(9)
C530 C531 C532 107.6(7)
C533 C532 C516 121.9(9)
C533 C532 C531 118.4(9)
C516 C532 C531 107.9(7)
C532 C533 C549 121.1(8)
C532 C533 C534 116.7(8)
C549 C533 C534 108.5(7)
C518 C534 C535 120.0(8)
C518 C534 C533 122.8(8)
C535 C534 C533 107.0(7)
C536 C535 C534 120.6(8)
C536 C535 C550 119.9(8)
C534 C535 C550 108.6(7)
C535 C536 C537 121.6(8)
C535 C536 C520 117.4(8)
C537 C536 C520 108.1(7)
C551 C537 C538 120.4(9)
C551 C537 C536 118.2(8)
C538 C537 C536 108.9(7)
C537 C538 C539 120.6(8)
C537 C538 C521 108.5(7)
C539 C538 C521 119.4(8)
C538 C539 C540 118.1(8)
C538 C539 C522 119.7(8)
C540 C539 C522 110.0(7)
C552 C540 C539 123.3(8)
C552 C540 C541 119.0(8)
C539 C540 C541 105.9(6)
C542 C541 C523 121.1(9)
C542 C541 C540 117.9(9)
C523 C541 C540 107.3(7)
C541 C542 C553 123.7(9)
C541 C542 C543 119.2(8)
C553 C542 C543 106.9(7)
C525 C543 C544 120.7(8)
C525 C543 C542 119.6(8)
C544 C543 C542 106.8(7)
C543 C544 C554 110.5(7)
C543 C544 C545 119.6(8)
C554 C544 C545 119.3(8)
C544 C545 C546 119.3(8)
C544 C545 C527 119.5(8)
C546 C545 C527 108.1(7)
C547 C546 C529 120.7(8)
C547 C546 C545 119.5(8)
C529 C546 C545 107.5(7)
C546 C547 C548 118.4(8)
C546 C547 C555 122.4(8)
C548 C547 C555 108.5(7)
C531 C548 C547 122.4(9)
C531 C548 C556 117.8(8)
C547 C548 C556 106.9(7)
C556 C549 C533 120.3(8)
C556 C549 C550 119.5(8)
C533 C549 C550 109.2(7)
C557 C550 C549 121.7(8)
C557 C550 C535 118.2(8)
C549 C550 C535 106.6(6)
C537 C551 C557 120.2(8)
C537 C551 C552 119.3(8)
C557 C551 C552 107.0(7)
C540 C552 C558 125.0(8)
C540 C552 C551 118.3(8)
C558 C552 C551 104.8(6)
C558 C553 C554 121.2(8)
C558 C553 C542 118.5(8)
C554 C553 C542 108.4(7)
C555 C554 C544 121.7(8)
C555 C554 C553 119.0(8)
C544 C554 C553 107.4(7)
C554 C555 C559 119.2(8)
C554 C555 C547 117.7(8)
C559 C555 C547 109.2(7)
C549 C556 C559 119.2(8)
C549 C556 C548 120.3(8)
C559 C556 C548 108.8(7)
C550 C557 C551 121.7(7)
C550 C557 C560 118.4(7)
C551 C557 C560 110.5(6)
C560 C558 C553 118.6(8)
C560 C558 C552 112.7(7)
C553 C558 C552 116.0(7)
C560 C559 C555 121.9(8)
C560 C559 C556 121.0(8)
C555 C559 C556 106.5(6)
C559 C560 C558 120.1(8)
C559 C560 C557 119.9(8)
C558 C560 C557 104.8(7)
C602 C601 C604 109.8(7)
C602 C601 C603 108.9(7)
C604 C601 C603 98.4(6)
C602 C601 C501 115.2(7)
C604 C601 C501 112.0(7)
C603 C601 C501 111.2(7)
C606 C602 C605 105.9(6)
C606 C602 C601 123.9(7)
C605 C602 C601 123.8(7)
C608 C603 C609 118.3(7)
C608 C603 C601 123.1(7)
C609 C603 C601 110.8(6)
C611 C604 C610 117.7(7)
C611 C604 C601 122.7(7)
C610 C604 C601 112.6(6)
C602 C605 C612 120.3(8)
C602 C605 C613 111.3(7)
C612 C605 C613 119.1(8)
C607 C606 C602 120.2(8)
C607 C606 C614 119.2(7)
C602 C606 C614 110.7(6)
C606 C607 C608 120.0(8)
C606 C607 C617 117.6(8)
C608 C607 C617 105.6(6)
C603 C608 C619 121.4(7)
C603 C608 C607 120.3(7)
C619 C608 C607 110.7(6)
C621 C609 C603 118.4(8)
C621 C609 C610 121.5(8)
C603 C609 C610 108.0(7)
C622 C610 C604 121.7(8)
C622 C610 C609 120.0(8)
C604 C610 C609 107.6(7)
C604 C611 C624 123.0(8)
C604 C611 C612 121.0(8)
C624 C611 C612 107.2(6)
C605 C612 C626 116.9(8)
C605 C612 C611 118.3(8)
C626 C612 C611 107.1(7)
C628 C613 C605 123.7(8)
C628 C613 C614 118.6(8)
C605 C613 C614 106.8(7)
C615 C614 C613 121.1(8)
C615 C614 C606 120.8(8)
C613 C614 C606 105.3(6)
C614 C615 C616 120.9(8)
C614 C615 C630 117.7(8)
C616 C615 C630 108.7(7)
C617 C616 C615 118.2(8)
C617 C616 C632 118.4(8)
C615 C616 C632 109.8(7)
C616 C617 C618 121.3(7)
C616 C617 C607 123.0(7)
C618 C617 C607 108.0(6)
C634 C618 C617 119.2(8)
C634 C618 C619 119.7(8)
C617 C618 C619 109.9(7)
C620 C619 C618 120.5(8)
C620 C619 C608 119.5(8)
C618 C619 C608 105.5(7)
C619 C620 C621 119.7(8)
C619 C620 C636 121.2(8)
C621 C620 C636 107.9(6)
C620 C621 C609 122.4(8)
C620 C621 C638 109.7(6)
C609 C621 C638 116.8(7)
C610 C622 C639 120.1(8)
C610 C622 C623 119.9(8)
C639 C622 C623 107.9(7)
C624 C623 C641 119.8(9)
C624 C623 C622 119.5(8)
C641 C623 C622 107.3(7)
C625 C624 C623 120.3(8)
C625 C624 C611 110.3(7)
C623 C624 C611 118.0(8)
C643 C625 C624 119.5(8)
C643 C625 C626 122.5(8)
C624 C625 C626 106.7(7)
C627 C626 C612 123.1(8)
C627 C626 C625 117.1(8)
C612 C626 C625 108.6(7)
C626 C627 C645 120.5(8)
C626 C627 C628 119.7(8)
C645 C627 C628 107.3(7)
C613 C628 C629 119.9(8)
C613 C628 C627 117.3(8)
C629 C628 C627 110.5(7)
C630 C629 C628 121.6(8)
C630 C629 C646 121.4(8)
C628 C629 C646 105.5(6)
C629 C630 C615 121.1(9)
C629 C630 C631 119.8(8)
C615 C630 C631 106.8(7)
C648 C631 C630 120.3(8)
C648 C631 C632 120.5(8)
C630 C631 C632 108.0(7)
C616 C632 C633 122.1(8)
C616 C632 C631 106.7(6)
C633 C632 C631 120.3(7)
C649 C633 C632 118.3(7)
C649 C633 C634 109.4(7)
C632 C633 C634 116.5(7)
C618 C634 C633 122.3(8)
C618 C634 C635 119.2(8)
C633 C634 C635 107.4(6)
C636 C635 C650 118.7(8)
C636 C635 C634 121.5(8)
C650 C635 C634 106.6(7)
C635 C636 C637 123.5(9)
C635 C636 C620 117.7(8)
C637 C636 C620 106.8(7)
C651 C637 C638 120.7(8)
C651 C637 C636 117.6(8)
C638 C637 C636 110.0(7)
C639 C638 C637 120.2(9)
C639 C638 C621 121.0(8)
C637 C638 C621 105.6(7)
C638 C639 C640 119.8(8)
C638 C639 C622 120.5(8)
C640 C639 C622 109.0(7)
C652 C640 C639 120.2(8)
C652 C640 C641 120.6(8)
C639 C640 C641 106.7(7)
C642 C641 C623 118.9(9)
C642 C641 C640 118.5(9)
C623 C641 C640 109.0(7)
C641 C642 C643 120.1(8)
C641 C642 C653 121.0(8)
C643 C642 C653 107.6(7)
C625 C643 C642 121.3(8)
C625 C643 C644 118.9(8)
C642 C643 C644 109.3(7)
C645 C644 C654 121.4(8)
C645 C644 C643 119.3(8)
C654 C644 C643 107.0(7)
C644 C645 C627 121.6(8)
C644 C645 C646 117.1(8)
C627 C645 C646 109.4(7)
C647 C646 C645 123.0(8)
C647 C646 C629 117.7(7)
C645 C646 C629 107.4(6)
C646 C647 C655 120.4(8)
C646 C647 C648 121.1(8)
C655 C647 C648 106.7(7)
C631 C648 C656 119.1(8)
C631 C648 C647 119.6(8)
C656 C648 C647 108.0(7)
C656 C649 C633 120.7(8)
C656 C649 C650 120.6(8)
C633 C649 C650 107.6(6)
C657 C650 C649 119.9(8)
C657 C650 C635 120.7(8)
C649 C650 C635 108.8(6)
C637 C651 C652 119.4(8)
C637 C651 C657 120.6(8)
C652 C651 C657 107.8(7)
C640 C652 C651 119.6(8)
C640 C652 C658 119.7(8)
C651 C652 C658 108.9(7)
C658 C653 C654 120.5(8)
C658 C653 C642 120.0(8)
C654 C653 C642 106.4(7)
C655 C654 C644 119.8(8)
C655 C654 C653 119.8(8)
C644 C654 C653 109.7(7)
C654 C655 C647 118.3(8)
C654 C655 C659 119.1(8)
C647 C655 C659 109.6(7)
C649 C656 C659 118.9(8)
C649 C656 C648 121.0(8)
C659 C656 C648 107.7(7)
C650 C657 C660 119.0(8)
C650 C657 C651 118.8(8)
C660 C657 C651 109.2(7)
C653 C658 C652 120.3(8)
C653 C658 C660 121.3(8)
C652 C658 C660 107.7(7)
C660 C659 C656 119.7(8)
C660 C659 C655 122.1(8)
C656 C659 C655 108.0(7)
C659 C660 C657 121.6(8)
C659 C660 C658 117.2(8)
C657 C660 C658 106.4(7)
C703 C701 C702 111.8(7)
C703 C701 C704 99.4(6)
C702 C701 C704 108.5(7)
C703 C701 C801 112.3(7)
C702 C701 C801 113.7(6)
C704 C701 C801 110.2(7)
C706 C702 C705 108.0(6)
C706 C702 C701 119.4(7)
C705 C702 C701 122.7(7)
C708 C703 C709 119.8(8)
C708 C703 C701 122.9(7)
C709 C703 C701 110.8(6)
C711 C704 C710 116.9(7)
C711 C704 C701 125.1(7)
C710 C704 C701 110.5(6)
C712 C705 C702 122.3(8)
C712 C705 C713 119.0(8)
C702 C705 C713 109.2(7)
C707 C706 C702 123.3(8)
C707 C706 C714 119.0(8)
C702 C706 C714 108.5(7)
C706 C707 C717 119.2(8)
C706 C707 C708 118.9(8)
C717 C707 C708 106.7(7)
C703 C708 C719 120.1(8)
C703 C708 C707 120.2(8)
C719 C708 C707 109.5(7)
C703 C709 C721 121.6(8)
C703 C709 C710 110.6(7)
C721 C709 C710 118.9(8)
C722 C710 C709 120.9(8)
C722 C710 C704 120.1(8)
C709 C710 C704 105.8(7)
C704 C711 C724 122.4(8)
C704 C711 C712 120.0(7)
C724 C711 C712 109.2(6)
C705 C712 C711 119.0(8)
C705 C712 C726 118.8(8)
C711 C712 C726 105.7(7)
C728 C713 C705 121.8(8)
C728 C713 C714 121.7(8)
C705 C713 C714 106.2(7)
C715 C714 C706 122.4(8)
C715 C714 C713 118.3(8)
C706 C714 C713 107.9(7)
C714 C715 C730 121.0(8)
C714 C715 C716 118.4(8)
C730 C715 C716 108.3(7)
C717 C716 C715 118.9(8)
C717 C716 C732 121.0(9)
C715 C716 C732 107.5(7)
C716 C717 C707 122.0(8)
C716 C717 C718 118.6(8)
C707 C717 C718 108.3(7)
C734 C718 C719 118.9(8)
C734 C718 C717 119.7(8)
C719 C718 C717 109.0(7)
C720 C719 C708 120.6(8)
C720 C719 C718 121.2(9)
C708 C719 C718 106.5(7)
C719 C720 C721 120.5(9)
C719 C720 C736 120.5(9)
C721 C720 C736 105.6(7)
C709 C721 C738 121.0(9)
C709 C721 C720 117.3(8)
C738 C721 C720 108.5(7)
C710 C722 C723 122.1(9)
C710 C722 C739 119.9(8)
C723 C722 C739 109.4(7)
C724 C723 C722 118.3(8)
C724 C723 C741 120.1(8)
C722 C723 C741 106.7(7)
C723 C724 C711 120.1(8)
C723 C724 C725 120.8(8)
C711 C724 C725 108.1(7)
C743 C725 C726 121.2(8)
C743 C725 C724 117.8(8)
C726 C725 C724 107.5(7)
C727 C726 C725 120.5(8)
C727 C726 C712 121.5(8)
C725 C726 C712 109.3(7)
C726 C727 C728 118.5(8)
C726 C727 C745 119.3(8)
C728 C727 C745 108.8(7)
C713 C728 C727 120.1(8)
C713 C728 C729 119.1(8)
C727 C728 C729 106.4(7)
C730 C729 C746 121.0(8)
C730 C729 C728 119.0(8)
C746 C729 C728 110.5(7)
C729 C730 C715 120.8(8)
C729 C730 C731 117.7(8)
C715 C730 C731 108.9(7)
C748 C731 C730 122.7(9)
C748 C731 C732 120.1(8)
C730 C731 C732 107.6(7)
C733 C732 C716 120.5(8)
C733 C732 C731 118.9(8)
C716 C732 C731 107.6(7)
C732 C733 C734 120.0(8)
C732 C733 C749 120.7(8)
C734 C733 C749 105.5(7)
C718 C734 C735 119.7(8)
C718 C734 C733 120.0(8)
C735 C734 C733 111.2(7)
C736 C735 C734 121.9(9)
C736 C735 C750 117.9(8)
C734 C735 C750 106.9(7)
C735 C736 C737 119.6(8)
C735 C736 C720 117.7(8)
C737 C736 C720 110.0(7)
C751 C737 C736 121.9(8)
C751 C737 C738 121.1(8)
C736 C737 C738 106.3(7)
C739 C738 C721 120.9(8)
C739 C738 C737 117.2(8)
C721 C738 C737 109.6(7)
C738 C739 C740 122.4(8)
C738 C739 C722 118.1(8)
C740 C739 C722 106.2(6)
C752 C740 C739 120.4(7)
C752 C740 C741 119.9(7)
C739 C740 C741 108.5(6)
C742 C741 C740 120.6(7)
C742 C741 C723 118.8(7)
C740 C741 C723 109.1(6)
C741 C742 C753 120.4(8)
C741 C742 C743 119.0(8)
C753 C742 C743 108.7(7)
C725 C743 C744 120.6(8)
C725 C743 C742 123.4(8)
C744 C743 C742 105.9(7)
C743 C744 C754 110.4(7)
C743 C744 C745 119.3(8)
C754 C744 C745 116.3(8)
C744 C745 C727 118.9(8)
C744 C745 C746 121.7(8)
C727 C745 C746 108.7(7)
C747 C746 C729 120.8(9)
C747 C746 C745 117.9(8)
C729 C746 C745 105.5(7)
C746 C747 C755 122.6(8)
C746 C747 C748 118.0(8)
C755 C747 C748 108.0(7)
C731 C748 C756 122.8(8)
C731 C748 C747 119.5(8)
C756 C748 C747 105.1(6)
C756 C749 C750 117.2(8)
C756 C749 C733 120.9(8)
C750 C749 C733 109.4(7)
C757 C750 C749 122.1(8)
C757 C750 C735 120.5(8)
C749 C750 C735 106.9(6)
C737 C751 C757 119.3(9)
C737 C751 C752 120.5(9)
C757 C751 C752 107.6(7)
C740 C752 C758 119.7(8)
C740 C752 C751 118.3(8)
C758 C752 C751 106.9(7)
C758 C753 C754 121.4(8)
C758 C753 C742 118.1(8)
C754 C753 C742 107.0(7)
C755 C754 C744 122.4(8)
C755 C754 C753 118.2(8)
C744 C754 C753 107.9(7)
C754 C755 C747 119.1(8)
C754 C755 C759 120.0(8)
C747 C755 C759 109.7(7)
C749 C756 C759 120.9(8)
C749 C756 C748 116.5(8)
C759 C756 C748 110.4(7)
C750 C757 C751 120.8(8)
C750 C757 C760 120.7(8)
C751 C757 C760 108.7(7)
C753 C758 C760 120.0(8)
C753 C758 C752 121.2(8)
C760 C758 C752 108.9(7)
C760 C759 C756 121.9(8)
C760 C759 C755 120.2(8)
C756 C759 C755 106.7(6)
C759 C760 C758 120.1(8)
C759 C760 C757 117.2(8)
C758 C760 C757 107.7(7)
C802 C801 C803 109.7(7)
C802 C801 C804 108.8(6)
C803 C801 C804 98.5(6)
C802 C801 C701 114.4(6)
C803 C801 C701 113.1(7)
C804 C801 C701 111.1(7)
C805 C802 C806 108.2(7)
C805 C802 C801 122.6(7)
C806 C802 C801 120.4(7)
C808 C803 C809 119.6(8)
C808 C803 C801 124.8(7)
C809 C803 C801 110.4(6)
C811 C804 C810 120.2(8)
C811 C804 C801 121.8(7)
C810 C804 C801 110.9(6)
C812 C805 C802 123.2(8)
C812 C805 C813 119.9(8)
C802 C805 C813 108.6(7)
C807 C806 C802 123.7(8)
C807 C806 C814 117.9(8)
C802 C806 C814 108.7(7)
C806 C807 C817 120.7(8)
C806 C807 C808 118.3(8)
C817 C807 C808 105.8(7)
C803 C808 C819 120.7(8)
C803 C808 C807 119.2(8)
C819 C808 C807 108.4(6)
C821 C809 C803 121.0(8)
C821 C809 C810 120.5(8)
C803 C809 C810 107.9(7)
C822 C810 C804 120.7(8)
C822 C810 C809 121.3(8)
C804 C810 C809 108.9(7)
C804 C811 C812 122.5(8)
C804 C811 C824 119.5(8)
C812 C811 C824 108.7(6)
C805 C812 C826 118.5(8)
C805 C812 C811 117.6(8)
C826 C812 C811 107.0(7)
C828 C813 C814 117.4(8)
C828 C813 C805 121.1(8)
C814 C813 C805 106.3(7)
C815 C814 C813 121.0(8)
C815 C814 C806 123.2(8)
C813 C814 C806 107.8(6)
C814 C815 C830 121.6(8)
C814 C815 C816 118.5(8)
C830 C815 C816 107.6(7)
C817 C816 C832 119.6(8)
C817 C816 C815 118.7(8)
C832 C816 C815 106.9(7)
C816 C817 C818 118.5(8)
C816 C817 C807 120.7(8)
C818 C817 C807 110.2(7)
C834 C818 C817 122.6(8)
C834 C818 C819 120.8(8)
C817 C818 C819 108.0(7)
C820 C819 C808 121.1(8)
C820 C819 C818 118.2(8)
C808 C819 C818 107.5(7)
C819 C820 C821 119.2(8)
C819 C820 C836 121.7(8)
C821 C820 C836 107.9(7)
C809 C821 C820 118.3(8)
C809 C821 C838 118.5(8)
C820 C821 C838 108.1(7)
C810 C822 C823 120.6(9)
C810 C822 C839 119.4(8)
C823 C822 C839 107.0(7)
C824 C823 C822 119.6(8)
C824 C823 C841 118.4(8)
C822 C823 C841 109.9(7)
C825 C824 C823 121.2(8)
C825 C824 C811 108.3(7)
C823 C824 C811 119.1(8)
C843 C825 C824 120.9(8)
C843 C825 C826 121.4(8)
C824 C825 C826 107.5(7)
C827 C826 C812 122.8(8)
C827 C826 C825 117.5(8)
C812 C826 C825 108.3(7)
C826 C827 C845 120.9(8)
C826 C827 C828 118.2(8)
C845 C827 C828 108.3(7)
C813 C828 C829 122.2(8)
C813 C828 C827 119.2(8)
C829 C828 C827 108.1(7)
C830 C829 C828 120.3(8)
C830 C829 C846 120.9(8)
C828 C829 C846 106.8(7)
C829 C830 C831 120.7(8)
C829 C830 C815 117.2(8)
C831 C830 C815 109.2(7)
C848 C831 C830 118.7(8)
C848 C831 C832 122.7(9)
C830 C831 C832 106.9(7)
C833 C832 C816 122.1(8)
C833 C832 C831 117.3(8)
C816 C832 C831 109.4(7)
C832 C833 C849 121.9(8)
C832 C833 C834 117.6(8)
C849 C833 C834 106.8(6)
C818 C834 C835 121.3(8)
C818 C834 C833 119.6(8)
C835 C834 C833 107.5(6)
C836 C835 C850 118.5(8)
C836 C835 C834 118.1(8)
C850 C835 C834 110.4(7)
C835 C836 C837 121.2(8)
C835 C836 C820 119.9(8)
C837 C836 C820 107.0(7)
C851 C837 C838 120.0(8)
C851 C837 C836 118.9(8)
C838 C837 C836 108.7(7)
C839 C838 C837 119.4(8)
C839 C838 C821 121.2(8)
C837 C838 C821 108.3(7)
C838 C839 C840 121.0(9)
C838 C839 C822 118.9(8)
C840 C839 C822 107.6(7)
C852 C840 C839 119.2(8)
C852 C840 C841 119.1(8)
C839 C840 C841 108.2(7)
C842 C841 C840 120.4(8)
C842 C841 C823 119.8(8)
C840 C841 C823 107.2(7)
C841 C842 C843 120.0(8)
C841 C842 C853 121.8(9)
C843 C842 C853 106.8(7)
C825 C843 C842 119.7(8)
C825 C843 C844 120.8(8)
C842 C843 C844 107.5(7)
C845 C844 C854 120.5(8)
C845 C844 C843 117.7(8)
C854 C844 C843 108.2(7)
C844 C845 C846 117.6(8)
C844 C845 C827 121.6(8)
C846 C845 C827 108.0(7)
C847 C846 C845 121.8(8)
C847 C846 C829 118.4(8)
C845 C846 C829 108.8(7)
C846 C847 C855 121.2(9)
C846 C847 C848 119.2(8)
C855 C847 C848 106.4(7)
C831 C848 C847 122.0(9)
C831 C848 C856 118.2(8)
C847 C848 C856 108.6(7)
C856 C849 C833 118.3(8)
C856 C849 C850 120.4(8)
C833 C849 C850 110.0(7)
C857 C850 C835 122.0(8)
C857 C850 C849 120.4(8)
C835 C850 C849 105.1(6)
C837 C851 C852 120.8(8)
C837 C851 C857 119.2(8)
C852 C851 C857 107.5(7)
C840 C852 C851 119.6(8)
C840 C852 C858 120.3(8)
C851 C852 C858 108.6(7)
C858 C853 C854 119.7(8)
C858 C853 C842 117.8(8)
C854 C853 C842 109.3(7)
C855 C854 C844 121.6(8)
C855 C854 C853 120.9(8)
C844 C854 C853 107.9(7)
C854 C855 C847 117.3(8)
C854 C855 C859 119.2(8)
C847 C855 C859 110.3(7)
C849 C856 C859 116.6(8)
C849 C856 C848 121.4(9)
C859 C856 C848 108.3(7)
C850 C857 C860 121.3(7)
C850 C857 C851 120.2(7)
C860 C857 C851 106.7(6)
C853 C858 C860 119.8(8)
C853 C858 C852 120.6(8)
C860 C858 C852 108.0(7)
C860 C859 C856 124.8(8)
C860 C859 C855 118.5(8)
C856 C859 C855 106.3(7)
C859 C860 C858 121.8(8)
C859 C860 C857 116.5(7)
C858 C860 C857 109.2(6)
C1 Cr1 C9 176.5(2)
C1 Cr1 C2 38.17(18)
C9 Cr1 C2 144.54(19)
C1 Cr1 C8 145.1(2)
C9 Cr1 C8 38.09(18)
C2 Cr1 C8 118.00(18)
C1 Cr1 C10 138.78(19)
C9 Cr1 C10 38.55(17)
C2 Cr1 C10 176.88(19)
C8 Cr1 C10 64.16(18)
C1 Cr1 C7 118.33(19)
C9 Cr1 C7 63.44(19)
C2 Cr1 C7 116.50(19)
C8 Cr1 C7 37.98(18)
C10 Cr1 C7 63.56(18)
C1 Cr1 C6 115.48(18)
C9 Cr1 C6 63.76(18)
C2 Cr1 C6 140.44(19)
C8 Cr1 C6 64.11(17)
C10 Cr1 C6 37.66(18)
C7 Cr1 C6 38.36(16)
C1 Cr1 C5 38.17(19)
C9 Cr1 C5 138.66(19)
C2 Cr1 C5 63.79(18)
C8 Cr1 C5 176.4(2)
C10 Cr1 C5 114.19(18)
C7 Cr1 C5 144.81(18)
C6 Cr1 C5 116.79(18)
C1 Cr1 C3 63.50(19)
C9 Cr1 C3 117.33(19)
C2 Cr1 C3 37.95(19)
C8 Cr1 C3 115.84(18)
C10 Cr1 C3 144.0(2)
C7 Cr1 C3 140.58(18)
C6 Cr1 C3 178.3(2)
C5 Cr1 C3 63.38(18)
C1 Cr1 C4 63.26(19)
C9 Cr1 C4 115.12(18)
C2 Cr1 C4 62.96(19)
C8 Cr1 C4 139.31(18)
C10 Cr1 C4 117.15(19)
C7 Cr1 C4 177.05(19)
C6 Cr1 C4 143.92(18)
C5 Cr1 C4 37.97(17)
C3 Cr1 C4 37.21(18)
C2 C1 C5 108.2(4)
C2 C1 C11 126.8(5)
C5 C1 C11 125.0(5)
C2 C1 Cr1 71.2(3)
C5 C1 Cr1 71.5(3)
C11 C1 Cr1 123.7(3)
C3 C2 C1 107.8(4)
C3 C2 C12 126.2(5)
C1 C2 C12 126.0(5)
C3 C2 Cr1 71.6(3)
C1 C2 Cr1 70.7(3)
C12 C2 Cr1 125.2(4)
C4 C3 C2 108.2(4)
C4 C3 C13 124.9(5)
C2 C3 C13 126.9(5)
C4 C3 Cr1 71.8(2)
C2 C3 Cr1 70.4(3)
C13 C3 Cr1 125.4(3)
C3 C4 C5 108.7(4)
C3 C4 C14 126.3(5)
C5 C4 C14 125.0(5)
C3 C4 Cr1 71.0(3)
C5 C4 Cr1 70.3(2)
C14 C4 Cr1 125.3(3)
C1 C5 C4 107.1(4)
C1 C5 C15 127.2(5)
C4 C5 C15 125.7(5)
C1 C5 Cr1 70.3(3)
C4 C5 Cr1 71.7(2)
C15 C5 Cr1 124.7(3)
C10 C6 C7 107.8(4)
C10 C6 C16 127.0(4)
C7 C6 C16 125.2(4)
C10 C6 Cr1 71.1(3)
C7 C6 Cr1 70.7(2)
C16 C6 Cr1 125.4(3)
C8 C7 C6 108.5(4)
C8 C7 C17 125.0(4)
C6 C7 C17 126.5(4)
C8 C7 Cr1 70.8(3)
C6 C7 Cr1 70.9(3)
C17 C7 Cr1 125.6(3)
C7 C8 C9 107.6(4)
C7 C8 C18 125.6(5)
C9 C8 C18 126.8(5)
C7 C8 Cr1 71.2(3)
C9 C8 Cr1 70.8(3)
C18 C8 Cr1 124.3(3)
C8 C9 C10 108.3(4)
C8 C9 C19 126.4(4)
C10 C9 C19 125.3(5)
C8 C9 Cr1 71.1(3)
C10 C9 Cr1 71.0(2)
C19 C9 Cr1 124.0(3)
C6 C10 C9 107.9(4)
C6 C10 C20 126.0(5)
C9 C10 C20 126.1(5)
C6 C10 Cr1 71.3(2)
C9 C10 Cr1 70.4(2)
C20 C10 Cr1 124.5(3)
C26 Cr2 C22 138.0(2)
C26 Cr2 C27 37.88(17)
C22 Cr2 C27 115.18(18)
C26 Cr2 C25 118.14(19)
C22 Cr2 C25 63.53(18)
C27 Cr2 C25 146.0(2)
C26 Cr2 C30 38.04(19)
C22 Cr2 C30 175.1(2)
C27 Cr2 C30 63.51(18)
C25 Cr2 C30 114.61(18)
C26 Cr2 C23 175.3(2)
C22 Cr2 C23 38.13(19)
C27 Cr2 C23 138.09(17)
C25 Cr2 C23 63.91(18)
C30 Cr2 C23 146.02(19)
C26 Cr2 C21 114.69(19)
C22 Cr2 C21 37.75(17)
C27 Cr2 C21 118.10(19)
C25 Cr2 C21 38.39(19)
C30 Cr2 C21 137.97(18)
C23 Cr2 C21 63.91(19)
C26 Cr2 C24 146.25(19)
C22 Cr2 C24 63.39(18)
C27 Cr2 C24 175.2(2)
C25 Cr2 C24 38.2(2)
C30 Cr2 C24 118.34(19)
C23 Cr2 C24 37.94(18)
C21 Cr2 C24 63.9(2)
C26 Cr2 C28 63.59(18)
C22 Cr2 C28 119.03(18)
C27 Cr2 C28 38.38(18)
C25 Cr2 C28 174.7(2)
C30 Cr2 C28 63.24(18)
C23 Cr2 C28 114.80(17)
C21 Cr2 C28 146.48(19)
C24 Cr2 C28 137.6(2)
C26 Cr2 C29 63.37(18)
C22 Cr2 C29 146.71(18)
C27 Cr2 C29 63.53(18)
C25 Cr2 C29 137.69(19)
C30 Cr2 C29 37.71(17)
C23 Cr2 C29 118.42(18)
C21 Cr2 C29 175.07(18)
C24 Cr2 C29 114.87(19)
C28 Cr2 C29 37.64(18)
C22 C21 C25 107.2(5)
C22 C21 C31 127.2(5)
C25 C21 C31 125.5(5)
C22 C21 Cr2 70.6(3)
C25 C21 Cr2 70.6(3)
C31 C21 Cr2 126.1(4)
C21 C22 C23 109.5(4)
C21 C22 C32 125.3(5)
C23 C22 C32 125.2(4)
C21 C22 Cr2 71.7(3)
C23 C22 Cr2 71.5(3)
C32 C22 Cr2 123.6(3)
C24 C23 C22 107.2(4)
C24 C23 C33 126.7(5)
C22 C23 C33 126.1(4)
C24 C23 Cr2 71.2(2)
C22 C23 Cr2 70.4(3)
C33 C23 Cr2 124.7(3)
C23 C24 C25 108.2(4)
C23 C24 C34 125.8(5)
C25 C24 C34 126.0(5)
C23 C24 Cr2 70.9(3)
C25 C24 Cr2 70.6(3)
C34 C24 Cr2 124.3(3)
C24 C25 C21 107.8(4)
C24 C25 C35 126.2(5)
C21 C25 C35 125.9(5)
C24 C25 Cr2 71.2(3)
C21 C25 Cr2 71.0(3)
C35 C25 Cr2 125.5(4)
C27 C26 C30 108.6(4)
C27 C26 C36 126.0(5)
C30 C26 C36 125.4(4)
C27 C26 Cr2 71.6(2)
C30 C26 Cr2 71.7(2)
C36 C26 Cr2 123.1(3)
C26 C27 C28 107.6(4)
C26 C27 C37 126.2(5)
C28 C27 C37 126.1(5)
C26 C27 Cr2 70.5(2)
C28 C27 Cr2 71.5(2)
C37 C27 Cr2 125.5(3)
C29 C28 C27 107.6(4)
C29 C28 C38 125.9(5)
C27 C28 C38 126.4(5)
C29 C28 Cr2 71.4(2)
C27 C28 Cr2 70.1(2)
C38 C28 Cr2 126.0(3)
C30 C29 C28 108.1(4)
C30 C29 C39 125.8(4)
C28 C29 C39 126.1(4)
C30 C29 Cr2 70.4(3)
C28 C29 Cr2 71.0(3)
C39 C29 Cr2 125.0(3)
C26 C30 C29 108.1(4)
C26 C30 C40 127.3(4)
C29 C30 C40 124.6(5)
C26 C30 Cr2 70.2(3)
C29 C30 Cr2 71.9(2)
C40 C30 Cr2 124.9(3)
C42 Cr3 C43 37.66(19)
C42 Cr3 C44 63.72(19)
C43 Cr3 C44 38.26(18)
C42 Cr3 C50 138.91(19)
C43 Cr3 C50 176.1(2)
C44 Cr3 C50 145.03(19)
C42 Cr3 C41 37.95(17)
C43 Cr3 C41 63.27(18)
C44 Cr3 C41 63.7(2)
C50 Cr3 C41 115.19(19)
C42 Cr3 C46 115.33(19)
C43 Cr3 C46 138.51(19)
C44 Cr3 C46 175.8(2)
C50 Cr3 C46 38.36(18)
C41 Cr3 C46 118.4(2)
C42 Cr3 C45 63.64(18)
C43 Cr3 C45 63.77(19)
C44 Cr3 C45 38.4(2)
C50 Cr3 C45 117.52(19)
C41 Cr3 C45 37.88(19)
C46 Cr3 C45 145.5(2)
C42 Cr3 C47 117.82(18)
C43 Cr3 C47 114.89(18)
C44 Cr3 C47 138.3(2)
C50 Cr3 C47 64.08(18)
C41 Cr3 C47 145.44(19)
C46 Cr3 C47 37.9(2)
C45 Cr3 C47 176.1(2)
C42 Cr3 C49 176.4(2)
C43 Cr3 C49 145.6(2)
C44 Cr3 C49 117.95(19)
C50 Cr3 C49 37.89(18)
C41 Cr3 C49 139.12(18)
C46 Cr3 C49 63.27(18)
C45 Cr3 C49 115.37(18)
C47 Cr3 C49 63.42(17)
C42 Cr3 C48 145.02(18)
C43 Cr3 C48 118.14(19)
C44 Cr3 C48 115.2(2)
C50 Cr3 C48 63.63(18)
C41 Cr3 C48 176.62(19)
C46 Cr3 C48 62.94(19)
C45 Cr3 C48 139.29(19)
C47 Cr3 C48 37.49(18)
C49 Cr3 C48 38.01(17)
C42 C41 C45 108.3(5)
C42 C41 C51 126.9(5)
C45 C41 C51 124.8(5)
C42 C41 Cr3 70.5(3)
C45 C41 Cr3 71.2(3)
C51 C41 Cr3 125.1(4)
C43 C42 C41 108.4(4)
C43 C42 C52 126.5(4)
C41 C42 C52 125.1(5)
C43 C42 Cr3 71.3(2)
C41 C42 Cr3 71.5(2)
C52 C42 Cr3 125.0(3)
C42 C43 C44 108.6(4)
C42 C43 C53 125.8(4)
C44 C43 C53 125.6(5)
C42 C43 Cr3 71.1(2)
C44 C43 Cr3 71.1(2)
C53 C43 Cr3 123.9(3)
C43 C44 C45 107.2(4)
C43 C44 C54 125.6(5)
C45 C44 C54 127.1(5)
C43 C44 Cr3 70.6(3)
C45 C44 Cr3 71.0(3)
C54 C44 Cr3 125.5(4)
C41 C45 C44 107.6(4)
C41 C45 C55 126.3(5)
C44 C45 C55 126.0(5)
C41 C45 Cr3 71.0(3)
C44 C45 Cr3 70.6(3)
C55 C45 Cr3 125.7(4)
C47 C46 C50 108.6(4)
C47 C46 C56 125.6(5)
C50 C46 C56 125.8(5)
C47 C46 Cr3 71.5(3)
C50 C46 Cr3 70.7(3)
C56 C46 Cr3 124.8(3)
C48 C47 C46 107.9(4)
C48 C47 C57 125.0(5)
C46 C47 C57 127.0(5)
C48 C47 Cr3 72.1(3)
C46 C47 Cr3 70.6(3)
C57 C47 Cr3 126.0(3)
C47 C48 C49 108.1(4)
C47 C48 C58 127.2(4)
C49 C48 C58 124.7(4)
C47 C48 Cr3 70.4(3)
C49 C48 Cr3 70.6(3)
C58 C48 Cr3 125.1(3)
C50 C49 C48 108.0(4)
C50 C49 C59 127.3(4)
C48 C49 C59 124.7(5)
C50 C49 Cr3 70.1(3)
C48 C49 Cr3 71.4(2)
C59 C49 Cr3 124.2(3)
C49 C50 C46 107.3(4)
C49 C50 C60 126.1(4)
C46 C50 C60 126.6(5)
C49 C50 Cr3 72.0(3)
C46 C50 Cr3 71.0(3)
C60 C50 Cr3 123.2(3)
C63 Cr4 C69 177.0(2)
C63 Cr4 C70 139.48(19)
C69 Cr4 C70 38.24(17)
C63 Cr4 C67 117.73(18)
C69 Cr4 C67 63.79(18)
C70 Cr4 C67 63.85(18)
C63 Cr4 C68 144.91(19)
C69 Cr4 C68 37.85(18)
C70 Cr4 C68 63.67(17)
C67 Cr4 C68 38.21(16)
C63 Cr4 C64 38.10(19)
C69 Cr4 C64 144.21(19)
C70 Cr4 C64 177.52(19)
C67 Cr4 C64 116.15(19)
C68 Cr4 C64 118.02(18)
C63 Cr4 C66 115.56(18)
C69 Cr4 C66 63.82(17)
C70 Cr4 C66 38.16(19)
C67 Cr4 C66 38.08(17)
C68 Cr4 C66 63.70(17)
C64 Cr4 C66 140.3(2)
C63 Cr4 C62 38.32(19)
C69 Cr4 C62 139.0(2)
C70 Cr4 C62 114.74(18)
C67 Cr4 C62 144.61(18)
C68 Cr4 C62 176.5(2)
C64 Cr4 C62 63.68(18)
C66 Cr4 C62 117.27(18)
C63 Cr4 C65 63.60(19)
C69 Cr4 C65 117.14(18)
C70 Cr4 C65 143.9(2)
C67 Cr4 C65 140.06(19)
C68 Cr4 C65 115.63(17)
C64 Cr4 C65 37.7(2)
C66 Cr4 C65 177.7(2)
C62 Cr4 C65 63.54(18)
C63 Cr4 C61 63.55(18)
C69 Cr4 C61 115.07(18)
C70 Cr4 C61 117.07(19)
C67 Cr4 C61 177.17(18)
C68 Cr4 C61 139.31(17)
C64 Cr4 C61 63.07(19)
C66 Cr4 C61 144.27(18)
C62 Cr4 C61 37.96(17)
C65 Cr4 C61 37.64(18)
C65 C61 C62 108.5(4)
C65 C61 C71 126.5(4)
C62 C61 C71 125.0(5)
C65 C61 Cr4 71.1(3)
C62 C61 Cr4 70.5(3)
C71 C61 Cr4 124.7(3)
C63 C62 C61 107.0(4)
C63 C62 C72 127.3(5)
C61 C62 C72 125.7(5)
C63 C62 Cr4 69.4(3)
C61 C62 Cr4 71.5(2)
C72 C62 Cr4 123.8(3)
C64 C63 C62 108.4(4)
C64 C63 C73 127.4(5)
C62 C63 C73 124.2(5)
C64 C63 Cr4 71.8(3)
C62 C63 Cr4 72.2(3)
C73 C63 Cr4 123.4(3)
C63 C64 C65 108.4(4)
C63 C64 C74 126.5(5)
C65 C64 C74 125.0(5)
C63 C64 Cr4 70.1(3)
C65 C64 Cr4 72.1(3)
C74 C64 Cr4 123.9(4)
C64 C65 C61 107.7(4)
C64 C65 C75 127.5(5)
C61 C65 C75 124.8(5)
C64 C65 Cr4 70.1(3)
C61 C65 Cr4 71.2(3)
C75 C65 Cr4 124.6(3)
C67 C66 C70 107.8(4)
C67 C66 C76 125.1(5)
C70 C66 C76 127.2(5)
C67 C66 Cr4 70.7(2)
C70 C66 Cr4 70.4(3)
C76 C66 Cr4 125.6(3)
C66 C67 C68 107.9(4)
C66 C67 C77 126.0(4)
C68 C67 C77 126.0(4)
C66 C67 Cr4 71.2(3)
C68 C67 Cr4 71.0(2)
C77 C67 Cr4 125.7(3)
C69 C68 C67 108.1(4)
C69 C68 C78 127.6(4)
C67 C68 C78 124.3(4)
C69 C68 Cr4 70.6(2)
C67 C68 Cr4 70.8(2)
C78 C68 Cr4 123.2(3)
C68 C69 C70 108.3(4)
C68 C69 C79 126.4(4)
C70 C69 C79 125.3(5)
C68 C69 Cr4 71.5(2)
C70 C69 Cr4 71.0(2)
C79 C69 Cr4 124.1(3)
C69 C70 C66 107.9(4)
C69 C70 C80 126.9(5)
C66 C70 C80 125.2(5)
C69 C70 Cr4 70.8(2)
C66 C70 Cr4 71.4(3)
C80 C70 Cr4 124.7(3)
C12S C11S C16S 120.0
C12S C11S Cl1 121.10(19)
C16S C11S Cl1 118.90(19)
C11S C12S C13S 120.0
C11S C12S Cl2 120.71(19)
C13S C12S Cl2 119.29(19)
C14S C13S C12S 120.0
C15S C14S C13S 120.0
C14S C15S C16S 120.0
C15S C16S C11S 120.0
C22S C21S C26S 120.0
C22S C21S Cl3 121.23(19)
C26S C21S Cl3 118.76(19)
C21S C22S C23S 120.0
C21S C22S Cl4 120.64(19)
C23S C22S Cl4 119.35(19)
C22S C23S C24S 120.0
C25S C24S C23S 120.0
C24S C25S C26S 120.0
C25S C26S C21S 120.0
C32S C31S C36S 120.0
C32S C31S Cl5 120.9(2)
C36S C31S Cl5 119.1(2)
C31S C32S C33S 120.0
C31S C32S Cl6 121.8(2)
C33S C32S Cl6 118.2(2)
C32S C33S C34S 120.0
C35S C34S C33S 120.0
C34S C35S C36S 120.0
C35S C36S C31S 120.0
C42S C41S C46S 120.0
C42S C41S Cl8 121.0(2)
C46S C41S Cl8 119.0(2)
C43S C42S C41S 120.0
C43S C42S Cl7 118.1(2)
C41S C42S Cl7 121.8(2)
C44S C43S C42S 120.0
C45S C44S C43S 120.0
C44S C45S C46S 120.0
C45S C46S C41S 120.0
C52S C51S C56S 120.0
C52S C51S Cl10 121.5(2)
C56S C51S Cl10 118.5(2)
C51S C52S C53S 120.0
C51S C52S Cl9 121.4(2)
C53S C52S Cl9 118.4(2)
C52S C53S C54S 120.0
C55S C54S C53S 120.0
C56S C55S C54S 120.0
C55S C56S C51S 120.0
C62S C61S C66S 120.0
C62S C61S Cl11 121.4(2)
C66S C61S Cl11 118.6(2)
C63S C62S C61S 120.0
C63S C62S Cl12 119.1(2)
C61S C62S Cl12 120.9(2)
C62S C63S C64S 120.0
C65S C64S C63S 120.0
C64S C65S C66S 120.0
C65S C66S C61S 120.0
C72S C71S C76S 120.0
C72S C71S Cl13 121.3(2)
C76S C71S Cl13 118.6(2)
C73S C72S C71S 120.0
C73S C72S Cl14 118.6(2)
C71S C72S Cl14 121.4(2)
C72S C73S C74S 120.0
C73S C74S C75S 120.0
C76S C75S C74S 120.0
C75S C76S C71S 120.0
C82S C81S C86S 120.0
C82S C81S Cl15 120.91(19)
C86S C81S Cl15 119.09(19)
C81S C82S C83S 120.0
C81S C82S Cl16 121.7(2)
C83S C82S Cl16 118.2(2)
C82S C83S C84S 120.0
C83S C84S C85S 120.0
C86S C85S C84S 120.0
C85S C86S C81S 120.0
C12P C11P C16P 120.0
C12P C11P Cl17 120.5(13)
C16P C11P Cl17 119.5(13)
C11P C12P C13P 120.0
C11P C12P Cl18 122.5(14)
C13P C12P Cl18 117.5(14)
C12P C13P C14P 120.0
C13P C14P C15P 120.0
C16P C15P C14P 120.0
C15P C16P C11P 120.0
C22P C21P C26P 120.0
C22P C21P Cl19 121.4(13)
C26P C21P Cl19 118.6(13)
C23P C22P C21P 120.0
C23P C22P Cl20 116.7(14)
C21P C22P Cl20 123.3(14)
C22P C23P C24P 120.0
C25P C24P C23P 120.0
C24P C25P C26P 120.0
C25P C26P C21P 120.0
C32P C31P C36P 120.0
C32P C31P Cl21 120.7(14)
C36P C31P Cl21 119.3(13)
C31P C32P C33P 120.0
C31P C32P Cl22 123.3(14)
C33P C32P Cl22 116.7(14)
C32P C33P C34P 120.0
C35P C34P C33P 120.0
C34P C35P C36P 120.0
C35P C36P C31P 120.0
C42P C41P C46P 120.0
C42P C41P Cl23 120.5(14)
C46P C41P Cl23 119.5(14)
C41P C42P C43P 120.0
C41P C42P Cl24 122.1(14)
C43P C42P Cl24 117.9(14)
C44P C43P C42P 120.0
C45P C44P C43P 120.0
C44P C45P C46P 120.0
C45P C46P C41P 120.0
C52P C51P C56P 120.0
C52P C51P Cl25 118.6(14)
C56P C51P Cl25 121.4(14)
C53P C52P C51P 120.0
C53P C52P Cl26 117.2(13)
C51P C52P Cl26 122.8(13)
C52P C53P C54P 120.0
C55P C54P C53P 120.0
C54P C55P C56P 120.0
C55P C56P C51P 120.0
C62P C61P C66P 120.0
C62P C61P Cl27 120.8(14)
C66P C61P Cl27 119.2(14)
C61P C62P C63P 120.0
C61P C62P Cl28 122.8(14)
C63P C62P Cl28 117.2(14)
C64P C63P C62P 120.0
C63P C64P C65P 120.0
C64P C65P C66P 120.0
C65P C66P C61P 120.0
C72P C71P C76P 120.0
C72P C71P Cl29 118.6(14)
C76P C71P Cl29 121.5(14)
C71P C72P C73P 120.0
C71P C72P Cl30 123.2(13)
C73P C72P Cl30 116.8(14)
C74P C73P C72P 120.0
C73P C74P C75P 120.0
C76P C75P C74P 120.0
C75P C76P C71P 120.0
C82P C81P C86P 120.0
C82P C81P Cl31 120.4(15)
C86P C81P Cl31 119.6(14)
C83P C82P C81P 120.0
C83P C82P Cl32 118.2(14)
C81P C82P Cl32 121.8(14)
C82P C83P C84P 120.0
C83P C84P C85P 120.0
C86P C85P C84P 120.0
C85P C86P C81P 120.0

loop_
_geom_bond_atom_site_label_1
_geom_bond_atom_site_label_2
_geom_bond_distance
_geom_bond_publ_flag
C101 C102 1.497(6) ?
C101 C103 1.535(6) ?
C101 C104 1.547(7) ?
C101 C201 1.599(6) y
C102 C105 1.407(7) ?
C102 C106 1.408(7) ?
C103 C108 1.361(7) ?
C103 C109 1.438(7) ?
C104 C111 1.368(6) ?
C104 C110 1.408(7) ?
C105 C112 1.396(7) ?
C105 C113 1.480(7) ?
C106 C107 1.394(7) ?
C106 C114 1.464(7) ?
C107 C108 1.429(7) ?
C107 C117 1.448(7) ?
C108 C119 1.436(7) ?
C109 C121 1.372(6) ?
C109 C110 1.413(7) ?
C110 C122 1.428(7) ?
C111 C124 1.452(7) ?
C111 C112 1.467(7) ?
C112 C126 1.441(7) ?
C113 C128 1.378(7) ?
C113 C114 1.454(7) ?
C114 C115 1.354(7) ?
C115 C116 1.419(8) ?
C115 C130 1.487(7) ?
C116 C117 1.403(7) ?
C116 C132 1.450(7) ?
C117 C118 1.448(7) ?
C118 C134 1.400(7) ?
C118 C119 1.408(7) ?
C119 C120 1.379(7) ?
C120 C121 1.445(7) ?
C120 C136 1.461(7) ?
C121 C138 1.457(7) ?
C122 C123 1.426(7) ?
C122 C139 1.444(7) ?
C123 C124 1.388(7) ?
C123 C141 1.434(7) ?
C124 C125 1.448(7) ?
C125 C143 1.367(7) ?
C125 C126 1.446(7) ?
C126 C127 1.408(7) ?
C127 C145 1.455(7) ?
C127 C128 1.459(7) ?
C128 C129 1.451(7) ?
C129 C130 1.413(7) ?
C129 C146 1.415(7) ?
C130 C131 1.428(7) ?
C131 C148 1.386(7) ?
C131 C132 1.463(7) ?
C132 C133 1.384(7) ?
C133 C149 1.428(7) ?
C133 C134 1.465(7) ?
C134 C135 1.454(7) ?
C135 C136 1.402(7) ?
C135 C150 1.458(7) ?
C136 C137 1.445(8) ?
C137 C151 1.389(7) ?
C137 C138 1.413(7) ?
C138 C139 1.412(7) ?
C139 C140 1.444(7) ?
C140 C152 1.341(7) ?
C140 C141 1.480(7) ?
C141 C142 1.362(7) ?
C142 C153 1.454(7) ?
C142 C143 1.481(8) ?
C143 C144 1.409(7) ?
C144 C154 1.436(7) ?
C144 C145 1.446(7) ?
C145 C146 1.444(7) ?
C146 C147 1.402(6) ?
C147 C148 1.415(7) ?
C147 C155 1.447(7) ?
C148 C156 1.467(7) ?
C149 C156 1.404(7) ?
C149 C150 1.454(7) ?
C150 C157 1.385(7) ?
C151 C157 1.459(7) ?
C151 C152 1.484(8) ?
C152 C158 1.464(7) ?
C153 C158 1.420(7) ?
C153 C154 1.447(7) ?
C154 C155 1.393(7) ?
C155 C159 1.434(7) ?
C156 C159 1.441(7) ?
C157 C160 1.459(7) ?
C158 C160 1.428(7) ?
C159 C160 1.384(7) ?
C201 C202 1.500(6) ?
C201 C204 1.533(6) ?
C201 C203 1.555(7) ?
C202 C206 1.418(7) ?
C202 C205 1.427(7) ?
C203 C208 1.389(7) ?
C203 C209 1.439(7) ?
C204 C211 1.383(7) ?
C204 C210 1.428(7) ?
C205 C212 1.422(7) ?
C205 C213 1.440(7) ?
C206 C207 1.383(7) ?
C206 C214 1.477(7) ?
C207 C208 1.455(7) ?
C207 C217 1.464(7) ?
C208 C219 1.446(7) ?
C209 C221 1.402(7) ?
C209 C210 1.457(7) ?
C210 C222 1.373(7) ?
C211 C224 1.439(6) ?
C211 C212 1.466(7) ?
C212 C226 1.434(7) ?
C213 C228 1.382(7) ?
C213 C214 1.451(7) ?
C214 C215 1.380(7) ?
C215 C216 1.421(8) ?
C215 C230 1.447(7) ?
C216 C217 1.408(7) ?
C216 C232 1.417(8) ?
C217 C218 1.444(7) ?
C218 C234 1.381(7) ?
C218 C219 1.454(7) ?
C219 C220 1.354(7) ?
C220 C221 1.389(7) ?
C220 C236 1.475(7) ?
C221 C238 1.491(7) ?
C222 C239 1.445(7) ?
C222 C223 1.455(7) ?
C223 C224 1.413(7) ?
C223 C241 1.430(7) ?
C224 C225 1.410(7) ?
C225 C243 1.377(7) ?
C225 C226 1.467(7) ?
C226 C227 1.401(7) ?
C227 C245 1.435(7) ?
C227 C228 1.447(8) ?
C228 C229 1.418(7) ?
C229 C230 1.350(7) ?
C229 C246 1.509(7) ?
C230 C231 1.459(7) ?
C231 C248 1.367(7) ?
C231 C232 1.470(7) ?
C232 C233 1.442(7) ?
C233 C249 1.426(7) ?
C233 C234 1.442(7) ?
C234 C235 1.468(7) ?
C235 C236 1.365(7) ?
C235 C250 1.457(7) ?
C236 C237 1.441(8) ?
C237 C251 1.411(7) ?
C237 C238 1.416(8) ?
C238 C239 1.382(7) ?
C239 C240 1.440(7) ?
C240 C252 1.396(7) ?
C240 C241 1.455(8) ?
C241 C242 1.387(7) ?
C242 C243 1.437(7) ?
C242 C253 1.461(7) ?
C243 C244 1.453(7) ?
C244 C245 1.387(7) ?
C244 C254 1.433(7) ?
C245 C246 1.424(8) ?
C246 C247 1.353(7) ?
C247 C255 1.432(7) ?
C247 C248 1.483(7) ?
C248 C256 1.465(7) ?
C249 C256 1.400(7) ?
C249 C250 1.454(8) ?
C250 C257 1.384(7) ?
C251 C252 1.423(8) ?
C251 C257 1.468(7) ?
C252 C258 1.455(7) ?
C253 C258 1.370(7) ?
C253 C254 1.458(7) ?
C254 C255 1.412(7) ?
C255 C259 1.458(7) ?
C256 C259 1.436(8) ?
C257 C260 1.427(8) ?
C258 C260 1.488(8) ?
C259 C260 1.389(7) ?
C301 C303 1.505(7) ?
C301 C302 1.527(7) ?
C301 C304 1.546(7) ?
C301 C401 1.597(6) y
C302 C306 1.418(7) ?
C302 C305 1.432(7) ?
C303 C308 1.365(7) ?
C303 C309 1.425(7) ?
C304 C311 1.384(6) ?
C304 C310 1.444(7) ?
C305 C312 1.368(7) ?
C305 C313 1.467(7) ?
C306 C307 1.374(7) ?
C306 C314 1.455(8) ?
C307 C317 1.435(7) ?
C307 C308 1.470(7) ?
C308 C319 1.450(7) ?
C309 C321 1.412(7) ?
C309 C310 1.430(7) ?
C310 C322 1.386(7) ?
C311 C324 1.419(7) ?
C311 C312 1.476(7) ?
C312 C326 1.466(7) ?
C313 C328 1.370(7) ?
C313 C314 1.457(8) ?
C314 C315 1.375(7) ?
C315 C330 1.434(8) ?
C315 C316 1.447(8) ?
C316 C317 1.391(8) ?
C316 C332 1.450(7) ?
C317 C318 1.454(7) ?
C318 C334 1.421(7) ?
C318 C319 1.452(7) ?
C319 C320 1.360(7) ?
C320 C321 1.456(8) ?
C320 C336 1.473(7) ?
C321 C338 1.437(7) ?
C322 C323 1.401(8) ?
C322 C339 1.503(7) ?
C323 C324 1.394(7) ?
C323 C341 1.472(7) ?
C324 C325 1.477(8) ?
C325 C343 1.359(7) ?
C325 C326 1.417(8) ?
C326 C327 1.408(7) ?
C327 C328 1.433(8) ?
C327 C345 1.447(7) ?
C328 C329 1.449(7) ?
C329 C330 1.398(7) ?
C329 C346 1.439(7) ?
C330 C331 1.431(7) ?
C331 C348 1.354(8) ?
C331 C332 1.461(8) ?
C332 C333 1.359(7) ?
C333 C334 1.447(8) ?
C333 C349 1.457(7) ?
C334 C335 1.427(7) ?
C335 C336 1.401(7) ?
C335 C350 1.478(7) ?
C336 C337 1.440(8) ?
C337 C351 1.366(7) ?
C337 C338 1.465(7) ?
C338 C339 1.382(8) ?
C339 C340 1.434(8) ?
C340 C352 1.373(7) ?
C340 C341 1.441(8) ?
C341 C342 1.416(8) ?
C342 C353 1.451(7) ?
C342 C343 1.459(8) ?
C343 C344 1.432(8) ?
C344 C354 1.426(7) ?
C344 C345 1.441(8) ?
C345 C346 1.469(8) ?
C346 C347 1.359(7) ?
C347 C355 1.424(8) ?
C347 C348 1.494(8) ?
C348 C356 1.463(8) ?
C349 C356 1.396(8) ?
C349 C350 1.446(7) ?
C350 C357 1.374(7) ?
C351 C357 1.436(7) ?
C351 C352 1.470(8) ?
C352 C358 1.450(8) ?
C353 C358 1.403(8) ?
C353 C354 1.441(8) ?
C354 C355 1.401(7) ?
C355 C359 1.463(7) ?
C356 C359 1.428(8) ?
C357 C360 1.473(8) ?
C358 C360 1.422(7) ?
C359 C360 1.384(7) ?
C401 C402 1.515(6) ?
C401 C404 1.544(6) ?
C401 C403 1.551(6) ?
C402 C405 1.388(7) ?
C402 C406 1.417(7) ?
C403 C408 1.332(7) ?
C403 C409 1.425(7) ?
C404 C411 1.385(7) ?
C404 C410 1.413(7) ?
C405 C412 1.387(7) ?
C405 C413 1.487(7) ?
C406 C407 1.381(7) ?
C406 C414 1.460(7) ?
C407 C417 1.441(7) ?
C407 C408 1.490(7) ?
C408 C419 1.448(7) ?
C409 C421 1.413(7) ?
C409 C410 1.446(7) ?
C410 C422 1.376(7) ?
C411 C412 1.428(7) ?
C411 C424 1.447(7) ?
C412 C426 1.411(7) ?
C413 C428 1.357(7) ?
C413 C414 1.410(7) ?
C414 C415 1.379(7) ?
C415 C430 1.435(7) ?
C415 C416 1.468(7) ?
C416 C417 1.397(7) ?
C416 C432 1.432(7) ?
C417 C418 1.430(7) ?
C418 C434 1.394(7) ?
C418 C419 1.467(8) ?
C419 C420 1.355(7) ?
C420 C421 1.444(8) ?
C420 C436 1.472(7) ?
C421 C438 1.448(7) ?
C422 C423 1.417(7) ?
C422 C439 1.489(7) ?
C423 C424 1.409(7) ?
C423 C441 1.464(7) ?
C424 C425 1.389(7) ?
C425 C443 1.376(7) ?
C425 C426 1.470(8) ?
C426 C427 1.425(7) ?
C427 C445 1.443(7) ?
C427 C428 1.476(8) ?
C428 C429 1.448(8) ?
C429 C430 1.357(8) ?
C429 C446 1.484(8) ?
C430 C431 1.427(7) ?
C431 C448 1.377(7) ?
C431 C432 1.454(7) ?
C432 C433 1.411(7) ?
C433 C449 1.450(7) ?
C433 C434 1.456(7) ?
C434 C435 1.443(8) ?
C435 C436 1.405(8) ?
C435 C450 1.440(7) ?
C436 C437 1.460(8) ?
C437 C451 1.408(7) ?
C437 C438 1.434(7) ?
C438 C439 1.408(8) ?
C439 C440 1.448(7) ?
C440 C452 1.405(7) ?
C440 C441 1.453(8) ?
C441 C442 1.373(7) ?
C442 C443 1.451(7) ?
C442 C453 1.472(7) ?
C443 C444 1.485(7) ?
C444 C445 1.390(7) ?
C444 C454 1.436(7) ?
C445 C446 1.435(8) ?
C446 C447 1.379(7) ?
C447 C455 1.425(7) ?
C447 C448 1.447(7) ?
C448 C456 1.472(7) ?
C449 C456 1.381(7) ?
C449 C450 1.464(7) ?
C450 C457 1.356(7) ?
C451 C452 1.436(8) ?
C451 C457 1.484(7) ?
C452 C458 1.463(7) ?
C453 C458 1.401(7) ?
C453 C454 1.446(7) ?
C454 C455 1.399(7) ?
C455 C459 1.477(7) ?
C456 C459 1.431(7) ?
C457 C460 1.445(7) ?
C458 C460 1.434(7) ?
C459 C460 1.392(7) ?
C501 C502 1.501(9) ?
C501 C503 1.535(9) ?
C501 C504 1.548(9) ?
C501 C601 1.597(9) y
C502 C506 1.402(10) ?
C502 C505 1.408(10) ?
C503 C508 1.366(9) ?
C503 C509 1.432(10) ?
C504 C511 1.361(10) ?
C504 C510 1.413(10) ?
C505 C512 1.392(10) ?
C505 C513 1.487(10) ?
C506 C507 1.400(10) ?
C506 C514 1.462(10) ?
C507 C508 1.425(10) ?
C507 C517 1.449(10) ?
C508 C519 1.440(10) ?
C509 C521 1.373(10) ?
C509 C510 1.410(11) ?
C510 C522 1.429(10) ?
C511 C524 1.443(10) ?
C511 C512 1.468(10) ?
C512 C526 1.446(10) ?
C513 C528 1.386(10) ?
C513 C514 1.455(10) ?
C514 C515 1.352(9) ?
C515 C516 1.417(10) ?
C515 C530 1.488(10) ?
C516 C517 1.402(10) ?
C516 C532 1.449(10) ?
C517 C518 1.445(10) ?
C518 C534 1.397(10) ?
C518 C519 1.408(10) ?
C519 C520 1.375(9) ?
C520 C521 1.450(10) ?
C520 C536 1.472(10) ?
C521 C538 1.453(10) ?
C522 C523 1.422(10) ?
C522 C539 1.449(10) ?
C523 C524 1.394(10) ?
C523 C541 1.438(10) ?
C524 C525 1.447(10) ?
C525 C543 1.365(10) ?
C525 C526 1.437(10) ?
C526 C527 1.421(10) ?
C527 C528 1.447(10) ?
C527 C545 1.463(10) ?
C528 C529 1.443(10) ?
C529 C530 1.416(10) ?
C529 C546 1.419(10) ?
C530 C531 1.428(10) ?
C531 C548 1.384(10) ?
C531 C532 1.462(11) ?
C532 C533 1.389(10) ?
C533 C549 1.424(10) ?
C533 C534 1.459(10) ?
C534 C535 1.447(10) ?
C535 C536 1.402(10) ?
C535 C550 1.464(10) ?
C536 C537 1.439(10) ?
C537 C551 1.400(10) ?
C537 C538 1.409(10) ?
C538 C539 1.412(10) ?
C539 C540 1.439(10) ?
C540 C552 1.339(10) ?
C540 C541 1.480(10) ?
C541 C542 1.361(10) ?
C542 C553 1.458(10) ?
C542 C543 1.479(10) ?
C543 C544 1.416(10) ?
C544 C554 1.434(10) ?
C544 C545 1.437(10) ?
C545 C546 1.450(10) ?
C546 C547 1.395(10) ?
C547 C548 1.415(10) ?
C547 C555 1.442(10) ?
C548 C556 1.468(10) ?
C549 C556 1.400(10) ?
C549 C550 1.447(10) ?
C550 C557 1.379(9) ?
C551 C557 1.455(10) ?
C551 C552 1.486(10) ?
C552 C558 1.463(10) ?
C553 C558 1.430(10) ?
C553 C554 1.434(10) ?
C554 C555 1.414(10) ?
C555 C559 1.433(10) ?
C556 C559 1.439(10) ?
C557 C560 1.463(10) ?
C558 C560 1.426(10) ?
C559 C560 1.389(10) ?
C601 C602 1.501(9) ?
C601 C604 1.530(9) ?
C601 C603 1.556(9) ?
C602 C606 1.414(10) ?
C602 C605 1.421(10) ?
C603 C608 1.373(9) ?
C603 C609 1.441(10) ?
C604 C611 1.394(9) ?
C604 C610 1.427(10) ?
C605 C612 1.424(10) ?
C605 C613 1.439(10) ?
C606 C607 1.393(9) ?
C606 C614 1.476(10) ?
C607 C608 1.456(10) ?
C607 C617 1.459(10) ?
C608 C619 1.445(10) ?
C609 C621 1.403(9) ?
C609 C610 1.461(10) ?
C610 C622 1.382(10) ?
C611 C624 1.433(10) ?
C611 C612 1.462(10) ?
C612 C626 1.434(10) ?
C613 C628 1.382(10) ?
C613 C614 1.457(10) ?
C614 C615 1.385(10) ?
C615 C616 1.419(10) ?
C615 C630 1.445(10) ?
C616 C617 1.397(10) ?
C616 C632 1.426(10) ?
C617 C618 1.442(10) ?
C618 C634 1.380(9) ?
C618 C619 1.445(10) ?
C619 C620 1.361(10) ?
C620 C621 1.384(10) ?
C620 C636 1.475(10) ?
C621 C638 1.491(10) ?
C622 C639 1.446(10) ?
C622 C623 1.452(10) ?
C623 C624 1.413(10) ?
C623 C641 1.441(10) ?
C624 C625 1.409(10) ?
C625 C643 1.376(10) ?
C625 C626 1.470(10) ?
C626 C627 1.401(10) ?
C627 C645 1.424(10) ?
C627 C628 1.447(10) ?
C628 C629 1.414(10) ?
C629 C630 1.345(10) ?
C629 C646 1.509(9) ?
C630 C631 1.457(10) ?
C631 C648 1.373(10) ?
C631 C632 1.466(10) ?
C632 C633 1.439(9) ?
C633 C649 1.432(10) ?
C633 C634 1.446(10) ?
C634 C635 1.471(10) ?
C635 C636 1.365(10) ?
C635 C650 1.461(10) ?
C636 C637 1.438(10) ?
C637 C651 1.411(10) ?
C637 C638 1.417(10) ?
C638 C639 1.382(10) ?
C639 C640 1.439(10) ?
C640 C652 1.407(10) ?
C640 C641 1.458(10) ?
C641 C642 1.383(10) ?
C642 C643 1.433(10) ?
C642 C653 1.470(10) ?
C643 C644 1.449(10) ?
C644 C645 1.392(10) ?
C644 C654 1.428(10) ?
C645 C646 1.425(10) ?
C646 C647 1.355(10) ?
C647 C655 1.431(10) ?
C647 C648 1.478(10) ?
C648 C656 1.466(10) ?
C649 C656 1.404(10) ?
C649 C650 1.445(10) ?
C650 C657 1.390(10) ?
C651 C652 1.421(10) ?
C651 C657 1.471(10) ?
C652 C658 1.449(10) ?
C653 C658 1.368(10) ?
C653 C654 1.453(10) ?
C654 C655 1.410(10) ?
C655 C659 1.458(10) ?
C656 C659 1.436(10) ?
C657 C660 1.430(10) ?
C658 C660 1.494(10) ?
C659 C660 1.391(10) ?
C701 C703 1.501(10) ?
C701 C702 1.532(9) ?
C701 C704 1.547(10) ?
C701 C801 1.599(9) y
C702 C706 1.424(10) ?
C702 C705 1.434(10) ?
C703 C708 1.370(10) ?
C703 C709 1.412(10) ?
C704 C711 1.380(9) ?
C704 C710 1.451(10) ?
C705 C712 1.381(10) ?
C705 C713 1.457(10) ?
C706 C707 1.369(10) ?
C706 C714 1.457(10) ?
C707 C717 1.437(10) ?
C707 C708 1.469(10) ?
C708 C719 1.444(10) ?
C709 C721 1.415(10) ?
C709 C710 1.432(10) ?
C710 C722 1.382(10) ?
C711 C724 1.416(10) ?
C711 C712 1.466(10) ?
C712 C726 1.469(10) ?
C713 C728 1.376(10) ?
C713 C714 1.457(10) ?
C714 C715 1.373(10) ?
C715 C730 1.430(10) ?
C715 C716 1.450(10) ?
C716 C717 1.392(10) ?
C716 C732 1.451(10) ?
C717 C718 1.458(10) ?
C718 C734 1.418(10) ?
C718 C719 1.447(10) ?
C719 C720 1.361(10) ?
C720 C721 1.460(11) ?
C720 C736 1.479(10) ?
C721 C738 1.432(10) ?
C722 C723 1.400(10) ?
C722 C739 1.504(10) ?
C723 C724 1.397(10) ?
C723 C741 1.476(10) ?
C724 C725 1.473(10) ?
C725 C743 1.362(10) ?
C725 C726 1.420(10) ?
C726 C727 1.396(10) ?
C727 C728 1.439(10) ?
C727 C745 1.444(10) ?
C728 C729 1.455(10) ?
C729 C730 1.393(10) ?
C729 C746 1.442(10) ?
C730 C731 1.431(10) ?
C731 C748 1.349(10) ?
C731 C732 1.462(10) ?
C732 C733 1.369(10) ?
C733 C734 1.443(10) ?
C733 C749 1.459(10) ?
C734 C735 1.418(10) ?
C735 C736 1.402(10) ?
C735 C750 1.477(10) ?
C736 C737 1.431(10) ?
C737 C751 1.372(10) ?
C737 C738 1.460(10) ?
C738 C739 1.383(9) ?
C739 C740 1.432(9) ?
C740 C752 1.377(9) ?
C740 C741 1.433(9) ?
C741 C742 1.405(9) ?
C742 C753 1.449(10) ?
C742 C743 1.460(10) ?
C743 C744 1.423(10) ?
C744 C754 1.424(10) ?
C744 C745 1.440(10) ?
C745 C746 1.467(10) ?
C746 C747 1.364(10) ?
C747 C755 1.420(10) ?
C747 C748 1.496(10) ?
C748 C756 1.462(10) ?
C749 C756 1.396(10) ?
C749 C750 1.447(10) ?
C750 C757 1.367(10) ?
C751 C757 1.430(10) ?
C751 C752 1.469(10) ?
C752 C758 1.460(10) ?
C753 C758 1.395(10) ?
C753 C754 1.439(10) ?
C754 C755 1.406(10) ?
C755 C759 1.457(10) ?
C756 C759 1.432(10) ?
C757 C760 1.461(10) ?
C758 C760 1.421(10) ?
C759 C760 1.385(10) ?
C801 C802 1.518(9) ?
C801 C803 1.543(9) ?
C801 C804 1.548(9) ?
C802 C805 1.389(10) ?
C802 C806 1.418(10) ?
C803 C808 1.336(10) ?
C803 C809 1.427(10) ?
C804 C811 1.382(9) ?
C804 C810 1.404(10) ?
C805 C812 1.384(10) ?
C805 C813 1.489(10) ?
C806 C807 1.379(10) ?
C806 C814 1.454(10) ?
C807 C817 1.447(10) ?
C807 C808 1.493(10) ?
C808 C819 1.444(10) ?
C809 C821 1.410(10) ?
C809 C810 1.450(10) ?
C810 C822 1.370(10) ?
C811 C812 1.422(9) ?
C811 C824 1.447(10) ?
C812 C826 1.419(10) ?
C813 C828 1.359(10) ?
C813 C814 1.408(10) ?
C814 C815 1.377(10) ?
C815 C830 1.437(10) ?
C815 C816 1.469(10) ?
C816 C817 1.406(10) ?
C816 C832 1.433(10) ?
C817 C818 1.428(10) ?
C818 C834 1.389(10) ?
C818 C819 1.468(10) ?
C819 C820 1.363(10) ?
C820 C821 1.446(10) ?
C820 C836 1.471(10) ?
C821 C838 1.454(10) ?
C822 C823 1.415(10) ?
C822 C839 1.488(10) ?
C823 C824 1.401(10) ?
C823 C841 1.459(10) ?
C824 C825 1.388(10) ?
C825 C843 1.376(10) ?
C825 C826 1.466(10) ?
C826 C827 1.418(10) ?
C827 C845 1.446(10) ?
C827 C828 1.473(10) ?
C828 C829 1.449(10) ?
C829 C830 1.357(10) ?
C829 C846 1.483(10) ?
C830 C831 1.435(10) ?
C831 C848 1.376(10) ?
C831 C832 1.453(10) ?
C832 C833 1.413(9) ?
C833 C849 1.450(10) ?
C833 C834 1.454(10) ?
C834 C835 1.445(10) ?
C835 C836 1.410(10) ?
C835 C850 1.445(10) ?
C836 C837 1.457(10) ?
C837 C851 1.406(10) ?
C837 C838 1.434(10) ?
C838 C839 1.403(10) ?
C839 C840 1.448(10) ?
C840 C852 1.410(10) ?
C840 C841 1.449(10) ?
C841 C842 1.370(10) ?
C842 C843 1.447(10) ?
C842 C853 1.471(10) ?
C843 C844 1.487(10) ?
C844 C845 1.391(10) ?
C844 C854 1.434(10) ?
C845 C846 1.439(10) ?
C846 C847 1.375(10) ?
C847 C855 1.428(10) ?
C847 C848 1.451(10) ?
C848 C856 1.472(10) ?
C849 C856 1.391(10) ?
C849 C850 1.464(10) ?
C850 C857 1.352(9) ?
C851 C852 1.437(10) ?
C851 C857 1.487(10) ?
C852 C858 1.452(10) ?
C853 C858 1.404(10) ?
C853 C854 1.437(10) ?
C854 C855 1.402(10) ?
C855 C859 1.478(10) ?
C856 C859 1.428(10) ?
C857 C860 1.447(9) ?
C858 C860 1.433(10) ?
C859 C860 1.390(9) ?
Cr1 C1 2.178(5) ?
Cr1 C9 2.181(4) ?
Cr1 C2 2.185(5) ?
Cr1 C8 2.186(5) ?
Cr1 C10 2.189(4) ?
Cr1 C7 2.190(5) ?
Cr1 C6 2.192(4) ?
Cr1 C5 2.194(5) ?
Cr1 C3 2.200(4) ?
Cr1 C4 2.211(4) ?
C1 C2 1.426(7) ?
C1 C5 1.429(7) ?
C1 C11 1.510(7) ?
C2 C3 1.426(8) ?
C2 C12 1.497(7) ?
C3 C4 1.407(7) ?
C3 C13 1.516(7) ?
C4 C5 1.433(7) ?
C4 C14 1.507(7) ?
C5 C15 1.494(7) ?
C6 C10 1.414(7) ?
C6 C7 1.440(6) ?
C6 C16 1.494(7) ?
C7 C8 1.424(7) ?
C7 C17 1.500(7) ?
C8 C9 1.425(7) ?
C8 C18 1.494(6) ?
C9 C10 1.443(7) ?
C9 C19 1.504(7) ?
C10 C20 1.496(7) ?
Cr2 C26 2.176(4) ?
Cr2 C22 2.182(5) ?
Cr2 C27 2.190(4) ?
Cr2 C25 2.191(5) ?
Cr2 C30 2.195(4) ?
Cr2 C23 2.197(4) ?
Cr2 C21 2.197(5) ?
Cr2 C24 2.200(4) ?
Cr2 C28 2.210(4) ?
Cr2 C29 2.215(4) ?
C21 C22 1.417(7) ?
C21 C25 1.443(7) ?
C21 C31 1.477(8) ?
C22 C23 1.430(7) ?
C22 C32 1.503(7) ?
C23 C24 1.429(7) ?
C23 C33 1.496(7) ?
C24 C25 1.437(8) ?
C24 C34 1.496(8) ?
C25 C35 1.496(7) ?
C26 C27 1.417(6) ?
C26 C30 1.424(7) ?
C26 C36 1.511(7) ?
C27 C28 1.447(7) ?
C27 C37 1.509(7) ?
C28 C29 1.427(7) ?
C28 C38 1.492(6) ?
C29 C30 1.426(7) ?
C29 C39 1.506(7) ?
C30 C40 1.510(7) ?
Cr3 C42 2.177(4) ?
Cr3 C43 2.180(4) ?
Cr3 C44 2.187(5) ?
Cr3 C50 2.187(5) ?
Cr3 C41 2.190(5) ?
Cr3 C46 2.191(5) ?
Cr3 C45 2.192(5) ?
Cr3 C47 2.202(5) ?
Cr3 C49 2.213(5) ?
Cr3 C48 2.223(4) ?
C41 C42 1.420(6) ?
C41 C45 1.423(7) ?
C41 C51 1.491(8) ?
C42 C43 1.406(7) ?
C42 C52 1.505(7) ?
C43 C44 1.431(7) ?
C43 C53 1.507(7) ?
C44 C45 1.439(8) ?
C44 C54 1.499(8) ?
C45 C55 1.496(7) ?
C46 C47 1.428(8) ?
C46 C50 1.438(7) ?
C46 C56 1.503(7) ?
C47 C48 1.422(7) ?
C47 C57 1.509(7) ?
C48 C49 1.445(7) ?
C48 C58 1.493(7) ?
C49 C50 1.429(7) ?
C49 C59 1.503(6) ?
C50 C60 1.498(7) ?
Cr4 C63 2.165(5) ?
Cr4 C69 2.172(4) ?
Cr4 C70 2.175(4) ?
Cr4 C67 2.181(4) ?
Cr4 C68 2.184(4) ?
Cr4 C64 2.187(5) ?
Cr4 C66 2.188(4) ?
Cr4 C62 2.201(5) ?
Cr4 C65 2.213(5) ?
Cr4 C61 2.215(4) ?
C61 C65 1.429(7) ?
C61 C62 1.436(7) ?
C61 C71 1.503(7) ?
C62 C63 1.433(7) ?
C62 C72 1.494(7) ?
C63 C64 1.421(7) ?
C63 C73 1.518(7) ?
C64 C65 1.423(8) ?
C64 C74 1.497(7) ?
C65 C75 1.503(7) ?
C66 C67 1.425(6) ?
C66 C70 1.426(7) ?
C66 C76 1.507(7) ?
C67 C68 1.429(6) ?
C67 C77 1.487(7) ?
C68 C69 1.413(7) ?
C68 C78 1.499(6) ?
C69 C70 1.424(6) ?
C69 C79 1.493(7) ?
C70 C80 1.513(7) ?
Cl1 C11S 1.742(3) ?
Cl2 C12S 1.716(3) ?
C11S C12S 1.3900 ?
C11S C16S 1.3900 ?
C12S C13S 1.3900 ?
C13S C14S 1.3900 ?
C14S C15S 1.3900 ?
C15S C16S 1.3900 ?
Cl3 C21S 1.741(3) ?
Cl4 C22S 1.716(3) ?
C21S C22S 1.3900 ?
C21S C26S 1.3900 ?
C22S C23S 1.3900 ?
C23S C24S 1.3900 ?
C24S C25S 1.3900 ?
C25S C26S 1.3900 ?
Cl5 C31S 1.708(3) ?
Cl6 C32S 1.723(3) ?
C31S C32S 1.3900 ?
C31S C36S 1.3900 ?
C32S C33S 1.3900 ?
C33S C34S 1.3900 ?
C34S C35S 1.3900 ?
C35S C36S 1.3900 ?
Cl7 C42S 1.713(3) ?
Cl8 C41S 1.694(3) ?
C41S C42S 1.3900 ?
C41S C46S 1.3900 ?
C42S C43S 1.3900 ?
C43S C44S 1.3900 ?
C44S C45S 1.3900 ?
C45S C46S 1.3900 ?
Cl9 C52S 1.704(3) ?
Cl10 C51S 1.706(3) ?
C51S C52S 1.3900 ?
C51S C56S 1.3900 ?
C52S C53S 1.3900 ?
C53S C54S 1.3900 ?
C54S C55S 1.3900 ?
C55S C56S 1.3900 ?
Cl11 C61S 1.705(3) ?
Cl12 C62S 1.724(3) ?
C61S C62S 1.3900 ?
C61S C66S 1.3900 ?
C62S C63S 1.3900 ?
C63S C64S 1.3900 ?
C64S C65S 1.3900 ?
C65S C66S 1.3900 ?
Cl13 C71S 1.708(3) ?
Cl14 C72S 1.709(3) ?
C71S C72S 1.3900 ?
C71S C76S 1.3900 ?
C72S C73S 1.3900 ?
C73S C74S 1.3900 ?
C74S C75S 1.3900 ?
C75S C76S 1.3900 ?
Cl15 C81S 1.700(3) ?
Cl16 C82S 1.718(3) ?
C81S C82S 1.3900 ?
C81S C86S 1.3900 ?
C82S C83S 1.3900 ?
C83S C84S 1.3900 ?
C84S C85S 1.3900 ?
C85S C86S 1.3900 ?
Cl17 C11P 1.750(15) ?
Cl18 C12P 1.727(15) ?
C11P C12P 1.3900 ?
C11P C16P 1.3900 ?
C12P C13P 1.3900 ?
C13P C14P 1.3900 ?
C14P C15P 1.3900 ?
C15P C16P 1.3900 ?
Cl19 C21P 1.751(15) ?
Cl20 C22P 1.727(15) ?
C21P C22P 1.3900 ?
C21P C26P 1.3900 ?
C22P C23P 1.3900 ?
C23P C24P 1.3900 ?
C24P C25P 1.3900 ?
C25P C26P 1.3900 ?
Cl21 C31P 1.753(15) ?
Cl22 C32P 1.731(15) ?
C31P C32P 1.3900 ?
C31P C36P 1.3900 ?
C32P C33P 1.3900 ?
C33P C34P 1.3900 ?
C34P C35P 1.3900 ?
C35P C36P 1.3900 ?
Cl23 C41P 1.762(15) ?
Cl24 C42P 1.727(15) ?
C41P C42P 1.3900 ?
C41P C46P 1.3900 ?
C42P C43P 1.3900 ?
C43P C44P 1.3900 ?
C44P C45P 1.3900 ?
C45P C46P 1.3900 ?
Cl25 C51P 1.763(15) ?
Cl26 C52P 1.723(15) ?
C51P C52P 1.3900 ?
C51P C56P 1.3900 ?
C52P C53P 1.3900 ?
C53P C54P 1.3900 ?
C54P C55P 1.3900 ?
C55P C56P 1.3900 ?
Cl27 C61P 1.750(15) ?
Cl28 C62P 1.729(15) ?
C61P C62P 1.3900 ?
C61P C66P 1.3900 ?
C62P C63P 1.3900 ?
C63P C64P 1.3900 ?
C64P C65P 1.3900 ?
C65P C66P 1.3900 ?
Cl29 C71P 1.762(15) ?
Cl30 C72P 1.724(15) ?
C71P C72P 1.3900 ?
C71P C76P 1.3900 ?
C72P C73P 1.3900 ?
C73P C74P 1.3900 ?
C74P C75P 1.3900 ?
C75P C76P 1.3900 ?
Cl31 C81P 1.757(15) ?
Cl32 C82P 1.720(15) ?
C81P C82P 1.3900 ?
C81P C86P 1.3900 ?
C82P C83P 1.3900 ?
C83P C84P 1.3900 ?
C84P C85P 1.3900 ?
C85P C86P 1.3900 ?
